data_2103665
loop_
_publ_author_name
'Peral, I.'
'Madariaga, G.'
'Pet\<r\'i\<cek, V.'
'Breczewski, T.'

_publ_contact_author
;
      Peral, I.
      Departamento de Fisica de la Materia Condensada
      Universidad del Pais Vasco
      Apdo. 644
      48080 Bilbao
      Spain
;
_publ_section_title
;
 Average structure of the composite crystal urea/octanedioic acid at
 room temperature within the superspace formalism
;
_journal_issue 3
_journal_name_full 'Acta Crystallographica Section B'
_journal_page_first 386
_journal_page_last 393
_journal_paper_doi 10.1107/S0108768101002166
_journal_volume 57
_journal_year 2001
_chemical_formula_moiety 'C6 O6 N12 H24+0.893(C8 O4 H14)'
_chemical_formula_sum 'C13.144 H36.502 N12 O9.572'
_chemical_formula_weight 515.4
_chemical_name_common 'octanedioic acid+urea inclusion compound'
_symmetry_cell_setting trigonal
_audit_creation_method from_jana2000
_cell_angle_alpha 90
_cell_angle_beta 90
_cell_angle_gamma 120
_cell_formula_units_Z 18
_cell_length_a 14.185(6)
_cell_length_b 14.185(6)
_cell_length_c 10.9780(10)
_cell_measurement_temperature 293
_cell_measurement_theta_max 52.1
_cell_measurement_theta_min 3.3
_cell_volume 1913.0(12)
_computing_cell_refinement 'STOE IPDS'
_computing_data_collection 'STOE IPDS'
_computing_data_reduction 'STOE IPDS'
_computing_publication_material 'JANA2000 (Petricek et al, 2000)'
_computing_structure_refinement 'JANA2000 (Petricel et al, 2000)'
_computing_structure_solution 'JANA2000 (Petricek et al, 2000)'
_diffrn_measurement_device_type unknown
_diffrn_radiation_type 'Mo K\a'
_diffrn_radiation_wavelength .71073
_diffrn_reflns_av_R_equivalents .5867
_diffrn_reflns_av_sigmaI/netI .0557
_diffrn_reflns_limit_h_max 17
_diffrn_reflns_limit_h_min -17
_diffrn_reflns_limit_k_max 17
_diffrn_reflns_limit_k_min -17
_diffrn_reflns_limit_l_max 13
_diffrn_reflns_limit_l_min -13
_diffrn_reflns_number 20973
_diffrn_reflns_theta_max 26.20
_diffrn_reflns_theta_min 2.87
_exptl_absorpt_coefficient_mu .10
_exptl_absorpt_correction_T_max 1.000
_exptl_absorpt_correction_T_min 1.000
_exptl_absorpt_correction_type none
_exptl_crystal_density_diffrn 1.34
_exptl_crystal_density_meas 1.33(2)
_refine_diff_density_max .53
_refine_diff_density_min -1.10
_refine_ls_extinction_method none
_refine_ls_goodness_of_fit_obs 6.05
_refine_ls_goodness_of_fit_ref 8.84
_refine_ls_number_parameters 62
_refine_ls_number_reflns 2146
_refine_ls_R_factor_all .2089
_refine_ls_R_factor_gt .0591
_refine_ls_shift/su_max .1756
_refine_ls_shift/su_mean .0366
_refine_ls_structure_factor_coef F
_refine_ls_weighting_details w=1/(\s^2^(F)+0.000004F^2^)
_refine_ls_weighting_scheme sigma
_refine_ls_wR_factor_ref .0601
_reflns_number_observed 1017
_reflns_number_total 2146
_reflns_observed_criterion 3
_cod_data_source_file na0117.cif
_cod_data_source_block I
_cod_original_cell_volume 1913.0(10)
_cod_original_formula_sum 'C13.144 O9.572 N12 H36.502'
_cod_database_code 2103665

loop_
_atom_site_aniso_label
_atom_site_aniso_U_11
_atom_site_aniso_U_22
_atom_site_aniso_U_33
_atom_site_aniso_U_12
_atom_site_aniso_U_13
_atom_site_aniso_U_23
O(a) .0282(7) .0680(10) .0200(10) .0340(6) -.0018(4) -.0036(9)
O(b) .0460(10) .0460(10) .0210(10) .0280(10) .0009(5) -.0009(5)
C(a) .0390(10) .041(2) .033(2) .0206(8) .0015(7) .0030(10)
C(b) .0410(10) .0410(10) .021(2) .025(2) .0053(7) -.0053(7)
N(a) .0600(10) .0640(10) .0174(9) .0340(10) .0090(9) .0110(8)
N(b) .0348(9) .0450(10) .0200(10) -.0033(8) -.0035(8) -.0136(9)

loop_
_atom_site_label
_atom_site_fract_x
_atom_site_fract_y
_atom_site_fract_z
_atom_site_U_iso_or_equiv
_atom_site_occupancy
_atom_site_type_symbol
O(a) .32370(10) 0 0 .0342(8) 1 O
O(b) .31320(10) .31320(10) .166667 .0352(9) 1 O
C(a) .4121(2) 0 0 .0370(10) 1 C
C(b) .4025(2) .4025(2) .166667 .0320(10) 1 C
N(a) .4510(2) -.0166(2) .0989(2) .0460(10) 1 N
N(b) .46080(10) .4449(2) .27400(10) .0436(8) 1 N
H(1a) .4229(9) -.0384(9) .1831(5) .040(2) 1 H
H(1b) .4231(9) .3922(7) .3408(8) .040(2) 1 H
H(2a) .5283(5) -.0030(10) .0990(10) .040(2) 1 H
H(2b) .5390(4) .5032(6) .2750(10) .040(2) 1 H
C(4a) .0500(10) .0171(7) -.180(10) .056(4) .083333 C
C(3a) .0020(10) -.0410(7) -.280(10) .056(4) .083333 C
C(2a) .0780(10) .0166(7) -.380(10) .056(4) .083333 C
C(1a) .0300(10) -.0277(7) -.490(10) .056(4) .083333 C
O(11a) -.0620(10) -.1052(7) -.500(10) .056(4) .083333 O
O(21a) .0980(10) .0256(7) -.570(10) .056(4) .083333 O
H(14a) .0650(10) .1007(7) -.180(10) .056(4) .083333 H
H(24a) .1300(10) .0231(7) -.160(10) .056(4) .083333 H
H(13a) -.0160(10) -.1261(7) -.280(10) .056(4) .083333 H
H(23a) -.0760(10) -.0441(7) -.300(10) .056(4) .083333 H
H(12a) .1030(10) .1033(7) -.380(10) .056(4) .083333 H
H(22a) .1540(10) .0137(7) -.370(10) .056(4) .083333 H
H(11a) .0630(10) -.0041(7) -.640(10) .056(4) .083333 H
C(5a) -.0230(10) -.0390(7) -.080(10) .056(4) .083333 C
C(6a) .0260(10) .0191(7) .030(10) .056(4) .083333 C
C(7a) -.0500(10) -.0384(7) .120(10) .056(4) .083333 C
C(8a) -.0020(10) .0058(7) .230(10) .056(4) .083333 C
O(18a) .0900(10) .0833(7) .250(10) .056(4) .083333 O
O(28a) -.0700(10) -.0475(7) .310(10) .056(4) .083333 O
H(15a) -.0370(10) -.1226(7) -.070(10) .056(4) .083333 H
H(25a) -.1020(10) -.0450(7) -.090(10) .056(4) .083333 H
H(16a) .0440(10) .1042(7) .020(10) .056(4) .083333 H
H(26a) .1040(10) .0222(7) .040(10) .056(4) .083333 H
H(17a) -.0750(10) -.1252(7) .120(10) .056(4) .083333 H
H(27a) -.1260(10) -.0356(7) .120(10) .056(4) .083333 H
H(18a) -.0350(10) -.0178(7) .390(10) .056(4) .083333 H
C(4b) .059(2) .020(2) .121607 .056(4) .083333 C
C(3b) -.002(2) -.019(2) .01418 .056(4) .083333 C
C(2b) .075(2) .003(2) -.080953 .056(4) .083333 C
C(1b) .022(2) -.020(2) -.191048 .056(4) .083333 C
O(11b) -.076(2) -.057(2) -.205053 .056(4) .083333 O
O(21b) .092(2) .002(2) -.271661 .056(4) .083333 O
H(14b) .116(2) .108(2) .116084 .056(4) .083333 H
H(24b) .109(2) -.019(2) .134431 .056(4) .083333 H
H(13b) -.062(2) -.107(2) .01832 .056(4) .083333 H
H(23b) -.049(2) .022(2) -.000215 .056(4) .083333 H
H(12b) .140(2) .089(2) -.082401 .056(4) .083333 H
H(22b) .117(2) -.044(2) -.074565 .056(4) .083333 H
H(11b) .054(2) -.012(2) -.344498 .056(4) .083333 H
C(5b) -.015(2) -.003(2) .21931 .056(4) .083333 C
C(6b) .046(2) .036(2) .326737 .056(4) .083333 C
C(7b) -.031(2) .014(2) .42187 .056(4) .083333 C
C(8b) .022(2) .037(2) .531964 .056(4) .083333 C
O(18b) .120(2) .073(2) .54597 .056(4) .083333 O
O(28b) -.047(2) .015(2) .612578 .056(4) .083333 O
H(15b) -.072(2) -.091(2) .224833 .056(4) .083333 H
H(25b) -.065(2) .036(2) .206486 .056(4) .083333 H
H(16b) .106(2) .124(2) .322597 .056(4) .083333 H
H(26b) .093(2) -.005(2) .341132 .056(4) .083333 H
H(17b) -.095(2) -.072(2) .423318 .056(4) .083333 H
H(27b) -.073(2) .061(2) .415482 .056(4) .083333 H
H(18b) -.010(2) .028(2) .685415 .056(4) .083333 H

loop_
_atom_type_symbol
_atom_type_scat_dispersion_real
_atom_type_scat_dispersion_imag
_atom_type_scat_source
N .006 .003 International_Tables_Vol_C
H .000 .000 International_Tables_Vol_C
C .003 .002 International_Tables_Vol_C
O .011 .006 International_Tables_Vol_C

loop_
_geom_bond_atom_site_label_1
_geom_bond_atom_site_label_2
_geom_bond_site_symmetry_2
_geom_bond_distance
O(a) C(a) . 1.253(3)
O(a) N(a) . 2.218(3)
O(a) N(a) 6_555 2.218(4)
O(a) H(1a) . 2.66(1)
O(a) H(1a) 21_545 2.24(1)
O(a) H(1a) 40_554 2.24(1)
O(a) H(1a) 6_555 2.66(1)
O(a) H(2b) 39_445 2.122(8)
O(a) H(2b) 22_554 2.12(1)
O(a) H(24a) 1_556 2.925
O(a) H(24a) 6_555 2.925
O(a) H(22a) 1_556 2.5109
O(a) H(22a) 20_545 2.7102
O(a) H(22a) 21_544 2.7248
O(a) H(22a) 21_545 2.7248
O(a) H(22a) 40_555 2.7248
O(a) H(22a) 40_556 2.7248
O(a) H(22a) 41_555 2.7102
O(a) H(22a) 6_555 2.5109
O(a) H(24b) . 2.9208
O(a) H(24b) 6_556 2.9208
O(a) H(22b) . 2.6722
O(a) H(22b) 1_556 2.6722
O(a) H(22b) 20_545 2.8972
O(a) H(22b) 21_545 2.8528
O(a) H(22b) 40_555 2.8528
O(a) H(22b) 41_555 2.8972
O(a) H(22b) 6_555 2.6722
O(a) H(22b) 6_556 2.6722
O(b) C(b) . 1.267(2)
O(b) N(a) 37_455 2.895(4)
O(b) N(a) 21_545 2.895(4)
O(b) N(b) . 2.313(2)
O(b) N(b) 3_555 2.313(2)
O(b) N(b) 22_554 2.927(2)
O(b) N(b) 41_555 2.927(2)
O(b) H(1b) . 2.365(9)
O(b) H(1b) 3_555 2.365(9)
O(b) H(1b) 22_554 1.98(1)
O(b) H(1b) 41_555 1.98(1)
O(b) H(2a) 37_455 1.96(1)
O(b) H(2a) 21_545 1.96(1)
O(b) H(13a) 2_556 2.778
O(b) H(13a) 6_555 2.778
O(b) H(12a) 1_556 2.9792
O(b) H(12a) 3_555 2.9792
O(b) H(27a) 4_555 2.9393
O(b) H(27a) 4_556 2.9393
O(b) H(27a) 5_556 2.9393
O(b) H(14b) . 2.8568
O(b) H(14b) 1_556 2.8568
O(b) H(14b) 3_556 2.8568
O(b) H(12b) 1_556 2.8907
O(b) H(12b) 3_556 2.8907
O(b) H(16b) . 2.8204
O(b) H(16b) 3_556 2.8204
C(a) N(a) . 1.292(3)
C(a) N(a) 6_555 1.292(3)
C(a) H(1a) . 2.108(7)
C(a) H(1a) 6_555 2.108(7)
C(a) H(2a) . 1.99(1)
C(a) H(2a) 6_555 1.99(2)
C(a) H(24a) 20_545 2.7857
C(a) H(24a) 21_545 2.5812
C(a) H(24a) 40_555 2.5812
C(a) H(24a) 41_555 2.7857
C(a) H(22a) 20_545 2.3727
C(a) H(22a) 21_544 2.2309
C(a) H(22a) 21_545 2.2309
C(a) H(22a) 40_555 2.2309
C(a) H(22a) 40_556 2.2309
C(a) H(22a) 41_555 2.3727
C(a) H(26a) 21_545 2.9372
C(a) H(26a) 40_555 2.9372
C(a) H(17a) 37_555 2.7716
C(a) H(17a) 24_545 2.7716
C(a) H(24b) 20_545 2.5933
C(a) H(24b) 21_545 2.7656
C(a) H(24b) 40_555 2.7656
C(a) H(24b) 41_555 2.5933
C(a) H(12b) 21_545 2.8235
C(a) H(12b) 40_555 2.8235
C(a) H(22b) 20_545 2.2356
C(a) H(22b) 21_545 2.663
C(a) H(22b) 40_555 2.663
C(a) H(22b) 41_555 2.2356
C(a) O(18b) 21_545 2.9869
C(a) O(18b) 40_555 2.9869
C(a) H(26b) 20_544 2.9514
C(a) H(26b) 20_545 2.9514
C(a) H(26b) 21_545 2.9937
C(a) H(26b) 40_555 2.9937
C(a) H(26b) 41_555 2.9514
C(a) H(26b) 41_556 2.9514
C(a) H(27b) 38_555 2.7925
C(a) H(27b) 23_545 2.7925
C(b) N(b) . 1.391(2)
C(b) N(b) 3_555 1.391(2)
C(b) H(1b) . 1.950(9)
C(b) H(1b) 3_555 1.950(9)
C(b) H(1b) 22_554 2.64(1)
C(b) H(1b) 41_555 2.64(1)
C(b) H(2a) 37_455 2.694(8)
C(b) H(2a) 21_545 2.694(8)
C(b) H(2b) . 2.105(9)
C(b) H(2b) 3_555 2.105(9)
C(b) H(13a) 19_555 2.7732
C(b) H(13a) 39_555 2.7732
C(b) H(13a) 40_555 2.6465
C(b) H(13a) 40_556 2.6465
C(b) H(13a) 23_555 2.6465
C(b) H(12a) 38_556 2.9028
C(b) H(12a) 22_555 2.9006
C(b) H(12a) 41_555 2.9006
C(b) H(12a) 24_555 2.9028
C(b) H(15a) 40_555 2.79
C(b) H(15a) 23_555 2.79
C(b) H(17a) 40_555 2.9954
C(b) H(17a) 23_555 2.9954
C(b) H(27a) 37_555 2.9929
C(b) H(27a) 20_555 2.7331
C(b) H(27a) 21_555 2.9929
C(b) H(27a) 42_555 2.7331
C(b) H(27a) 42_556 2.7331
C(b) H(14b) 38_555 2.7538
C(b) H(14b) 22_555 2.816
C(b) H(14b) 41_555 2.816
C(b) H(14b) 41_556 2.816
C(b) H(14b) 24_555 2.7538
C(b) H(12b) 38_555 2.628
C(b) H(12b) 38_556 2.628
C(b) H(12b) 24_555 2.628
C(b) H(22b) 19_555 2.8435
C(b) H(22b) 39_555 2.8435
C(b) O(18b) 38_555 2.8772
C(b) O(18b) 24_555 2.8772
C(b) O(18b) 24_556 2.8772
C(b) H(16b) 38_555 2.8168
C(b) H(16b) 22_555 2.6834
C(b) H(16b) 41_556 2.6834
C(b) H(16b) 24_555 2.8168
C(b) H(27b) 37_555 2.7744
C(b) H(27b) 21_555 2.7744
N(a) N(a) 6_555 2.210(2)
N(a) H(1a) . 0.993(7)
N(a) H(2a) . 1.013(9)
N(a) H(2a) 6_555 2.40(1)
N(a) C(2a) 21_544 2.9423
N(a) C(2a) 21_545 2.9423
N(a) O(11a) 24_544 2.6372
N(a) O(11a) 24_545 2.6372
N(a) O(21a) 21_544 2.7003
N(a) H(14a) 19_545 2.7675
N(a) H(24a) 20_545 2.6269
N(a) H(24a) 21_545 2.2937
N(a) H(24a) 40_555 2.7014
N(a) H(24a) 40_556 2.7014
N(a) H(13a) 20_545 2.9987
N(a) H(13a) 24_545 2.6492
N(a) H(23a) 22_545 2.9979
N(a) H(12a) 19_545 2.9287
N(a) H(12a) 21_544 2.935
N(a) H(12a) 21_545 2.935
N(a) H(22a) 20_545 2.2531
N(a) H(22a) 21_544 2.025
N(a) H(22a) 21_545 2.025
N(a) H(22a) 40_555 2.4284
N(a) H(22a) 40_556 2.4284
N(a) H(22a) 41_555 2.6478
N(a) H(15a) 37_555 2.9406
N(a) H(15a) 24_545 2.5565
N(a) H(25a) 22_545 2.7185
N(a) H(16a) 19_545 2.6525
N(a) H(26a) 20_545 2.9054
N(a) H(26a) 21_545 2.6195
N(a) H(17a) 37_555 2.7896
N(a) H(17a) 24_545 2.3867
N(a) H(27a) 39_555 2.9145
N(a) H(27a) 22_545 2.5334
N(a) C(2b) 21_545 2.9699
N(a) O(11b) 22_545 2.9744
N(a) O(21b) 20_545 2.7918
N(a) O(21b) 21_545 2.7653
N(a) H(14b) 19_545 2.9526
N(a) H(14b) 21_545 2.7788
N(a) H(24b) 20_545 2.3167
N(a) H(24b) 21_545 2.5974
N(a) H(24b) 40_555 2.9993
N(a) H(24b) 41_555 2.7243
N(a) H(13b) 24_545 2.6161
N(a) H(12b) 21_545 2.3362
N(a) H(12b) 40_555 2.7203
N(a) H(22b) 20_545 1.9108
N(a) H(22b) 21_545 2.6039
N(a) H(22b) 40_555 2.9908
N(a) H(22b) 41_555 2.3185
N(a) O(18b) 21_545 2.5334
N(a) O(18b) 21_546 2.5334
N(a) O(18b) 40_555 2.9246
N(a) H(15b) 24_545 2.7792
N(a) H(25b) 23_545 2.7671
N(a) H(16b) 19_544 2.6597
N(a) H(16b) 19_545 2.6597
N(a) H(26b) 20_544 2.6813
N(a) H(26b) 20_545 2.6813
N(a) H(26b) 21_545 2.7506
N(a) H(17b) 22_544 2.7306
N(a) H(17b) 22_545 2.7306
N(a) H(27b) 38_555 2.7388
N(a) H(27b) 23_545 2.3452
N(b) N(b) 3_555 2.389(2)
N(b) H(1a) 5_665 2.755(8)
N(b) H(1b) . 0.990(9)
N(b) H(1b) 41_555 2.77(1)
N(b) H(2b) . 0.999(5)
N(b) H(2b) 3_555 2.63(1)
N(b) O(11a) 40_556 2.7268
N(b) O(21a) 38_556 2.8771
N(b) H(14a) 41_555 2.7025
N(b) H(24a) 38_555 2.6265
N(b) H(24a) 38_556 2.6265
N(b) H(24a) 24_555 2.9746
N(b) H(13a) 19_555 2.963
N(b) H(13a) 39_555 2.5756
N(b) H(13a) 40_556 2.351
N(b) H(13a) 23_555 2.7414
N(b) H(12a) 38_556 2.6352
N(b) H(12a) 41_555 2.6313
N(b) H(22a) 38_556 2.5468
N(b) H(22a) 39_555 2.8623
N(b) H(22a) 24_555 2.8647
N(b) O(18a) 38_555 2.8025
N(b) O(18a) 41_556 2.8764
N(b) H(15a) 39_555 2.8869
N(b) H(15a) 40_555 2.416
N(b) H(15a) 40_556 2.416
N(b) H(15a) 23_555 2.8033
N(b) H(25a) 42_555 2.7084
N(b) H(16a) 41_555 2.7333
N(b) H(16a) 41_556 2.7333
N(b) H(26a) 38_555 2.8412
N(b) H(17a) 40_555 2.5089
N(b) H(17a) 23_555 2.8794
N(b) H(27a) 37_555 2.829
N(b) H(27a) 20_555 2.7555
N(b) H(27a) 42_555 2.3675
N(b) H(27a) 42_556 2.3675
N(b) H(14b) 38_555 2.4744
N(b) H(14b) 22_555 2.9739
N(b) H(14b) 41_555 2.5847
N(b) H(14b) 41_556 2.5847
N(b) H(14b) 24_555 2.8647
N(b) H(24b) 39_555 2.665
N(b) H(24b) 39_556 2.665
N(b) H(13b) 40_555 2.7017
N(b) H(12b) 38_555 2.2219
N(b) H(12b) 38_556 2.2219
N(b) H(12b) 41_555 2.8895
N(b) H(12b) 24_555 2.6069
N(b) H(22b) 19_555 2.5968
N(b) H(22b) 39_555 2.2568
N(b) O(18b) 38_555 2.4701
N(b) O(18b) 24_556 2.8541
N(b) H(15b) 40_555 2.9689
N(b) H(25b) 37_555 2.7047
N(b) H(16b) 38_555 2.617
N(b) H(16b) 22_555 2.7706
N(b) H(16b) 41_556 2.3803
N(b) H(26b) 39_556 2.9841
N(b) H(17b) 42_556 2.9132
N(b) H(27b) 37_555 2.3319
N(b) H(27b) 21_555 2.7116
N(b) H(27b) 21_556 2.7116
H(1a) H(1b) 5_655 2.65(2)
H(1a) H(2a) . 1.61(1)
H(1a) H(2b) 37_445 2.86(1)
H(1a) H(2b) 5_655 2.35(2)
H(1a) C(2a) 20_545 2.8706
H(1a) C(2a) 21_545 2.7102
H(1a) O(11a) 22_545 2.8754
H(1a) O(11a) 22_546 2.8754
H(1a) O(11a) 24_544 2.432
H(1a) O(11a) 24_545 2.432
H(1a) O(21a) 20_545 2.7362
H(1a) O(21a) 20_546 2.7362
H(1a) O(21a) 21_544 2.4705
H(1a) O(21a) 21_545 2.4705
H(1a) H(14a) 19_545 2.5988
H(1a) H(24a) 20_545 2.3243
H(1a) H(24a) 21_545 2.0384
H(1a) H(24a) 40_555 2.9779
H(1a) H(24a) 40_556 2.9779
H(1a) H(13a) 20_545 2.9223
H(1a) H(13a) 24_545 2.5499
H(1a) H(23a) 22_545 2.7884
H(1a) H(12a) 19_545 2.8186
H(1a) H(12a) 21_545 2.8254
H(1a) H(22a) 20_545 1.9355
H(1a) H(22a) 20_546 1.9355
H(1a) H(22a) 21_544 1.7332
H(1a) H(22a) 21_545 1.7332
H(1a) H(22a) 40_556 2.6761
H(1a) H(22a) 41_555 2.8674
H(1a) H(11a) 20_546 2.8335
H(1a) H(11a) 21_544 2.8724
H(1a) O(18a) 21_545 2.8704
H(1a) O(28a) 22_545 2.8381
H(1a) H(15a) 24_545 2.4168
H(1a) H(25a) 22_545 2.5367
H(1a) H(16a) 19_545 2.449
H(1a) H(16a) 23_545 2.8971
H(1a) H(26a) 20_545 2.6211
H(1a) H(26a) 21_545 2.381
H(1a) H(17a) 22_545 2.7332
H(1a) H(17a) 24_545 2.1826
H(1a) H(27a) 22_545 2.4018
H(1a) C(4b) 21_545 2.9725
H(1a) C(2b) 20_545 2.751
H(1a) C(2b) 21_545 2.7212
H(1a) O(11b) 22_545 2.7469
H(1a) O(11b) 24_545 2.9284
H(1a) O(21b) 20_545 2.5275
H(1a) O(21b) 21_545 2.5052
H(1a) H(14b) 19_545 2.8617
H(1a) H(14b) 21_545 2.6762
H(1a) H(24b) 20_545 2.0567
H(1a) H(24b) 21_545 2.2977
H(1a) H(24b) 41_555 2.9975
H(1a) H(13b) 22_545 2.8746
H(1a) H(13b) 24_545 2.4127
H(1a) H(23b) 23_545 2.933
H(1a) H(12b) 21_545 2.1998
H(1a) H(22b) 20_545 1.6698
H(1a) H(22b) 21_545 2.2733
H(1a) H(22b) 41_555 2.6032
H(1a) H(11b) 20_545 2.8603
H(1a) H(11b) 21_545 2.9702
H(1a) O(18b) 21_545 2.3733
H(1a) O(18b) 21_546 2.3733
H(1a) H(15b) 22_545 2.7416
H(1a) H(15b) 24_545 2.5439
H(1a) H(25b) 23_545 2.5977
H(1a) H(16b) 19_545 2.5547
H(1a) H(16b) 21_545 2.9505
H(1a) H(26b) 20_545 2.4212
H(1a) H(26b) 21_545 2.4796
H(1a) H(17b) 22_544 2.4984
H(1a) H(17b) 22_545 2.4984
H(1a) H(17b) 24_545 2.7364
H(1a) H(17b) 24_546 2.7364
H(1a) H(27b) 19_545 2.9488
H(1a) H(27b) 23_545 2.18
H(1a) H(27b) 23_546 2.18
H(1b) H(1b) 41_555 2.21(2)
H(1b) H(2a) 20_545 2.59(2)
H(1b) H(2a) 21_545 2.69(1)
H(1b) H(2a) 5_665 2.67(2)
H(1b) H(2b) . 1.77(1)
H(1b) O(11a) 40_556 2.8176
H(1b) H(14a) 38_556 2.937
H(1b) H(14a) 41_555 2.7122
H(1b) H(24a) 38_556 2.8481
H(1b) H(13a) 39_555 2.3873
H(1b) H(13a) 40_556 2.2616
H(1b) H(13a) 23_555 2.9967
H(1b) H(12a) 38_556 2.5165
H(1b) H(12a) 41_555 2.5143
H(1b) H(22a) 38_556 2.8627
H(1b) O(18a) 38_555 2.7244
H(1b) O(18a) 41_556 2.7648
H(1b) H(15a) 39_555 2.6709
H(1b) H(15a) 39_556 2.6709
H(1b) H(15a) 40_555 2.4115
H(1b) H(15a) 40_556 2.4115
H(1b) H(25a) 42_555 2.7477
H(1b) H(16a) 41_555 2.8189
H(1b) H(16a) 41_556 2.8189
H(1b) H(26a) 38_555 2.9909
H(1b) H(17a) 40_555 2.6366
H(1b) H(27a) 37_555 2.6091
H(1b) H(27a) 42_555 2.3539
H(1b) H(27a) 42_556 2.3539
H(1b) H(14b) 38_555 2.368
H(1b) H(14b) 38_556 2.368
H(1b) H(14b) 41_555 2.4294
H(1b) H(14b) 41_556 2.4294
H(1b) H(24b) 39_556 2.8909
H(1b) H(13b) 40_555 2.7925
H(1b) H(13b) 40_556 2.7925
H(1b) H(12b) 38_555 2.255
H(1b) H(12b) 38_556 2.255
H(1b) H(12b) 41_555 2.6243
H(1b) H(12b) 41_556 2.6243
H(1b) H(12b) 24_555 2.9496
H(1b) H(22b) 39_555 2.5202
H(1b) H(22b) 39_556 2.5202
H(1b) O(18b) 38_555 2.503
H(1b) O(18b) 41_556 2.8152
H(1b) H(25b) 37_555 2.7157
H(1b) H(25b) 42_556 2.9424
H(1b) H(16b) 38_555 2.4309
H(1b) H(16b) 41_556 2.2988
H(1b) H(27b) 37_555 2.4071
H(1b) H(27b) 42_556 2.8199
H(2a) H(2a) 6_555 2.17(2)
H(2a) O(11a) 37_556 2.8906
H(2a) O(11a) 24_544 2.8219
H(2a) O(11a) 24_545 2.8219
H(2a) O(21a) 21_544 2.9554
H(2a) H(14a) 19_545 2.8311
H(2a) H(14a) 42_555 2.9008
H(2a) H(24a) 21_545 2.6641
H(2a) H(24a) 40_555 2.729
H(2a) H(24a) 40_556 2.729
H(2a) H(13a) 37_555 2.5922
H(2a) H(13a) 37_556 2.5922
H(2a) H(13a) 20_545 2.7762
H(2a) H(13a) 41_555 2.8447
H(2a) H(13a) 24_545 2.5226
H(2a) H(12a) 19_545 2.8076
H(2a) H(12a) 21_544 2.8121
H(2a) H(12a) 21_545 2.8121
H(2a) H(12a) 40_556 2.8816
H(2a) H(12a) 42_555 2.8771
H(2a) H(22a) 20_545 2.8387
H(2a) H(22a) 21_544 2.538
H(2a) H(22a) 21_545 2.538
H(2a) H(22a) 40_556 2.5981
H(2a) H(22a) 41_555 2.8965
H(2a) O(18a) 21_545 2.9626
H(2a) H(15a) 37_555 2.6253
H(2a) H(15a) 24_545 2.5553
H(2a) H(25a) 39_555 2.8947
H(2a) H(25a) 22_545 2.8252
H(2a) H(16a) 19_545 2.8305
H(2a) H(16a) 42_555 2.8992
H(2a) H(26a) 21_545 2.9087
H(2a) H(26a) 40_555 2.9757
H(2a) H(17a) 37_555 2.6603
H(2a) H(17a) 24_545 2.5922
H(2a) H(27a) 39_555 2.5812
H(2a) H(27a) 22_545 2.5112
H(2a) H(14b) 19_545 2.7745
H(2a) H(14b) 21_545 2.6495
H(2a) H(14b) 40_555 2.7191
H(2a) H(14b) 42_555 2.8435
H(2a) H(24b) 20_545 2.6999
H(2a) H(24b) 41_555 2.7644
H(2a) H(13b) 37_555 2.8659
H(2a) H(13b) 24_545 2.7972
H(2a) H(12b) 21_545 2.3509
H(2a) H(12b) 40_555 2.4208
H(2a) H(22b) 20_545 2.2819
H(2a) H(22b) 41_555 2.3458
H(2a) O(18b) 21_545 2.5938
H(2a) O(18b) 21_546 2.5938
H(2a) O(18b) 40_555 2.6635
H(2a) H(25b) 38_555 2.9026
H(2a) H(25b) 23_545 2.8328
H(2a) H(16b) 19_544 2.5485
H(2a) H(16b) 19_545 2.5485
H(2a) H(16b) 21_545 2.8163
H(2a) H(16b) 40_555 2.8849
H(2a) H(16b) 42_555 2.6182
H(2a) H(16b) 42_556 2.6182
H(2a) H(17b) 22_544 2.9908
H(2a) H(17b) 22_545 2.9908
H(2a) H(27b) 38_555 2.5106
H(2a) H(27b) 23_545 2.4413
H(2b) H(2b) 3_555 2.53(2)
H(2b) C(2a) 38_556 2.6956
H(2b) C(2a) 39_555 2.9227
H(2b) C(1a) 39_555 2.9579
H(2b) O(11a) 40_556 2.3695
H(2b) O(11a) 42_555 2.995
H(2b) O(21a) 38_556 2.4538
H(2b) O(21a) 39_555 2.8272
H(2b) H(14a) 41_555 2.4712
H(2b) H(24a) 38_555 2.0792
H(2b) H(24a) 38_556 2.0792
H(2b) H(24a) 39_555 2.47
H(2b) H(24a) 24_555 2.9517
H(2b) H(13a) 39_555 2.6547
H(2b) H(13a) 40_556 2.3155
H(2b) H(23a) 42_555 2.7304
H(2b) H(12a) 38_556 2.6045
H(2b) H(12a) 41_555 2.5984
H(2b) H(22a) 19_555 2.9488
H(2b) H(22a) 38_556 1.8624
H(2b) H(22a) 39_555 2.1276
H(2b) H(22a) 24_555 2.7094
H(2b) H(11a) 38_556 2.8939
H(2b) H(11a) 39_555 2.8387
H(2b) O(18a) 38_555 2.692
H(2b) O(18a) 41_556 2.8084
H(2b) O(28a) 42_556 2.7989
H(2b) H(15a) 39_555 2.9729
H(2b) H(15a) 40_555 2.2438
H(2b) H(15a) 40_556 2.2438
H(2b) H(25a) 42_555 2.4317
H(2b) H(16a) 41_555 2.3832
H(2b) H(16a) 41_556 2.3832
H(2b) H(26a) 38_555 2.3825
H(2b) H(26a) 38_556 2.3825
H(2b) H(26a) 39_555 2.7183
H(2b) H(26a) 39_556 2.7183
H(2b) H(17a) 40_555 2.1211
H(2b) H(17a) 23_555 2.9989
H(2b) H(17a) 42_555 2.8911
H(2b) H(17a) 42_556 2.8911
H(2b) H(27a) 37_555 2.9267
H(2b) H(27a) 42_555 2.2164
H(2b) H(27a) 42_556 2.2164
H(2b) C(4b) 38_555 2.9304
H(2b) C(2b) 38_555 2.7398
H(2b) C(2b) 38_556 2.7398
H(2b) C(2b) 39_555 2.7819
H(2b) O(11b) 40_556 2.9805
H(2b) O(11b) 42_555 2.7231
H(2b) O(21b) 38_556 2.5497
H(2b) O(21b) 39_555 2.5809
H(2b) H(14b) 38_555 2.446
H(2b) H(14b) 41_555 2.614
H(2b) H(14b) 41_556 2.614
H(2b) H(24b) 19_555 2.9781
H(2b) H(24b) 38_555 2.4364
H(2b) H(24b) 39_555 2.1071
H(2b) H(24b) 39_556 2.1071
H(2b) H(13b) 40_555 2.3472
H(2b) H(13b) 40_556 2.3472
H(2b) H(13b) 42_555 2.9986
H(2b) H(23b) 37_555 2.8278
H(2b) H(12b) 38_555 2.0237
H(2b) H(12b) 38_556 2.0237
H(2b) H(12b) 24_555 2.8776
H(2b) H(22b) 19_555 2.5627
H(2b) H(22b) 38_555 2.4989
H(2b) H(22b) 38_556 2.4989
H(2b) H(22b) 39_555 1.6888
H(2b) H(22b) 39_556 1.6888
H(2b) H(11b) 39_555 2.8446
H(2b) O(18b) 38_555 2.2335
H(2b) O(28b) 37_555 2.9429
H(2b) H(15b) 40_555 2.5372
H(2b) H(15b) 42_556 2.8155
H(2b) H(25b) 37_555 2.4713
H(2b) H(16b) 38_555 2.6878
H(2b) H(16b) 41_556 2.3286
H(2b) H(26b) 38_555 2.5481
H(2b) H(26b) 39_556 2.4667
H(2b) H(17b) 40_555 2.8207
H(2b) H(17b) 42_556 2.486
H(2b) H(27b) 37_555 2.0507
H(2b) H(27b) 21_555 2.9184
H(2b) H(27b) 21_556 2.9184
C(4a) C(4a) 2_555 1.09(2)
C(4a) C(4a) 4_555 1.09(2)
C(4a) C(3a) . 1.5(2)
C(4a) C(3a) 2_555 1.4(2)
C(4a) C(3a) 4_555 1.8(2)
C(4a) C(2a) . 2.5(2)
C(4a) C(2a) 2_555 2.8(2)
C(4a) C(2a) 4_555 2.9(2)
C(4a) H(14a) . 1.10(2)
C(4a) H(14a) 2_555 1.89(2)
C(4a) H(14a) 4_555 1.08(3)
C(4a) H(24a) . 1.10(4)
C(4a) H(24a) 2_555 2.02(3)
C(4a) H(24a) 4_555 2.17(2)
C(4a) H(13a) . 2.2(1)
C(4a) H(13a) 2_555 1.8(2)
C(4a) H(13a) 4_555 2.6(1)
C(4a) H(23a) . 2.2(2)
C(4a) H(23a) 2_555 1.6(2)
C(4a) H(23a) 4_555 1.8(2)
C(4a) H(12a) . 2.7(2)
C(4a) H(12a) 4_555 2.9(2)
C(4a) H(22a) . 2.8(2)
C(4a) H(11a) 3_554 2.5(2)
C(4a) H(11a) 5_554 2.6(2)
C(4a) H(11a) 6_554 2.2(2)
C(4a) C(5a) . 1.5(2)
C(4a) C(5a) 2_555 1.2(2)
C(4a) C(5a) 4_555 1.6(2)
C(4a) C(6a) . 2.5(2)
C(4a) C(6a) 2_555 2.7(2)
C(4a) C(6a) 3_555 1.9(2)
C(4a) C(6a) 4_555 2.6(2)
C(4a) C(6a) 5_555 2.1(2)
C(4a) C(6a) 6_555 1.9(2)
C(4a) C(7a) 3_555 1.3(1)
C(4a) C(7a) 5_555 0.7(2)
C(4a) C(7a) 6_555 1.3(1)
C(4a) C(8a) 3_555 0.9(2)
C(4a) C(8a) 5_555 0.9(2)
C(4a) C(8a) 6_555 1.0(2)
C(4a) O(18a) 3_555 1.2(2)
C(4a) O(18a) 5_555 2.0(1)
C(4a) O(18a) 6_555 1.5(1)
C(4a) O(28a) 3_555 2.1(2)
C(4a) O(28a) 5_555 1.7(2)
C(4a) O(28a) 6_555 2.1(2)
C(4a) H(15a) . 2.1(1)
C(4a) H(15a) 2_555 1.6(2)
C(4a) H(15a) 4_555 2.4(1)
C(4a) H(25a) . 2.2(1)
C(4a) H(25a) 2_555 1.5(2)
C(4a) H(25a) 4_555 1.6(2)
C(4a) H(16a) . 2.8(2)
C(4a) H(16a) 3_555 2.0(2)
C(4a) H(16a) 4_555 2.6(2)
C(4a) H(16a) 5_555 2.6(2)
C(4a) H(16a) 6_555 2.5(2)
C(4a) H(26a) . 2.8(2)
C(4a) H(26a) 3_555 2.2(2)
C(4a) H(26a) 5_555 2.5(2)
C(4a) H(26a) 6_555 1.9(2)
C(4a) H(17a) 3_555 2.25(7)
C(4a) H(17a) 5_555 1.3(1)
C(4a) H(17a) 6_555 1.67(9)
C(4a) H(27a) 3_555 1.92(9)
C(4a) H(27a) 5_555 1.3(1)
C(4a) H(27a) 6_555 2.27(8)
C(4a) H(18a) 3_555 2.7(2)
C(4a) H(18a) 5_555 2.6(2)
C(4a) H(18a) 6_555 2.8(2)
C(4a) C(4b) 3_555 1.1(1)
C(4a) C(4b) 5_555 1.51(8)
C(4a) C(4b) 6_555 0.8(1)
C(4a) C(3b) . 2.4(2)
C(4a) C(3b) 2_555 2.4(2)
C(4a) C(3b) 3_555 2.2(2)
C(4a) C(3b) 4_555 2.5(2)
C(4a) C(3b) 5_555 2.1(2)
C(4a) C(3b) 6_555 2.1(2)
C(4a) C(2b) . 1.3(2)
C(4a) C(2b) 2_555 1.8(1)
C(4a) C(2b) 4_555 2.0(1)
C(4a) C(1b) . 0.51(6)
C(4a) C(1b) 2_555 0.70(5)
C(4a) C(1b) 4_555 1.16(4)
C(4a) O(11b) . 1.60(4)
C(4a) O(11b) 2_555 0.66(9)
C(4a) O(11b) 4_555 1.18(6)
C(4a) O(21b) . 1.4(1)
C(4a) O(21b) 2_555 1.9(1)
C(4a) O(21b) 4_555 2.15(9)
C(4a) H(14b) 3_555 1.43(9)
C(4a) H(14b) 5_555 2.33(6)
C(4a) H(14b) 6_555 1.73(8)
C(4a) H(24b) 3_555 2.06(5)
C(4a) H(24b) 5_555 2.23(4)
C(4a) H(24b) 6_555 1.21(8)
C(4a) H(13b) . 2.9(1)
C(4a) H(13b) 2_555 2.5(2)
C(4a) H(13b) 3_555 2.7(1)
C(4a) H(13b) 4_555 3.0(1)
C(4a) H(13b) 5_555 2.2(1)
C(4a) H(13b) 6_555 2.4(1)
C(4a) H(23b) . 2.6(1)
C(4a) H(23b) 2_555 2.5(1)
C(4a) H(23b) 3_555 2.3(2)
C(4a) H(23b) 4_555 2.2(2)
C(4a) H(23b) 5_555 2.3(2)
C(4a) H(23b) 6_555 2.7(1)
C(4a) H(12b) . 1.6(1)
C(4a) H(12b) 2_555 2.53(8)
C(4a) H(12b) 4_555 2.27(9)
C(4a) H(22b) . 2.0(1)
C(4a) H(22b) 2_555 2.44(9)
C(4a) H(22b) 4_555 2.92(8)
C(4a) H(11b) . 2.1(2)
C(4a) H(11b) 2_555 2.3(1)
C(4a) H(11b) 4_555 2.5(1)
C(4a) C(5b) 3_555 0.8(1)
C(4a) C(5b) 5_555 0.7(1)
C(4a) C(5b) 6_555 0.96(9)
C(4a) C(6b) 3_555 1.9(2)
C(4a) C(6b) 5_555 2.2(1)
C(4a) C(6b) 6_555 2.0(2)
C(4a) O(28b) 1_554 2.9(1)
C(4a) O(28b) 2_554 2.8(2)
C(4a) O(28b) 4_554 2.6(2)
C(4a) H(15b) 3_555 1.85(6)
C(4a) H(15b) 5_555 0.9(1)
C(4a) H(15b) 6_555 1.45(7)
C(4a) H(25b) 3_555 1.13(6)
C(4a) H(25b) 5_555 1.16(6)
C(4a) H(25b) 6_555 1.92(5)
C(4a) H(16b) 3_555 2.1(1)
C(4a) H(16b) 5_555 2.9(1)
C(4a) H(16b) 6_555 2.5(1)
C(4a) H(26b) 3_555 2.6(1)
C(4a) H(26b) 5_555 2.8(1)
C(4a) H(26b) 6_555 2.2(2)
C(4a) H(18b) 1_554 1.9(1)
C(4a) H(18b) 2_554 2.0(1)
C(4a) H(18b) 4_554 1.7(2)
C(3a) C(3a) 2_555 1.03(2)
C(3a) C(3a) 4_555 1.03(3)
C(3a) C(2a) . 1.5(2)
C(3a) C(2a) 2_555 2.0(1)
C(3a) C(2a) 4_555 1.4(2)
C(3a) C(1a) . 2.5(2)
C(3a) C(1a) 2_555 2.8(2)
C(3a) C(1a) 4_555 2.7(2)
C(3a) C(1a) 5_554 2.8(2)
C(3a) C(1a) 6_554 2.9(2)
C(3a) O(11a) . 2.8(2)
C(3a) O(11a) 3_554 3.0(2)
C(3a) O(11a) 5_554 2.7(2)
C(3a) O(21a) 3_554 2.6(2)
C(3a) O(21a) 5_554 2.2(2)
C(3a) O(21a) 6_554 2.0(2)
C(3a) H(14a) . 2.1(1)
C(3a) H(14a) 2_555 1.9(2)
C(3a) H(14a) 4_555 1.4(2)
C(3a) H(24a) . 2.2(2)
C(3a) H(24a) 2_555 2.7(1)
C(3a) H(24a) 4_555 2.1(2)
C(3a) H(13a) . 1.10(2)
C(3a) H(13a) 2_555 1.98(2)
C(3a) H(13a) 4_555 2.11(3)
C(3a) H(23a) . 1.10(5)
C(3a) H(23a) 2_555 0.57(7)
C(3a) H(23a) 4_555 1.50(3)
C(3a) H(12a) . 2.2(1)
C(3a) H(12a) 2_555 2.2(1)
C(3a) H(12a) 4_555 1.5(2)
C(3a) H(22a) . 2.2(1)
C(3a) H(22a) 2_555 2.90(9)
C(3a) H(22a) 4_555 2.1(1)
C(3a) H(11a) 3_554 1.8(1)
C(3a) H(11a) 5_554 1.2(2)
C(3a) H(11a) 6_554 1.2(2)
C(3a) C(5a) . 2.5(2)
C(3a) C(5a) 2_555 2.6(2)
C(3a) C(5a) 4_555 2.7(2)
C(3a) C(7a) 3_555 2.0(2)
C(3a) C(7a) 5_555 2.1(2)
C(3a) C(7a) 6_555 2.3(2)
C(3a) C(8a) 3_555 0.8(2)
C(3a) C(8a) 5_555 0.9(2)
C(3a) C(8a) 6_555 0.9(2)
C(3a) O(18a) 3_555 1.68(7)
C(3a) O(18a) 5_555 1.66(7)
C(3a) O(18a) 6_555 0.8(1)
C(3a) O(28a) 3_555 0.7(1)
C(3a) O(28a) 5_555 1.00(9)
C(3a) O(28a) 6_555 1.50(6)
C(3a) H(15a) . 2.8(2)
C(3a) H(25a) . 2.8(2)
C(3a) H(25a) 2_555 2.5(2)
C(3a) H(25a) 4_555 3.0(2)
C(3a) H(17a) 3_555 2.5(2)
C(3a) H(17a) 5_555 2.3(2)
C(3a) H(17a) 6_555 2.9(2)
C(3a) H(27a) 3_555 2.3(2)
C(3a) H(27a) 5_555 2.7(2)
C(3a) H(27a) 6_555 2.9(2)
C(3a) H(18a) 3_555 1.3(2)
C(3a) H(18a) 5_555 1.4(2)
C(3a) H(18a) 6_555 1.6(2)
C(3a) C(4b) 3_555 2.4(1)
C(3a) C(4b) 5_555 2.2(2)
C(3a) C(4b) 6_555 2.1(2)
C(3a) C(2b) . 2.7(2)
C(3a) C(2b) 2_555 3.0(1)
C(3a) C(2b) 4_555 2.7(2)
C(3a) C(1b) . 1.2(2)
C(3a) C(1b) 2_555 1.6(1)
C(3a) C(1b) 4_555 1.4(1)
C(3a) O(11b) . 1.4(1)
C(3a) O(11b) 2_555 1.2(1)
C(3a) O(11b) 4_555 1.83(9)
C(3a) O(21b) . 1.11(3)
C(3a) O(21b) 2_555 1.89(4)
C(3a) O(21b) 4_555 1.14(4)
C(3a) H(14b) 3_555 2.9(1)
C(3a) H(14b) 5_555 2.8(1)
C(3a) H(14b) 6_555 2.3(2)
C(3a) H(24b) 3_555 2.9(1)
C(3a) H(24b) 5_555 2.3(1)
C(3a) H(24b) 6_555 2.4(1)
C(3a) H(12b) 4_555 2.8(1)
C(3a) H(11b) . 1.0(1)
C(3a) H(11b) 2_555 1.63(8)
C(3a) H(11b) 4_555 1.2(1)
C(3a) C(5b) 3_555 0.9(1)
C(3a) C(5b) 5_555 1.1(1)
C(3a) C(5b) 6_555 1.1(1)
C(3a) C(6b) 3_555 1.20(7)
C(3a) C(6b) 5_555 1.11(8)
C(3a) C(6b) 6_555 0.5(2)
C(3a) C(7b) 3_555 1.7(2)
C(3a) C(7b) 5_555 2.0(1)
C(3a) C(7b) 6_555 1.9(1)
C(3a) C(8b) 1_554 2.5(2)
C(3a) C(8b) 2_554 2.4(2)
C(3a) C(8b) 4_554 2.3(2)
C(3a) O(18b) 1_554 2.7(1)
C(3a) O(18b) 2_554 2.9(1)
C(3a) O(18b) 4_554 2.3(2)
C(3a) O(28b) 1_554 1.8(1)
C(3a) O(28b) 2_554 1.3(2)
C(3a) O(28b) 4_554 1.7(1)
C(3a) H(15b) 3_555 1.38(9)
C(3a) H(15b) 5_555 1.1(1)
C(3a) H(15b) 6_555 1.91(7)
C(3a) H(25b) 3_555 1.2(1)
C(3a) H(25b) 5_555 1.99(8)
C(3a) H(25b) 6_555 1.8(1)
C(3a) H(16b) 3_555 1.99(4)
C(3a) H(16b) 5_555 2.13(5)
C(3a) H(16b) 6_555 1.16(7)
C(3a) H(26b) 3_555 2.08(6)
C(3a) H(26b) 5_555 1.37(9)
C(3a) H(26b) 6_555 1.38(9)
C(3a) H(17b) 3_555 1.9(1)
C(3a) H(17b) 5_555 2.1(1)
C(3a) H(17b) 6_555 2.5(1)
C(3a) H(27b) 3_555 2.0(1)
C(3a) H(27b) 5_555 2.7(1)
C(3a) H(27b) 6_555 2.4(1)
C(3a) H(18b) 1_554 1.14(6)
C(3a) H(18b) 2_554 0.6(1)
C(3a) H(18b) 4_554 0.74(8)
C(2a) C(2a) 2_555 1.75(3)
C(2a) C(2a) 4_555 1.75(2)
C(2a) C(2a) 6_554 3.0(2)
C(2a) C(1a) . 1.5(2)
C(2a) C(1a) 2_555 1.8(2)
C(2a) C(1a) 3_554 2.3(2)
C(2a) C(1a) 4_555 2.2(1)
C(2a) C(1a) 5_554 2.1(2)
C(2a) C(1a) 6_554 1.7(2)
C(2a) O(11a) . 2.4(1)
C(2a) O(11a) 2_555 1.6(2)
C(2a) O(11a) 3_554 2.7(1)
C(2a) O(11a) 4_555 2.6(1)
C(2a) O(11a) 5_554 1.6(2)
C(2a) O(11a) 6_554 2.1(2)
C(2a) O(21a) . 2.4(2)
C(2a) O(21a) 3_554 1.77(8)
C(2a) O(21a) 5_554 2.25(7)
C(2a) O(21a) 6_554 0.8(2)
C(2a) H(14a) . 2.7(2)
C(2a) H(14a) 4_555 2.6(2)
C(2a) H(24a) . 2.7(2)
C(2a) H(13a) . 2.2(1)
C(2a) H(13a) 2_555 1.7(2)
C(2a) H(13a) 4_555 2.9(1)
C(2a) H(23a) . 2.2(1)
C(2a) H(23a) 2_555 1.2(2)
C(2a) H(23a) 4_555 1.6(1)
C(2a) H(12a) . 1.10(1)
C(2a) H(12a) 2_555 2.46(2)
C(2a) H(12a) 4_555 1.49(2)
C(2a) H(22a) . 1.10(3)
C(2a) H(22a) 2_555 2.66(3)
C(2a) H(22a) 4_555 2.82(2)
C(2a) H(11a) 3_554 1.62(5)
C(2a) H(11a) 5_554 1.76(4)
C(2a) H(11a) 6_554 0.3(2)
C(2a) C(8a) 3_555 2.0(2)
C(2a) C(8a) 5_555 2.1(2)
C(2a) C(8a) 6_555 2.1(2)
C(2a) O(18a) 3_555 1.9(2)
C(2a) O(18a) 5_555 2.8(1)
C(2a) O(18a) 6_555 2.1(2)
C(2a) O(28a) 3_555 1.8(1)
C(2a) O(28a) 5_555 0.8(2)
C(2a) O(28a) 6_555 1.9(1)
C(2a) H(18a) 2_554 3.0(2)
C(2a) H(18a) 3_555 1.18(2)
C(2a) H(18a) 5_555 0.63(4)
C(2a) H(18a) 6_555 1.36(3)
C(2a) C(1b) . 2.4(2)
C(2a) C(1b) 2_555 2.5(2)
C(2a) C(1b) 4_555 2.8(1)
C(2a) O(11b) . 2.9(1)
C(2a) O(11b) 2_555 2.2(2)
C(2a) O(11b) 4_555 2.6(1)
C(2a) O(21b) . 1.4(2)
C(2a) O(21b) 2_555 2.3(1)
C(2a) O(21b) 4_555 2.48(9)
C(2a) H(11b) . 0.6(1)
C(2a) H(11b) 2_555 1.49(6)
C(2a) H(11b) 4_555 1.82(5)
C(2a) C(5b) 3_555 2.2(1)
C(2a) C(5b) 5_555 2.2(2)
C(2a) C(5b) 6_555 2.3(1)
C(2a) C(6b) 3_555 1.1(1)
C(2a) C(6b) 5_555 1.74(7)
C(2a) C(6b) 6_555 1.1(1)
C(2a) C(7b) 1_554 2.9(1)
C(2a) C(7b) 2_554 2.7(2)
C(2a) C(7b) 3_555 0.97(9)
C(2a) C(7b) 4_554 2.5(2)
C(2a) C(7b) 5_555 1.07(9)
C(2a) C(7b) 6_555 1.65(6)
C(2a) C(8b) 1_554 1.5(1)
C(2a) C(8b) 2_554 1.8(1)
C(2a) C(8b) 3_555 2.0(2)
C(2a) C(8b) 4_554 1.3(1)
C(2a) C(8b) 5_555 2.3(1)
C(2a) C(8b) 6_555 2.2(1)
C(2a) O(18b) 1_554 1.2(1)
C(2a) O(18b) 2_554 2.56(7)
C(2a) O(18b) 3_555 2.5(1)
C(2a) O(18b) 4_554 2.07(8)
C(2a) O(18b) 6_555 2.3(1)
C(2a) O(28b) 1_554 1.77(3)
C(2a) O(28b) 2_554 1.23(3)
C(2a) O(28b) 4_554 0.59(4)
C(2a) H(15b) 3_555 2.8(1)
C(2a) H(15b) 5_555 2.0(2)
C(2a) H(15b) 6_555 2.5(1)
C(2a) H(25b) 3_555 2.4(2)
C(2a) H(25b) 5_555 2.5(1)
C(2a) H(16b) 3_555 1.30(9)
C(2a) H(16b) 5_555 2.71(5)
C(2a) H(16b) 6_555 1.90(6)
C(2a) H(26b) 3_555 2.02(5)
C(2a) H(26b) 5_555 2.20(4)
C(2a) H(26b) 6_555 0.6(1)
C(2a) H(17b) 2_554 2.5(2)
C(2a) H(17b) 3_555 1.99(5)
C(2a) H(17b) 4_554 2.9(1)
C(2a) H(17b) 5_555 0.6(2)
C(2a) H(17b) 6_555 2.03(6)
C(2a) H(27b) 3_555 1.25(6)
C(2a) H(27b) 4_554 2.6(2)
C(2a) H(27b) 5_555 1.75(5)
C(2a) H(27b) 6_555 2.67(4)
C(2a) H(18b) 1_554 1.56(9)
C(2a) H(18b) 2_554 1.53(9)
C(2a) H(18b) 4_554 1.0(1)
C(1a) C(1a) 2_555 1.23(2)
C(1a) C(1a) 3_554 1.44(5)
C(1a) C(1a) 4_555 1.23(3)
C(1a) C(1a) 5_554 0.78(8)
C(1a) C(1a) 6_554 0.73(8)
C(1a) O(11a) . 1.23(4)
C(1a) O(11a) 2_555 1.05(4)
C(1a) O(11a) 3_554 1.73(2)
C(1a) O(11a) 4_555 2.01(3)
C(1a) O(11a) 5_554 0.60(4)
C(1a) O(11a) 6_554 1.80(2)
C(1a) O(21a) . 1.3(2)
C(1a) O(21a) 2_555 2.2(1)
C(1a) O(21a) 3_554 1.96(9)
C(1a) O(21a) 4_555 1.6(1)
C(1a) O(21a) 5_554 1.8(1)
C(1a) O(21a) 6_554 0.9(2)
C(1a) H(13a) . 2.8(2)
C(1a) H(23a) . 2.7(2)
C(1a) H(23a) 2_555 2.4(2)
C(1a) H(23a) 3_554 2.8(2)
C(1a) H(23a) 4_555 2.8(2)
C(1a) H(23a) 5_554 2.7(2)
C(1a) H(12a) . 2.1(1)
C(1a) H(12a) 2_555 2.5(1)
C(1a) H(12a) 3_554 2.3(2)
C(1a) H(12a) 4_555 1.6(2)
C(1a) H(12a) 5_554 2.6(1)
C(1a) H(12a) 6_554 1.8(2)
C(1a) H(22a) . 2.1(2)
C(1a) H(22a) 4_555 2.6(1)
C(1a) H(22a) 5_554 2.8(1)
C(1a) H(22a) 6_554 2.2(2)
C(1a) H(11a) . 1.9(2)
C(1a) H(11a) 2_555 2.4(2)
C(1a) H(11a) 3_554 2.3(2)
C(1a) H(11a) 4_555 2.2(2)
C(1a) H(11a) 5_554 2.0(2)
C(1a) H(11a) 6_554 1.7(2)
C(1a) O(28a) 1_554 2.7(2)
C(1a) O(28a) 2_554 2.4(2)
C(1a) O(28a) 3_555 2.4(2)
C(1a) O(28a) 4_554 2.8(2)
C(1a) O(28a) 5_555 2.3(2)
C(1a) O(28a) 6_555 2.7(2)
C(1a) H(18a) 1_554 1.8(2)
C(1a) H(18a) 2_554 1.5(2)
C(1a) H(18a) 3_555 1.4(2)
C(1a) H(18a) 4_554 1.8(2)
C(1a) H(18a) 5_555 1.4(2)
C(1a) H(18a) 6_555 1.7(2)
C(1a) O(21b) . 2.8(2)
C(1a) H(11b) . 1.8(2)
C(1a) H(11b) 2_555 2.3(1)
C(1a) H(11b) 3_554 2.6(1)
C(1a) H(11b) 4_555 2.2(1)
C(1a) H(11b) 5_554 2.3(1)
C(1a) H(11b) 6_554 2.1(2)
C(1a) C(6b) 1_554 2.4(2)
C(1a) C(6b) 2_554 2.6(1)
C(1a) C(6b) 3_555 2.2(1)
C(1a) C(6b) 4_554 2.3(2)
C(1a) C(6b) 5_555 2.4(1)
C(1a) C(6b) 6_555 2.0(2)
C(1a) C(7b) 1_554 1.7(1)
C(1a) C(7b) 2_554 1.2(1)
C(1a) C(7b) 3_555 0.9(2)
C(1a) C(7b) 4_554 1.3(1)
C(1a) C(7b) 5_555 1.3(1)
C(1a) C(7b) 6_555 1.4(1)
C(1a) C(8b) 1_554 1.01(5)
C(1a) C(8b) 2_554 1.09(5)
C(1a) C(8b) 3_555 0.8(1)
C(1a) C(8b) 4_554 0.4(1)
C(1a) C(8b) 5_555 1.28(8)
C(1a) C(8b) 6_555 0.8(1)
C(1a) O(18b) 1_554 1.43(5)
C(1a) O(18b) 2_554 2.24(5)
C(1a) O(18b) 3_555 1.99(6)
C(1a) O(18b) 4_554 1.29(6)
C(1a) O(18b) 5_555 2.13(6)
C(1a) O(18b) 6_555 1.1(1)
C(1a) O(28b) 1_554 2.0(1)
C(1a) O(28b) 2_554 1.4(2)
C(1a) O(28b) 3_555 1.5(2)
C(1a) O(28b) 4_554 1.6(1)
C(1a) O(28b) 5_555 1.9(1)
C(1a) O(28b) 6_555 2.1(1)
C(1a) H(16b) 1_554 3.0(1)
C(1a) H(16b) 3_555 2.7(1)
C(1a) H(16b) 4_554 2.5(2)
C(1a) H(16b) 6_555 2.4(1)
C(1a) H(26b) 1_554 2.2(2)
C(1a) H(26b) 2_554 2.9(1)
C(1a) H(26b) 3_555 2.7(1)
C(1a) H(26b) 4_554 2.6(1)
C(1a) H(26b) 5_555 2.4(1)
C(1a) H(26b) 6_555 2.0(2)
C(1a) H(17b) 1_554 1.9(1)
C(1a) H(17b) 2_554 1.2(1)
C(1a) H(17b) 3_555 1.52(9)
C(1a) H(17b) 4_554 2.09(9)
C(1a) H(17b) 5_555 1.2(1)
C(1a) H(17b) 6_555 2.08(7)
C(1a) H(27b) 1_554 2.63(8)
C(1a) H(27b) 2_554 1.8(1)
C(1a) H(27b) 3_555 1.3(1)
C(1a) H(27b) 4_554 1.9(1)
C(1a) H(27b) 5_555 2.25(7)
C(1a) H(27b) 6_555 2.32(7)
C(1a) H(18b) 1_554 2.5(1)
C(1a) H(18b) 2_554 2.3(2)
C(1a) H(18b) 3_555 2.4(2)
C(1a) H(18b) 4_554 2.2(2)
C(1a) H(18b) 5_555 2.6(2)
C(1a) H(18b) 6_555 2.6(2)
O(11a) O(11a) 2_555 2.25(1)
O(11a) O(11a) 3_554 1.07(3)
O(11a) O(11a) 4_555 2.25(2)
O(11a) O(11a) 5_554 1.52(3)
O(11a) O(11a) 6_554 2.59(1)
O(11a) O(21a) . 2.24(9)
O(11a) O(21a) 2_555 2.45(8)
O(11a) O(21a) 3_554 2.66(8)
O(11a) O(21a) 4_555 0.8(2)
O(11a) O(21a) 5_554 1.2(2)
O(11a) O(21a) 6_554 1.9(1)
O(11a) H(13a) . 2.9(2)
O(11a) H(13a) 5_554 2.9(2)
O(11a) H(23a) . 2.7(2)
O(11a) H(23a) 2_555 2.8(2)
O(11a) H(23a) 3_554 2.5(2)
O(11a) H(12a) 2_555 2.4(1)
O(11a) H(12a) 4_555 1.7(2)
O(11a) H(12a) 5_554 2.3(1)
O(11a) H(12a) 6_554 1.7(2)
O(11a) H(22a) 4_555 1.9(2)
O(11a) H(22a) 5_554 1.9(2)
O(11a) H(22a) 6_554 2.9(1)
O(11a) H(11a) . 2.4(2)
O(11a) H(11a) 2_555 2.7(1)
O(11a) H(11a) 3_554 2.8(2)
O(11a) H(11a) 4_555 1.8(2)
O(11a) H(11a) 5_554 1.9(2)
O(11a) H(11a) 6_554 2.5(2)
O(11a) O(28a) 1_554 2.4(2)
O(11a) O(28a) 2_554 2.6(2)
O(11a) O(28a) 3_555 2.4(2)
O(11a) O(28a) 5_555 3.0(2)
O(11a) H(18a) 1_554 1.7(2)
O(11a) H(18a) 2_554 1.8(2)
O(11a) H(18a) 3_555 1.7(2)
O(11a) H(18a) 4_554 2.2(1)
O(11a) H(18a) 5_555 2.1(2)
O(11a) H(18a) 6_555 2.1(2)
O(11a) O(21b) 4_555 2.9(2)
O(11a) O(21b) 5_554 2.8(2)
O(11a) H(11b) . 2.5(1)
O(11a) H(11b) 2_555 2.9(1)
O(11a) H(11b) 3_554 2.7(1)
O(11a) H(11b) 4_555 2.1(2)
O(11a) H(11b) 5_554 1.9(2)
O(11a) H(11b) 6_554 2.6(1)
O(11a) C(6b) 1_554 2.8(1)
O(11a) C(6b) 2_554 2.6(1)
O(11a) C(6b) 3_555 2.9(1)
O(11a) C(6b) 4_554 2.2(2)
O(11a) C(6b) 5_555 2.5(1)
O(11a) C(6b) 6_555 2.4(2)
O(11a) C(7b) 1_554 1.77(9)
O(11a) C(7b) 2_554 1.2(1)
O(11a) C(7b) 3_555 1.5(1)
O(11a) C(7b) 4_554 1.98(8)
O(11a) C(7b) 5_555 2.11(8)
O(11a) C(7b) 6_555 1.6(1)
O(11a) C(8b) 1_554 1.81(4)
O(11a) C(8b) 2_554 1.23(7)
O(11a) C(8b) 3_555 1.68(4)
O(11a) C(8b) 4_554 1.21(6)
O(11a) C(8b) 5_555 1.54(5)
O(11a) C(8b) 6_555 0.92(6)
O(11a) O(18b) 1_554 2.63(4)
O(11a) O(18b) 2_554 2.32(6)
O(11a) O(18b) 3_555 2.83(4)
O(11a) O(18b) 4_554 0.7(1)
O(11a) O(18b) 5_555 1.53(7)
O(11a) O(18b) 6_555 1.46(7)
O(11a) O(28b) 1_554 2.2(1)
O(11a) O(28b) 2_554 1.6(2)
O(11a) O(28b) 3_555 1.7(1)
O(11a) O(28b) 4_554 2.5(1)
O(11a) O(28b) 5_555 2.48(9)
O(11a) O(28b) 6_555 1.9(1)
O(11a) H(16b) 2_554 2.8(1)
O(11a) H(16b) 4_554 2.4(1)
O(11a) H(16b) 6_555 2.4(2)
O(11a) H(26b) 1_554 2.7(1)
O(11a) H(26b) 4_554 2.0(2)
O(11a) H(26b) 5_555 2.1(2)
O(11a) H(26b) 6_555 2.8(1)
O(11a) H(17b) 1_554 1.2(1)
O(11a) H(17b) 2_554 1.88(8)
O(11a) H(17b) 3_555 1.0(2)
O(11a) H(17b) 4_554 2.63(6)
O(11a) H(17b) 5_555 2.28(7)
O(11a) H(17b) 6_555 2.50(7)
O(11a) H(27b) 1_554 2.63(7)
O(11a) H(27b) 2_554 1.1(2)
O(11a) H(27b) 3_555 1.9(1)
O(11a) H(27b) 4_554 2.84(6)
O(11a) H(27b) 6_555 1.8(1)
O(11a) H(18b) 1_554 2.9(1)
O(11a) H(18b) 2_554 2.5(2)
O(11a) H(18b) 3_555 2.6(1)
O(11a) H(18b) 4_554 2.8(1)
O(11a) H(18b) 5_555 2.8(1)
O(11a) H(18b) 6_555 2.4(2)
O(21a) O(21a) 2_555 2.16(2)
O(21a) O(21a) 3_554 2.5(2)
O(21a) O(21a) 4_555 2.16(2)
O(21a) O(21a) 5_554 3.0(1)
O(21a) O(21a) 6_554 1.8(2)
O(21a) H(13a) 5_554 2.5(2)
O(21a) H(13a) 6_554 2.3(2)
O(21a) H(23a) 3_554 2.4(2)
O(21a) H(23a) 5_554 1.6(2)
O(21a) H(23a) 6_554 2.6(1)
O(21a) H(12a) . 2.6(2)
O(21a) H(12a) 3_554 1.2(1)
O(21a) H(12a) 4_555 2.9(2)
O(21a) H(12a) 5_554 2.75(6)
O(21a) H(12a) 6_554 1.76(8)
O(21a) H(22a) . 2.6(2)
O(21a) H(22a) 3_554 2.72(6)
O(21a) H(22a) 6_554 1.2(1)
O(21a) H(11a) . 1.0(2)
O(21a) H(11a) 2_555 1.9(1)
O(21a) H(11a) 4_555 2.2(1)
O(21a) H(11a) 6_554 2.7(2)
O(21a) C(8a) 1_554 2.7(2)
O(21a) C(8a) 2_554 2.7(2)
O(21a) C(8a) 4_554 2.7(2)
O(21a) O(18a) 1_554 2.4(2)
O(21a) O(18a) 4_554 2.7(2)
O(21a) O(28a) 1_554 2.5(1)
O(21a) O(28a) 2_554 1.6(2)
O(21a) O(28a) 4_554 2.1(2)
O(21a) H(18a) 1_554 1.74(7)
O(21a) H(18a) 2_554 1.1(1)
O(21a) H(18a) 3_555 2.7(2)
O(21a) H(18a) 4_554 1.3(1)
O(21a) H(18a) 5_555 2.4(2)
O(21a) H(18a) 6_555 2.8(2)
O(21a) O(11b) 5_554 2.8(2)
O(21a) O(21b) 3_554 2.8(1)
O(21a) O(21b) 6_554 2.0(2)
O(21a) H(11b) . 2.8(2)
O(21a) H(11b) 3_554 2.08(9)
O(21a) H(11b) 5_554 2.15(8)
O(21a) H(11b) 6_554 1.1(2)
O(21a) C(5b) 1_554 3.0(1)
O(21a) C(5b) 2_554 2.8(2)
O(21a) C(5b) 4_554 2.8(2)
O(21a) C(6b) 1_554 1.5(1)
O(21a) C(6b) 2_554 2.2(1)
O(21a) C(6b) 4_554 1.9(1)
O(21a) C(7b) 1_554 1.75(3)
O(21a) C(7b) 2_554 1.39(3)
O(21a) C(7b) 3_555 2.1(1)
O(21a) C(7b) 4_554 0.80(4)
O(21a) C(7b) 5_555 2.1(1)
O(21a) C(7b) 6_555 2.6(1)
O(21a) C(8b) 1_554 1.7(1)
O(21a) C(8b) 2_554 2.1(1)
O(21a) C(8b) 3_555 0.96(9)
O(21a) C(8b) 4_554 1.6(1)
O(21a) C(8b) 5_555 1.70(6)
O(21a) C(8b) 6_555 1.46(6)
O(21a) O(18b) 1_554 1.5(2)
O(21a) O(18b) 2_554 2.96(9)
O(21a) O(18b) 3_555 1.57(4)
O(21a) O(18b) 4_554 2.5(1)
O(21a) O(18b) 5_555 2.74(3)
O(21a) O(18b) 6_555 1.25(4)
O(21a) O(28b) 2_554 2.7(1)
O(21a) O(28b) 3_555 1.23(7)
O(21a) O(28b) 4_554 2.4(2)
O(21a) O(28b) 5_555 1.19(8)
O(21a) O(28b) 6_555 2.11(5)
O(21a) H(15b) 2_554 2.5(2)
O(21a) H(25b) 4_554 2.8(2)
O(21a) H(16b) 1_554 1.9(1)
O(21a) H(16b) 4_554 2.1(1)
O(21a) H(26b) 1_554 1.2(2)
O(21a) H(26b) 2_554 2.31(8)
O(21a) H(26b) 4_554 2.66(7)
O(21a) H(26b) 6_555 2.8(2)
O(21a) H(17b) 1_554 2.37(3)
O(21a) H(17b) 2_554 0.60(4)
O(21a) H(17b) 3_555 2.8(1)
O(21a) H(17b) 4_554 1.78(4)
O(21a) H(17b) 5_555 1.8(2)
O(21a) H(17b) 6_555 2.8(1)
O(21a) H(27b) 1_554 2.71(3)
O(21a) H(27b) 2_554 2.26(3)
O(21a) H(27b) 3_555 2.3(1)
O(21a) H(27b) 4_554 0.63(5)
O(21a) H(27b) 5_555 2.6(1)
O(21a) H(18b) 3_555 1.7(1)
O(21a) H(18b) 5_555 2.0(1)
O(21a) H(18b) 6_555 2.2(1)
H(14a) H(14a) 2_555 2.17(1)
H(14a) H(14a) 4_555 2.17(2)
H(14a) H(24a) . 1.77(4)
H(14a) H(24a) 2_555 1.32(5)
H(14a) H(24a) 4_555 2.95(2)
H(14a) H(13a) 2_555 1.4(2)
H(14a) H(13a) 4_555 2.5(1)
H(14a) H(23a) . 2.5(1)
H(14a) H(23a) 2_555 2.3(1)
H(14a) H(23a) 4_555 1.5(2)
H(14a) H(12a) . 2.5(2)
H(14a) H(22a) 2_555 2.8(2)
H(14a) H(11a) 3_554 2.3(2)
H(14a) H(11a) 6_554 2.5(2)
H(14a) C(5a) . 2.1(1)
H(14a) C(5a) 2_555 1.7(2)
H(14a) C(5a) 4_555 1.7(2)
H(14a) C(6a) . 2.8(2)
H(14a) C(6a) 2_555 2.9(2)
H(14a) C(6a) 3_555 2.1(2)
H(14a) C(6a) 5_555 2.4(2)
H(14a) C(6a) 6_555 2.4(2)
H(14a) C(7a) 3_555 2.03(9)
H(14a) C(7a) 5_555 1.4(1)
H(14a) C(7a) 6_555 1.2(1)
H(14a) C(8a) 3_555 1.4(1)
H(14a) C(8a) 5_555 1.3(1)
H(14a) C(8a) 6_555 1.5(1)
H(14a) O(18a) 3_555 0.9(2)
H(14a) O(18a) 5_555 2.10(9)
H(14a) O(18a) 6_555 2.44(8)
H(14a) O(28a) 3_555 2.7(1)
H(14a) O(28a) 5_555 2.0(2)
H(14a) O(28a) 6_555 1.9(2)
H(14a) H(15a) 2_555 1.6(2)
H(14a) H(15a) 4_555 2.3(1)
H(14a) H(25a) . 2.5(1)
H(14a) H(25a) 2_555 2.4(1)
H(14a) H(25a) 4_555 1.1(2)
H(14a) H(16a) . 2.6(2)
H(14a) H(16a) 3_555 2.3(2)
H(14a) H(16a) 5_555 2.4(2)
H(14a) H(26a) 2_555 3.0(2)
H(14a) H(26a) 3_555 1.8(2)
H(14a) H(26a) 6_555 2.5(2)
H(14a) H(17a) 3_555 2.70(6)
H(14a) H(17a) 5_555 2.33(8)
H(14a) H(17a) 6_555 0.9(2)
H(14a) H(27a) 3_555 2.91(7)
H(14a) H(27a) 5_555 1.2(2)
H(14a) H(27a) 6_555 2.08(9)
H(14a) H(18a) 5_555 2.7(2)
H(14a) H(18a) 6_555 2.8(2)
H(14a) C(4b) 3_555 1.0(1)
H(14a) C(4b) 5_555 2.03(6)
H(14a) C(4b) 6_555 1.73(8)
H(14a) C(3b) . 2.8(1)
H(14a) C(3b) 2_555 2.6(2)
H(14a) C(3b) 3_555 2.5(1)
H(14a) C(3b) 4_555 2.7(1)
H(14a) C(3b) 5_555 2.5(1)
H(14a) C(3b) 6_555 2.3(1)
H(14a) C(2b) . 1.9(1)
H(14a) C(2b) 2_555 1.5(1)
H(14a) C(2b) 4_555 2.59(8)
H(14a) C(1b) . 1.51(3)
H(14a) C(1b) 2_555 0.76(3)
H(14a) C(1b) 4_555 1.64(2)
H(14a) O(11b) . 2.14(3)
H(14a) O(11b) 2_555 1.67(4)
H(14a) O(11b) 4_555 0.63(8)
H(14a) O(21b) . 2.0(1)
H(14a) O(21b) 2_555 1.4(1)
H(14a) O(21b) 4_555 2.73(7)
H(14a) H(14b) 3_555 1.0(1)
H(14a) H(14b) 5_555 2.38(6)
H(14a) H(14b) 6_555 2.77(5)
H(14a) H(24b) 3_555 1.39(8)
H(14a) H(24b) 5_555 2.99(4)
H(14a) H(24b) 6_555 1.88(6)
H(14a) H(13b) 2_555 2.7(2)
H(14a) H(13b) 4_555 2.8(1)
H(14a) H(13b) 5_555 2.9(1)
H(14a) H(13b) 6_555 2.0(2)
H(14a) H(23b) . 2.7(1)
H(14a) H(23b) 3_555 2.9(1)
H(14a) H(23b) 4_555 2.4(2)
H(14a) H(23b) 5_555 2.3(2)
H(14a) H(23b) 6_555 2.9(1)
H(14a) H(12b) . 1.7(1)
H(14a) H(12b) 2_555 2.29(9)
H(14a) H(22b) . 2.84(8)
H(14a) H(22b) 2_555 1.7(1)
H(14a) H(11b) . 2.5(1)
H(14a) H(11b) 2_555 2.1(2)
H(14a) H(11b) 4_555 2.9(1)
H(14a) C(5b) 3_555 1.50(5)
H(14a) C(5b) 5_555 1.18(7)
H(14a) C(5b) 6_555 1.34(6)
H(14a) C(6b) 3_555 1.9(2)
H(14a) C(6b) 5_555 2.4(1)
H(14a) C(6b) 6_555 2.4(1)
H(14a) O(28b) 1_554 2.9(1)
H(14a) O(28b) 4_554 2.6(2)
H(14a) H(15b) 3_555 2.40(4)
H(14a) H(15b) 5_555 1.83(6)
H(14a) H(15b) 6_555 0.8(1)
H(14a) H(25b) 3_555 2.19(3)
H(14a) H(25b) 5_555 0.3(2)
H(14a) H(25b) 6_555 2.19(3)
H(14a) H(16b) 3_555 1.9(2)
H(14a) H(16b) 5_555 2.7(1)
H(14a) H(26b) 3_555 2.2(1)
H(14a) H(26b) 6_555 2.5(1)
H(14a) H(27b) 5_555 2.9(2)
H(14a) H(18b) 1_554 1.9(1)
H(14a) H(18b) 2_554 2.4(1)
H(14a) H(18b) 4_554 2.0(1)
H(24a) H(24a) 2_555 2.95(3)
H(24a) H(24a) 4_555 2.95(2)
H(24a) H(13a) . 2.5(1)
H(24a) H(13a) 2_555 1.9(2)
H(24a) H(23a) 2_555 2.0(2)
H(24a) H(23a) 4_555 2.5(2)
H(24a) H(12a) . 3.0(2)
H(24a) H(22a) . 2.6(2)
H(24a) H(11a) 6_554 2.5(2)
H(24a) C(5a) . 2.2(1)
H(24a) C(5a) 2_555 1.6(2)
H(24a) C(5a) 4_555 2.3(1)
H(24a) C(6a) . 2.8(2)
H(24a) C(6a) 3_555 2.3(2)
H(24a) C(6a) 4_555 2.9(2)
H(24a) C(6a) 5_555 2.6(2)
H(24a) C(6a) 6_555 2.3(2)
H(24a) C(7a) 3_555 2.14(6)
H(24a) C(7a) 5_555 1.2(1)
H(24a) C(7a) 6_555 2.19(6)
H(24a) C(8a) 3_555 1.8(1)
H(24a) C(8a) 5_555 1.9(1)
H(24a) C(8a) 6_555 2.0(1)
H(24a) O(18a) 3_555 1.7(1)
H(24a) O(18a) 6_555 1.9(1)
H(24a) O(28a) 3_555 2.9(2)
H(24a) O(28a) 5_555 2.0(2)
H(24a) O(28a) 6_555 3.0(1)
H(24a) H(15a) . 2.5(1)
H(24a) H(15a) 2_555 1.5(2)
H(24a) H(25a) 2_555 1.5(1)
H(24a) H(25a) 4_555 2.1(1)
H(24a) H(16a) 3_555 1.8(2)
H(24a) H(16a) 4_555 2.5(2)
H(24a) H(16a) 6_555 2.9(1)
H(24a) H(26a) . 2.6(2)
H(24a) H(26a) 3_555 2.8(1)
H(24a) H(26a) 6_555 1.6(2)
H(24a) H(17a) 5_555 1.1(1)
H(24a) H(17a) 6_555 2.29(6)
H(24a) H(27a) 3_555 2.32(6)
H(24a) H(27a) 5_555 1.1(1)
H(24a) C(4b) 3_555 1.95(5)
H(24a) C(4b) 5_555 2.43(5)
H(24a) C(4b) 6_555 1.23(8)
H(24a) C(3b) . 2.7(1)
H(24a) C(3b) 2_555 2.7(1)
H(24a) C(3b) 3_555 2.7(1)
H(24a) C(3b) 4_555 2.9(1)
H(24a) C(3b) 5_555 2.4(1)
H(24a) C(3b) 6_555 2.4(1)
H(24a) C(2b) . 1.2(1)
H(24a) C(2b) 2_555 2.53(7)
H(24a) C(2b) 4_555 2.69(7)
H(24a) C(1b) . 1.38(5)
H(24a) C(1b) 2_555 1.74(5)
H(24a) C(1b) 4_555 2.22(4)
H(24a) O(11b) . 2.60(4)
H(24a) O(11b) 2_555 1.03(8)
H(24a) O(11b) 4_555 2.11(5)
H(24a) O(21b) . 1.4(2)
H(24a) O(21b) 2_555 2.81(8)
H(24a) H(14b) 3_555 1.61(7)
H(24a) H(14b) 6_555 1.89(6)
H(24a) H(24b) 3_555 2.95(4)
H(24a) H(24b) 5_555 2.99(3)
H(24a) H(24b) 6_555 0.4(2)
H(24a) H(13b) 2_555 2.3(2)
H(24a) H(13b) 5_555 2.0(1)
H(24a) H(13b) 6_555 2.7(1)
H(24a) H(23b) 2_555 2.8(1)
H(24a) H(23b) 3_555 2.4(1)
H(24a) H(23b) 4_555 2.3(1)
H(24a) H(23b) 5_555 2.6(1)
H(24a) H(12b) . 1.3(1)
H(24a) H(12b) 4_555 2.64(7)
H(24a) H(22b) . 1.4(1)
H(24a) H(22b) 2_555 2.99(7)
H(24a) H(22b) 6_555 3.0(2)
H(24a) H(11b) . 2.4(2)
H(24a) C(5b) 3_555 1.81(7)
H(24a) C(5b) 5_555 1.70(7)
H(24a) C(5b) 6_555 2.01(7)
H(24a) C(6b) 3_555 2.5(1)
H(24a) C(6b) 6_555 2.5(1)
H(24a) O(28b) 4_554 3.0(2)
H(24a) H(15b) 3_555 2.83(5)
H(24a) H(15b) 5_555 1.0(1)
H(24a) H(15b) 6_555 2.34(6)
H(24a) H(25b) 3_555 1.39(6)
H(24a) H(25b) 5_555 1.83(6)
H(24a) H(25b) 6_555 2.99(5)
H(24a) H(16b) 3_555 2.3(1)
H(24a) H(16b) 6_555 2.9(1)
H(24a) H(26b) 6_555 2.2(2)
H(24a) H(18b) 1_554 2.7(1)
H(24a) H(18b) 2_554 2.7(1)
H(24a) H(18b) 4_554 2.2(1)
H(13a) H(13a) 2_555 2.92(2)
H(13a) H(13a) 4_555 2.92(3)
H(13a) H(23a) . 1.76(4)
H(13a) H(23a) 2_555 1.19(5)
H(13a) H(23a) 4_555 2.60(3)
H(13a) H(12a) 2_555 2.9(1)
H(13a) H(12a) 4_555 1.3(2)
H(13a) H(22a) . 2.5(1)
H(13a) H(22a) 4_555 2.0(1)
H(13a) H(11a) 3_554 2.76(8)
H(13a) H(11a) 5_554 1.6(1)
H(13a) H(11a) 6_554 1.9(1)
H(13a) C(5a) . 2.8(2)
H(13a) C(7a) 3_555 2.3(2)
H(13a) C(7a) 5_555 2.6(2)
H(13a) C(8a) 3_555 1.72(8)
H(13a) C(8a) 5_555 1.88(8)
H(13a) C(8a) 6_555 1.75(8)
H(13a) O(18a) 3_555 2.68(4)
H(13a) O(18a) 5_555 2.43(5)
H(13a) O(18a) 6_555 0.7(1)
H(13a) O(28a) 3_555 1.16(9)
H(13a) O(28a) 5_555 1.88(5)
H(13a) O(28a) 6_555 2.54(4)
H(13a) H(15a) . 2.6(2)
H(13a) H(25a) 2_555 2.5(2)
H(13a) H(17a) 3_555 2.8(2)
H(13a) H(17a) 5_555 2.3(2)
H(13a) H(27a) 3_555 2.0(2)
H(13a) H(18a) 3_555 1.8(2)
H(13a) H(18a) 5_555 2.2(1)
H(13a) H(18a) 6_555 2.4(1)
H(13a) C(4b) 5_555 2.5(1)
H(13a) C(4b) 6_555 2.3(1)
H(13a) C(2b) . 2.9(1)
H(13a) C(2b) 4_555 2.8(1)
H(13a) C(1b) . 1.7(1)
H(13a) C(1b) 2_555 2.44(8)
H(13a) C(1b) 4_555 2.02(9)
H(13a) O(11b) . 1.83(9)
H(13a) O(11b) 2_555 1.6(1)
H(13a) O(11b) 4_555 2.81(6)
H(13a) O(21b) . 1.70(2)
H(13a) O(21b) 2_555 2.96(4)
H(13a) O(21b) 4_555 1.35(4)
H(13a) H(14b) 6_555 2.0(2)
H(13a) H(24b) 5_555 2.2(1)
H(13a) H(24b) 6_555 2.7(1)
H(13a) H(12b) 4_555 2.5(2)
H(13a) H(11b) . 1.62(8)
H(13a) H(11b) 2_555 2.67(6)
H(13a) H(11b) 4_555 1.70(8)
H(13a) C(5b) 3_555 1.67(8)
H(13a) C(5b) 5_555 1.93(7)
H(13a) C(5b) 6_555 1.95(7)
H(13a) C(6b) 3_555 2.25(5)
H(13a) C(6b) 5_555 1.97(6)
H(13a) C(6b) 6_555 1.27(8)
H(13a) C(7b) 3_555 2.1(1)
H(13a) C(7b) 5_555 2.8(1)
H(13a) C(7b) 6_555 2.5(1)
H(13a) C(8b) 2_554 2.9(1)
H(13a) C(8b) 4_554 2.7(1)
H(13a) O(18b) 4_554 2.2(2)
H(13a) O(28b) 1_554 2.60(9)
H(13a) O(28b) 2_554 1.6(1)
H(13a) O(28b) 4_554 2.51(9)
H(13a) H(15b) 3_555 1.73(7)
H(13a) H(15b) 5_555 1.56(8)
H(13a) H(15b) 6_555 2.94(5)
H(13a) H(25b) 3_555 1.2(1)
H(13a) H(25b) 5_555 2.96(6)
H(13a) H(25b) 6_555 2.32(7)
H(13a) H(16b) 3_555 2.92(4)
H(13a) H(16b) 5_555 2.94(5)
H(13a) H(16b) 6_555 0.5(2)
H(13a) H(26b) 5_555 1.52(9)
H(13a) H(26b) 6_555 1.91(7)
H(13a) H(17b) 3_555 2.1(1)
H(13a) H(17b) 5_555 2.6(1)
H(13a) H(27b) 3_555 1.9(1)
H(13a) H(27b) 6_555 2.8(1)
H(13a) H(18b) 1_554 2.19(4)
H(13a) H(18b) 2_554 1.40(6)
H(13a) H(18b) 4_554 1.73(5)
H(23a) H(23a) 2_555 1.62(2)
H(23a) H(23a) 4_555 1.62(2)
H(23a) H(12a) . 2.56(9)
H(23a) H(12a) 2_555 1.3(2)
H(23a) H(12a) 4_555 1.9(1)
H(23a) H(22a) 2_555 2.48(9)
H(23a) H(22a) 4_555 1.6(1)
H(23a) H(11a) 3_554 1.5(1)
H(23a) H(11a) 5_554 0.8(2)
H(23a) H(11a) 6_554 1.92(9)
H(23a) C(5a) . 2.8(2)
H(23a) C(5a) 4_555 2.8(2)
H(23a) C(7a) 3_555 2.2(2)
H(23a) C(7a) 5_555 2.7(2)
H(23a) C(7a) 6_555 2.4(2)
H(23a) C(8a) 3_555 1.3(1)
H(23a) C(8a) 5_555 1.3(1)
H(23a) C(8a) 6_555 1.2(2)
H(23a) O(18a) 3_555 2.19(7)
H(23a) O(18a) 5_555 0.9(2)
H(23a) O(18a) 6_555 1.65(9)
H(23a) O(28a) 3_555 0.69(7)
H(23a) O(28a) 5_555 1.80(3)
H(23a) O(28a) 6_555 1.15(4)
H(23a) H(25a) . 2.6(2)
H(23a) H(17a) 3_555 2.2(2)
H(23a) H(27a) 3_555 2.7(2)
H(23a) H(27a) 6_555 2.6(2)
H(23a) H(18a) 3_555 1.3(2)
H(23a) H(18a) 5_555 1.7(1)
H(23a) H(18a) 6_555 1.4(2)
H(23a) C(4b) 3_555 2.6(1)
H(23a) C(4b) 5_555 2.2(2)
H(23a) C(4b) 6_555 2.6(1)
H(23a) C(2b) 4_555 2.7(2)
H(23a) C(1b) . 1.8(1)
H(23a) C(1b) 2_555 1.9(1)
H(23a) C(1b) 4_555 1.4(2)
H(23a) O(11b) . 1.2(2)
H(23a) O(11b) 2_555 2.1(1)
H(23a) O(11b) 4_555 1.9(1)
H(23a) O(21b) . 2.15(4)
H(23a) O(21b) 2_555 1.68(4)
H(23a) O(21b) 4_555 0.69(8)
H(23a) H(14b) 5_555 2.4(2)
H(23a) H(14b) 6_555 2.9(1)
H(23a) H(24b) 3_555 2.8(1)
H(23a) H(24b) 5_555 2.3(1)
H(23a) H(22b) 4_555 3.0(2)
H(23a) H(11b) . 1.76(6)
H(23a) H(11b) 2_555 1.54(6)
H(23a) H(11b) 4_555 0.6(2)
H(23a) C(5b) 3_555 1.3(1)
H(23a) C(5b) 5_555 1.5(1)
H(23a) C(5b) 6_555 1.3(1)
H(23a) C(6b) 3_555 1.50(4)
H(23a) C(6b) 5_555 0.6(1)
H(23a) C(6b) 6_555 1.22(6)
H(23a) C(7b) 3_555 1.9(1)
H(23a) C(7b) 5_555 2.1(1)
H(23a) C(7b) 6_555 1.6(2)
H(23a) C(8b) 1_554 2.4(1)
H(23a) C(8b) 2_554 2.1(2)
H(23a) C(8b) 4_554 2.4(1)
H(23a) C(8b) 5_555 3.0(2)
H(23a) C(8b) 6_555 3.0(2)
H(23a) O(18b) 2_554 2.3(1)
H(23a) O(18b) 4_554 2.3(1)
H(23a) O(28b) 1_554 1.3(1)
H(23a) O(28b) 2_554 1.5(1)
H(23a) O(28b) 4_554 2.04(9)
H(23a) H(15b) 3_555 1.0(2)
H(23a) H(15b) 5_555 2.15(8)
H(23a) H(15b) 6_555 1.93(8)
H(23a) H(25b) 3_555 2.09(9)
H(23a) H(25b) 5_555 2.32(8)
H(23a) H(25b) 6_555 1.2(2)
H(23a) H(16b) 3_555 2.57(3)
H(23a) H(16b) 5_555 1.19(6)
H(23a) H(16b) 6_555 1.73(5)
H(23a) H(26b) 3_555 1.77(5)
H(23a) H(26b) 5_555 0.9(1)
H(23a) H(26b) 6_555 2.27(5)
H(23a) H(17b) 3_555 1.7(1)
H(23a) H(17b) 5_555 2.6(1)
H(23a) H(17b) 6_555 2.1(1)
H(23a) H(27b) 3_555 2.6(1)
H(23a) H(27b) 5_555 2.75(9)
H(23a) H(27b) 6_555 1.6(1)
H(23a) H(18b) 1_554 1.01(4)
H(23a) H(18b) 2_554 0.67(6)
H(23a) H(18b) 4_554 1.42(4)
H(12a) H(12a) 2_555 2.53(2)
H(12a) H(12a) 3_554 2.9(2)
H(12a) H(12a) 4_555 2.53(2)
H(12a) H(22a) . 1.75(3)
H(12a) H(22a) 2_555 1.97(3)
H(12a) H(11a) 3_554 1.36(5)
H(12a) H(11a) 5_554 2.40(3)
H(12a) H(11a) 6_554 1.27(6)
H(12a) C(8a) 3_555 2.3(2)
H(12a) C(8a) 5_555 2.3(2)
H(12a) C(8a) 6_555 2.4(2)
H(12a) O(18a) 3_555 1.7(2)
H(12a) O(18a) 5_555 2.9(1)
H(12a) O(18a) 6_555 2.8(1)
H(12a) O(28a) 3_555 2.46(8)
H(12a) O(28a) 5_555 1.3(2)
H(12a) O(28a) 6_555 1.8(1)
H(12a) H(18a) 3_555 1.85(2)
H(12a) H(18a) 5_555 1.12(2)
H(12a) H(18a) 6_555 1.52(2)
H(12a) C(1b) . 2.8(1)
H(12a) C(1b) 2_555 2.6(2)
H(12a) O(11b) 2_555 2.6(1)
H(12a) O(11b) 4_555 2.4(1)
H(12a) O(21b) . 1.9(1)
H(12a) O(21b) 2_555 1.9(1)
H(12a) H(11b) . 1.49(5)
H(12a) H(11b) 2_555 1.21(7)
H(12a) H(11b) 4_555 2.36(4)
H(12a) C(5b) 3_555 2.6(1)
H(12a) C(5b) 5_555 2.4(1)
H(12a) C(5b) 6_555 2.5(1)
H(12a) C(6b) 3_555 1.1(1)
H(12a) C(6b) 5_555 2.03(6)
H(12a) C(6b) 6_555 1.87(6)
H(12a) C(7b) 1_554 2.9(1)
H(12a) C(7b) 3_555 1.75(5)
H(12a) C(7b) 4_554 2.6(2)
H(12a) C(7b) 5_555 1.07(8)
H(12a) C(7b) 6_555 1.98(5)
H(12a) C(8b) 1_554 1.5(1)
H(12a) C(8b) 2_554 2.14(9)
H(12a) C(8b) 3_555 2.1(1)
H(12a) C(8b) 4_554 1.91(9)
H(12a) C(8b) 5_555 2.4(1)
H(12a) C(8b) 6_555 2.6(1)
H(12a) O(18b) 1_554 1.1(1)
H(12a) O(18b) 2_554 2.39(7)
H(12a) O(18b) 3_555 2.1(2)
H(12a) O(18b) 4_554 2.94(5)
H(12a) O(28b) 1_554 1.86(2)
H(12a) O(28b) 2_554 2.09(3)
H(12a) O(28b) 4_554 0.72(3)
H(12a) O(28b) 5_555 2.9(2)
H(12a) H(15b) 5_555 2.5(1)
H(12a) H(15b) 6_555 2.2(1)
H(12a) H(25b) 3_555 3.0(1)
H(12a) H(25b) 5_555 2.2(2)
H(12a) H(16b) 3_555 0.8(2)
H(12a) H(16b) 5_555 2.68(5)
H(12a) H(16b) 6_555 2.88(5)
H(12a) H(26b) 3_555 1.55(6)
H(12a) H(26b) 5_555 2.87(4)
H(12a) H(26b) 6_555 1.45(6)
H(12a) H(17b) 2_554 2.9(1)
H(12a) H(17b) 3_555 2.72(4)
H(12a) H(17b) 4_554 2.6(2)
H(12a) H(17b) 5_555 1.21(8)
H(12a) H(17b) 6_555 1.69(6)
H(12a) H(27b) 3_555 2.30(4)
H(12a) H(27b) 4_554 2.6(2)
H(12a) H(27b) 5_555 0.85(9)
H(12a) H(18b) 1_554 1.63(9)
H(12a) H(18b) 2_554 2.11(7)
H(12a) H(18b) 4_554 1.4(1)
H(22a) H(11a) 3_554 2.66(3)
H(22a) H(11a) 5_554 2.70(3)
H(22a) H(11a) 6_554 1.19(5)
H(22a) C(8a) 3_555 2.6(2)
H(22a) C(8a) 5_555 2.7(1)
H(22a) C(8a) 6_555 2.8(1)
H(22a) O(18a) 3_555 2.4(2)
H(22a) O(18a) 6_555 2.4(2)
H(22a) O(28a) 3_555 2.59(7)
H(22a) O(28a) 5_555 1.5(1)
H(22a) O(28a) 6_555 2.87(7)
H(22a) H(18a) 3_555 2.18(3)
H(22a) H(18a) 5_555 1.72(4)
H(22a) H(18a) 6_555 2.46(3)
H(22a) C(1b) . 2.8(1)
H(22a) O(11b) 2_555 2.4(1)
H(22a) O(21b) . 1.5(1)
H(22a) H(24b) 6_555 3.0(2)
H(22a) H(11b) . 1.32(5)
H(22a) H(11b) 2_555 2.50(4)
H(22a) H(11b) 4_555 2.79(4)
H(22a) C(5b) 3_555 2.8(1)
H(22a) C(5b) 5_555 2.7(1)
H(22a) C(5b) 6_555 3.0(1)
H(22a) C(6b) 3_555 2.03(6)
H(22a) C(6b) 5_555 2.75(5)
H(22a) C(6b) 6_555 1.88(6)
H(22a) C(7b) 3_555 1.86(6)
H(22a) C(7b) 5_555 2.09(6)
H(22a) C(7b) 6_555 2.71(5)
H(22a) C(8b) 1_554 2.36(9)
H(22a) C(8b) 2_554 2.79(7)
H(22a) C(8b) 3_555 2.6(1)
H(22a) C(8b) 4_554 2.1(1)
H(22a) C(8b) 6_555 2.9(1)
H(22a) O(18b) 1_554 1.5(1)
H(22a) O(18b) 4_554 2.70(7)
H(22a) O(18b) 6_555 2.5(1)
H(22a) O(28b) 1_554 2.87(3)
H(22a) O(28b) 2_554 2.08(3)
H(22a) O(28b) 4_554 1.61(4)
H(22a) H(15b) 5_555 2.1(1)
H(22a) H(25b) 3_555 2.5(1)
H(22a) H(25b) 5_555 3.0(1)
H(22a) H(16b) 3_555 1.69(7)
H(22a) H(16b) 6_555 2.32(5)
H(22a) H(26b) 6_555 0.83(9)
H(22a) H(17b) 2_554 2.7(2)
H(22a) H(17b) 3_555 2.85(4)
H(22a) H(17b) 5_555 1.1(1)
H(22a) H(27b) 3_555 1.38(6)
H(22a) H(27b) 4_554 2.8(2)
H(22a) H(27b) 5_555 2.54(5)
H(22a) H(18b) 1_554 2.54(6)
H(22a) H(18b) 2_554 2.42(6)
H(22a) H(18b) 4_554 1.77(8)
H(11a) H(11a) 2_555 1.59(3)
H(11a) H(11a) 4_555 1.59(2)
H(11a) C(7a) 2_554 2.9(2)
H(11a) C(8a) 1_554 1.8(2)
H(11a) C(8a) 2_554 1.8(2)
H(11a) C(8a) 4_554 1.7(2)
H(11a) O(18a) 1_554 1.7(2)
H(11a) O(18a) 2_554 2.5(1)
H(11a) O(18a) 4_554 1.7(2)
H(11a) O(28a) 1_554 1.74(7)
H(11a) O(28a) 2_554 0.6(2)
H(11a) O(28a) 4_554 1.52(9)
H(11a) H(17a) 2_554 3.0(2)
H(11a) H(18a) 1_554 1.34(7)
H(11a) H(18a) 2_554 0.7(1)
H(11a) H(18a) 4_554 1.10(8)
H(11a) C(4b) 1_554 2.9(2)
H(11a) C(1b) 3_554 2.5(1)
H(11a) C(1b) 5_554 2.3(1)
H(11a) C(1b) 6_554 2.1(2)
H(11a) O(11b) 3_554 2.4(1)
H(11a) O(11b) 5_554 1.9(2)
H(11a) O(11b) 6_554 2.6(1)
H(11a) O(21b) 3_554 2.20(8)
H(11a) O(21b) 5_554 2.17(8)
H(11a) O(21b) 6_554 1.1(2)
H(11a) H(24b) 1_554 2.8(2)
H(11a) H(11b) 3_554 1.64(4)
H(11a) H(11b) 5_554 1.44(3)
H(11a) H(11b) 6_554 0.3(1)
H(11a) C(5b) 1_554 2.0(1)
H(11a) C(5b) 2_554 1.9(2)
H(11a) C(5b) 4_554 1.9(1)
H(11a) C(6b) 1_554 0.80(8)
H(11a) C(6b) 2_554 1.56(5)
H(11a) C(6b) 4_554 0.97(7)
H(11a) C(7b) 1_554 1.67(8)
H(11a) C(7b) 2_554 1.2(1)
H(11a) C(7b) 3_555 2.8(2)
H(11a) C(7b) 4_554 1.0(1)
H(11a) C(7b) 5_555 2.9(2)
H(11a) C(8b) 1_554 2.4(2)
H(11a) C(8b) 2_554 2.5(1)
H(11a) C(8b) 3_555 1.5(2)
H(11a) C(8b) 4_554 2.2(2)
H(11a) C(8b) 5_555 1.9(1)
H(11a) C(8b) 6_555 1.7(1)
H(11a) O(18b) 1_554 2.5(2)
H(11a) O(18b) 3_555 2.1(1)
H(11a) O(18b) 4_554 2.8(1)
H(11a) O(18b) 5_555 2.64(8)
H(11a) O(18b) 6_555 1.5(1)
H(11a) O(28b) 3_555 0.75(8)
H(11a) O(28b) 5_555 1.13(7)
H(11a) O(28b) 6_555 1.74(5)
H(11a) H(15b) 1_554 2.3(1)
H(11a) H(15b) 2_554 1.7(2)
H(11a) H(15b) 4_554 2.5(1)
H(11a) H(25b) 1_554 2.8(1)
H(11a) H(25b) 2_554 2.3(1)
H(11a) H(25b) 4_554 2.0(2)
H(11a) H(16b) 1_554 1.65(5)
H(11a) H(16b) 2_554 2.59(4)
H(11a) H(16b) 4_554 1.32(6)
H(11a) H(26b) 1_554 0.48(7)
H(11a) H(26b) 2_554 2.00(4)
H(11a) H(26b) 4_554 1.99(3)
H(11a) H(17b) 1_554 2.11(7)
H(11a) H(17b) 2_554 0.9(2)
H(11a) H(17b) 4_554 1.94(8)
H(11a) H(17b) 5_555 2.7(2)
H(11a) H(27b) 1_554 2.61(6)
H(11a) H(27b) 2_554 1.93(7)
H(11a) H(27b) 3_555 3.0(2)
H(11a) H(27b) 4_554 1.3(1)
H(11a) H(18b) 3_555 0.7(1)
H(11a) H(18b) 5_555 1.28(8)
H(11a) H(18b) 6_555 1.39(7)
C(5a) C(5a) 2_555 0.83(1)
C(5a) C(5a) 3_555 2.0(2)
C(5a) C(5a) 4_555 0.83(2)
C(5a) C(5a) 5_555 2.0(2)
C(5a) C(5a) 6_555 2.2(2)
C(5a) C(6a) . 1.5(2)
C(5a) C(6a) 2_555 1.5(2)
C(5a) C(6a) 3_555 1.0(1)
C(5a) C(6a) 4_555 1.3(2)
C(5a) C(6a) 5_555 0.8(2)
C(5a) C(6a) 6_555 0.7(2)
C(5a) C(7a) . 2.5(2)
C(5a) C(7a) 2_555 2.6(2)
C(5a) C(7a) 3_555 0.6(2)
C(5a) C(7a) 4_555 2.7(2)
C(5a) C(7a) 5_555 1.1(1)
C(5a) C(7a) 6_555 1.2(1)
C(5a) C(8a) 3_555 1.9(2)
C(5a) C(8a) 5_555 2.0(2)
C(5a) C(8a) 6_555 1.9(2)
C(5a) O(18a) 3_555 2.7(2)
C(5a) O(18a) 5_555 2.4(2)
C(5a) O(18a) 6_555 2.3(2)
C(5a) O(28a) 3_555 2.9(2)
C(5a) H(15a) . 1.10(2)
C(5a) H(15a) 2_555 1.93(2)
C(5a) H(15a) 3_555 2.4(2)
C(5a) H(15a) 4_555 1.71(3)
C(5a) H(15a) 5_555 2.3(2)
C(5a) H(15a) 6_555 2.8(2)
C(5a) H(25a) . 1.10(4)
C(5a) H(25a) 2_555 1.12(4)
C(5a) H(25a) 3_555 2.3(2)
C(5a) H(25a) 4_555 1.75(3)
C(5a) H(25a) 5_555 2.7(2)
C(5a) H(25a) 6_555 2.6(2)
C(5a) H(16a) . 2.2(1)
C(5a) H(16a) 2_555 1.6(2)
C(5a) H(16a) 3_555 1.72(9)
C(5a) H(16a) 4_555 1.8(2)
C(5a) H(16a) 5_555 1.7(1)
C(5a) H(16a) 6_555 1.1(2)
C(5a) H(26a) . 2.2(2)
C(5a) H(26a) 2_555 2.3(2)
C(5a) H(26a) 3_555 1.85(6)
C(5a) H(26a) 4_555 1.7(2)
C(5a) H(26a) 5_555 1.1(1)
C(5a) H(26a) 6_555 1.45(8)
C(5a) H(17a) . 2.7(2)
C(5a) H(17a) 3_555 1.4(1)
C(5a) H(17a) 5_555 1.57(9)
C(5a) H(17a) 6_555 2.10(6)
C(5a) H(27a) . 2.8(2)
C(5a) H(27a) 2_555 2.8(2)
C(5a) H(27a) 3_555 1.24(9)
C(5a) H(27a) 5_555 2.04(6)
C(5a) H(27a) 6_555 1.81(6)
C(5a) C(4b) . 2.7(2)
C(5a) C(4b) 2_555 2.7(2)
C(5a) C(4b) 3_555 1.32(7)
C(5a) C(4b) 4_555 2.5(2)
C(5a) C(4b) 5_555 0.7(1)
C(5a) C(4b) 6_555 0.9(1)
C(5a) C(3b) . 1.2(2)
C(5a) C(3b) 2_555 1.4(1)
C(5a) C(3b) 3_555 0.9(1)
C(5a) C(3b) 4_555 1.3(2)
C(5a) C(3b) 5_555 0.9(2)
C(5a) C(3b) 6_555 1.1(1)
C(5a) C(2b) . 1.20(3)
C(5a) C(2b) 2_555 1.46(3)
C(5a) C(2b) 3_555 2.5(1)
C(5a) C(2b) 4_555 0.63(3)
C(5a) C(2b) 5_555 2.1(2)
C(5a) C(2b) 6_555 2.3(1)
C(5a) C(1b) . 1.5(2)
C(5a) C(1b) 2_555 1.7(1)
C(5a) C(1b) 4_555 1.4(2)
C(5a) O(11b) . 1.7(2)
C(5a) O(11b) 2_555 1.8(1)
C(5a) O(11b) 4_555 2.1(1)
C(5a) O(21b) . 2.8(1)
C(5a) O(21b) 2_555 2.9(1)
C(5a) O(21b) 4_555 2.5(2)
C(5a) H(14b) 2_555 2.9(1)
C(5a) H(14b) 3_555 2.10(4)
C(5a) H(14b) 4_555 2.7(1)
C(5a) H(14b) 5_555 1.65(6)
C(5a) H(14b) 6_555 1.33(7)
C(5a) H(24b) 3_555 2.18(6)
C(5a) H(24b) 4_555 2.9(1)
C(5a) H(24b) 5_555 1.42(8)
C(5a) H(24b) 6_555 1.99(6)
C(5a) H(13b) . 1.5(1)
C(5a) H(13b) 2_555 2.0(1)
C(5a) H(13b) 3_555 1.3(1)
C(5a) H(13b) 4_555 2.0(1)
C(5a) H(13b) 5_555 1.45(9)
C(5a) H(13b) 6_555 1.95(7)
C(5a) H(23b) . 1.5(1)
C(5a) H(23b) 2_555 1.1(2)
C(5a) H(23b) 3_555 1.2(1)
C(5a) H(23b) 4_555 1.6(1)
C(5a) H(23b) 5_555 1.7(1)
C(5a) H(23b) 6_555 1.3(1)
C(5a) H(12b) . 2.10(2)
C(5a) H(12b) 2_555 1.92(4)
C(5a) H(12b) 3_555 3.0(1)
C(5a) H(12b) 4_555 1.27(3)
C(5a) H(12b) 5_555 2.5(1)
C(5a) H(12b) 6_555 2.5(1)
C(5a) H(22b) . 2.02(3)
C(5a) H(22b) 2_555 2.51(3)
C(5a) H(22b) 4_555 1.71(3)
C(5a) H(22b) 5_555 2.5(1)
C(5a) H(22b) 6_555 2.9(1)
C(5a) C(5b) 3_555 1.7(2)
C(5a) C(5b) 5_555 1.8(2)
C(5a) C(5b) 6_555 1.8(2)
C(5a) H(15b) 3_555 2.0(2)
C(5a) H(15b) 5_555 2.2(1)
C(5a) H(15b) 6_555 2.4(1)
C(5a) H(25b) 3_555 1.9(1)
C(5a) H(25b) 5_555 2.3(1)
C(5a) H(25b) 6_555 1.9(1)
C(5a) H(18b) 2_554 2.9(2)
C(5a) H(18b) 4_554 3.0(2)
C(6a) C(6a) 2_555 0.57(2)
C(6a) C(6a) 3_555 0.7(2)
C(6a) C(6a) 4_555 0.57(2)
C(6a) C(6a) 5_555 0.9(2)
C(6a) C(6a) 6_555 0.8(2)
C(6a) C(7a) . 1.5(2)
C(6a) C(7a) 2_555 1.3(2)
C(6a) C(7a) 3_555 2.1(2)
C(6a) C(7a) 4_555 1.3(2)
C(6a) C(7a) 5_555 1.9(2)
C(6a) C(7a) 6_555 2.0(2)
C(6a) C(8a) . 2.5(2)
C(6a) C(8a) 2_555 2.6(2)
C(6a) C(8a) 4_555 2.5(2)
C(6a) O(18a) . 2.8(2)
C(6a) H(15a) . 2.1(1)
C(6a) H(15a) 2_555 1.7(2)
C(6a) H(15a) 3_555 1.93(7)
C(6a) H(15a) 4_555 2.1(1)
C(6a) H(15a) 5_555 1.67(8)
C(6a) H(15a) 6_555 1.4(1)
C(6a) H(25a) . 2.2(2)
C(6a) H(25a) 2_555 1.9(2)
C(6a) H(25a) 3_555 1.7(1)
C(6a) H(25a) 4_555 1.8(2)
C(6a) H(25a) 5_555 1.2(2)
C(6a) H(25a) 6_555 1.6(1)
C(6a) H(16a) . 1.10(2)
C(6a) H(16a) 2_555 1.61(2)
C(6a) H(16a) 3_555 1.2(1)
C(6a) H(16a) 4_555 1.21(3)
C(6a) H(16a) 5_555 1.5(1)
C(6a) H(16a) 6_555 1.68(9)
C(6a) H(26a) . 1.10(5)
C(6a) H(26a) 2_555 1.38(4)
C(6a) H(26a) 3_555 1.5(1)
C(6a) H(26a) 4_555 1.66(3)
C(6a) H(26a) 5_555 1.9(1)
C(6a) H(26a) 6_555 1.5(1)
C(6a) H(17a) . 2.2(1)
C(6a) H(17a) 2_555 1.7(2)
C(6a) H(17a) 3_555 2.7(2)
C(6a) H(17a) 4_555 2.0(1)
C(6a) H(17a) 5_555 2.4(2)
C(6a) H(17a) 6_555 2.3(2)
C(6a) H(27a) . 2.2(1)
C(6a) H(27a) 2_555 2.0(1)
C(6a) H(27a) 3_555 2.5(2)
C(6a) H(27a) 4_555 1.7(1)
C(6a) H(27a) 5_555 2.2(2)
C(6a) H(27a) 6_555 2.5(2)
C(6a) C(4b) . 1.2(2)
C(6a) C(4b) 2_555 1.4(1)
C(6a) C(4b) 3_555 1.9(2)
C(6a) C(4b) 4_555 1.5(1)
C(6a) C(4b) 5_555 2.1(1)
C(6a) C(4b) 6_555 2.0(2)
C(6a) C(3b) . 0.52(6)
C(6a) C(3b) 2_555 0.2(1)
C(6a) C(3b) 3_555 0.8(1)
C(6a) C(3b) 4_555 0.56(6)
C(6a) C(3b) 5_555 0.7(1)
C(6a) C(3b) 6_555 0.5(2)
C(6a) C(2b) . 1.6(1)
C(6a) C(2b) 2_555 1.7(1)
C(6a) C(2b) 3_555 1.19(9)
C(6a) C(2b) 4_555 1.9(1)
C(6a) C(2b) 5_555 1.52(7)
C(6a) C(2b) 6_555 1.1(1)
C(6a) C(1b) . 2.7(2)
C(6a) C(1b) 2_555 2.7(2)
C(6a) C(1b) 3_555 2.1(2)
C(6a) C(1b) 4_555 2.8(2)
C(6a) C(1b) 5_555 2.2(2)
C(6a) C(1b) 6_555 2.0(2)
C(6a) O(11b) 2_555 3.0(2)
C(6a) O(11b) 3_555 2.5(1)
C(6a) O(11b) 4_555 3.0(2)
C(6a) O(11b) 5_555 2.3(2)
C(6a) O(11b) 6_555 2.4(2)
C(6a) H(14b) . 1.7(1)
C(6a) H(14b) 2_555 2.12(9)
C(6a) H(14b) 3_555 2.2(1)
C(6a) H(14b) 4_555 2.04(9)
C(6a) H(14b) 5_555 2.6(1)
C(6a) H(14b) 6_555 2.4(1)
C(6a) H(24b) . 2.0(1)
C(6a) H(24b) 2_555 2.1(1)
C(6a) H(24b) 3_555 2.6(1)
C(6a) H(24b) 4_555 2.41(9)
C(6a) H(24b) 5_555 2.8(1)
C(6a) H(24b) 6_555 2.5(1)
C(6a) H(13b) . 1.59(2)
C(6a) H(13b) 2_555 1.02(3)
C(6a) H(13b) 3_555 1.74(6)
C(6a) H(13b) 4_555 1.42(4)
C(6a) H(13b) 5_555 1.37(8)
C(6a) H(13b) 6_555 1.27(8)
C(6a) H(23b) . 1.14(6)
C(6a) H(23b) 2_555 1.16(6)
C(6a) H(23b) 3_555 1.00(6)
C(6a) H(23b) 4_555 0.66(9)
C(6a) H(23b) 5_555 0.72(8)
C(6a) H(23b) 6_555 1.24(6)
C(6a) H(12b) . 2.0(1)
C(6a) H(12b) 2_555 2.3(1)
C(6a) H(12b) 3_555 1.62(7)
C(6a) H(12b) 4_555 2.4(1)
C(6a) H(12b) 5_555 2.15(6)
C(6a) H(12b) 6_555 1.86(7)
C(6a) H(22b) . 2.3(1)
C(6a) H(22b) 2_555 2.3(1)
C(6a) H(22b) 3_555 2.15(5)
C(6a) H(22b) 4_555 2.69(8)
C(6a) H(22b) 5_555 2.41(5)
C(6a) H(22b) 6_555 1.86(6)
C(6a) C(5b) . 2.4(2)
C(6a) C(5b) 2_555 2.4(2)
C(6a) C(5b) 4_555 2.4(2)
C(6a) H(15b) . 2.8(1)
C(6a) H(15b) 2_555 2.6(2)
C(6a) H(15b) 4_555 2.7(1)
C(6a) H(25b) . 2.6(1)
C(6a) H(25b) 2_555 2.6(1)
C(6a) H(25b) 4_555 2.4(2)
C(7a) C(7a) 2_555 1.12(2)
C(7a) C(7a) 4_555 1.12(2)
C(7a) C(8a) . 1.5(2)
C(7a) C(8a) 2_555 1.5(2)
C(7a) C(8a) 4_555 1.5(2)
C(7a) O(18a) . 2.4(1)
C(7a) O(18a) 2_555 1.8(2)
C(7a) O(18a) 4_555 1.9(2)
C(7a) O(28a) . 2.4(2)
C(7a) O(28a) 2_555 2.7(2)
C(7a) O(28a) 4_555 2.7(2)
C(7a) H(15a) . 2.7(2)
C(7a) H(15a) 3_555 1.2(1)
C(7a) H(15a) 4_555 2.8(2)
C(7a) H(15a) 5_555 1.78(8)
C(7a) H(15a) 6_555 2.21(7)
C(7a) H(25a) . 2.7(2)
C(7a) H(25a) 3_555 1.02(9)
C(7a) H(25a) 5_555 1.93(5)
C(7a) H(25a) 6_555 1.29(7)
C(7a) H(16a) . 2.2(1)
C(7a) H(16a) 2_555 1.4(2)
C(7a) H(16a) 3_555 2.6(2)
C(7a) H(16a) 4_555 2.0(1)
C(7a) H(16a) 5_555 2.3(2)
C(7a) H(16a) 6_555 2.0(2)
C(7a) H(26a) . 2.2(1)
C(7a) H(26a) 2_555 1.8(1)
C(7a) H(26a) 3_555 2.7(2)
C(7a) H(26a) 4_555 1.3(2)
C(7a) H(26a) 5_555 2.2(2)
C(7a) H(26a) 6_555 2.7(2)
C(7a) H(17a) . 1.10(1)
C(7a) H(17a) 2_555 2.16(2)
C(7a) H(17a) 4_555 1.61(2)
C(7a) H(27a) . 1.10(3)
C(7a) H(27a) 2_555 1.71(3)
C(7a) H(27a) 4_555 2.19(2)
C(7a) C(4b) . 1.35(2)
C(7a) C(4b) 2_555 0.97(3)
C(7a) C(4b) 4_555 0.39(4)
C(7a) C(3b) . 1.5(2)
C(7a) C(3b) 2_555 1.6(1)
C(7a) C(3b) 3_555 1.8(2)
C(7a) C(3b) 4_555 1.4(2)
C(7a) C(3b) 5_555 1.8(2)
C(7a) C(3b) 6_555 1.9(1)
C(7a) C(2b) . 3.0(1)
C(7a) C(2b) 2_555 2.9(1)
C(7a) C(2b) 3_555 1.49(6)
C(7a) C(2b) 4_555 2.5(2)
C(7a) C(2b) 5_555 0.7(1)
C(7a) C(2b) 6_555 1.63(6)
C(7a) C(1b) 3_555 1.1(1)
C(7a) C(1b) 5_555 0.9(1)
C(7a) C(1b) 6_555 1.4(1)
C(7a) O(11b) 3_555 1.1(1)
C(7a) O(11b) 5_555 1.85(9)
C(7a) O(11b) 6_555 1.6(1)
C(7a) O(21b) 3_555 2.4(1)
C(7a) O(21b) 5_555 1.9(2)
C(7a) O(21b) 6_555 2.6(1)
C(7a) H(14b) . 2.23(2)
C(7a) H(14b) 2_555 1.29(4)
C(7a) H(14b) 4_555 1.49(4)
C(7a) H(24b) . 2.14(3)
C(7a) H(24b) 2_555 2.06(3)
C(7a) H(24b) 4_555 1.07(3)
C(7a) H(13b) . 1.6(1)
C(7a) H(13b) 2_555 2.32(9)
C(7a) H(13b) 3_555 1.9(2)
C(7a) H(13b) 4_555 1.9(1)
C(7a) H(13b) 5_555 2.4(1)
C(7a) H(13b) 6_555 2.5(1)
C(7a) H(23b) . 1.7(1)
C(7a) H(23b) 2_555 1.7(1)
C(7a) H(23b) 3_555 1.9(1)
C(7a) H(23b) 4_555 2.2(1)
C(7a) H(23b) 5_555 2.1(1)
C(7a) H(23b) 6_555 1.6(2)
C(7a) H(12b) 2_555 3.0(1)
C(7a) H(12b) 3_555 2.35(4)
C(7a) H(12b) 4_555 2.9(1)
C(7a) H(12b) 5_555 1.29(7)
C(7a) H(12b) 6_555 1.96(6)
C(7a) H(22b) 3_555 2.25(5)
C(7a) H(22b) 4_555 2.8(1)
C(7a) H(22b) 5_555 1.62(7)
C(7a) H(22b) 6_555 2.69(5)
C(7a) H(11b) 3_555 3.0(2)
C(7a) H(11b) 5_555 2.7(2)
C(7a) C(5b) . 1.3(2)
C(7a) C(5b) 2_555 1.4(1)
C(7a) C(5b) 4_555 1.4(1)
C(7a) C(6b) . 2.8(1)
C(7a) C(6b) 2_555 2.6(2)
C(7a) C(6b) 4_555 2.6(2)
C(7a) H(15b) . 1.4(1)
C(7a) H(15b) 2_555 2.1(1)
C(7a) H(15b) 4_555 1.9(1)
C(7a) H(25b) . 1.6(1)
C(7a) H(25b) 2_555 1.4(1)
C(7a) H(25b) 4_555 2.15(8)
C(7a) H(16b) 2_555 2.7(1)
C(7a) H(16b) 4_555 3.0(1)
C(7a) H(26b) 4_555 2.8(2)
C(7a) H(18b) 3_556 2.5(2)
C(7a) H(18b) 5_556 2.6(2)
C(7a) H(18b) 6_556 2.4(2)
C(8a) C(8a) 2_555 0.18(2)
C(8a) C(8a) 4_555 0.18(3)
C(8a) O(18a) . 1.23(4)
C(8a) O(18a) 2_555 1.16(4)
C(8a) O(18a) 4_555 1.34(4)
C(8a) O(28a) . 1.3(2)
C(8a) O(28a) 2_555 1.4(2)
C(8a) O(28a) 4_555 1.3(2)
C(8a) H(15a) 3_555 2.5(2)
C(8a) H(15a) 5_555 2.6(2)
C(8a) H(15a) 6_555 2.5(2)
C(8a) H(25a) 3_555 2.2(2)
C(8a) H(25a) 5_555 2.2(2)
C(8a) H(25a) 6_555 2.1(2)
C(8a) H(16a) . 2.8(2)
C(8a) H(16a) 2_555 2.9(2)
C(8a) H(16a) 4_555 2.9(2)
C(8a) H(26a) . 2.7(2)
C(8a) H(26a) 2_555 2.7(2)
C(8a) H(26a) 4_555 2.7(2)
C(8a) H(17a) . 2.1(1)
C(8a) H(17a) 2_555 2.1(2)
C(8a) H(17a) 4_555 2.0(2)
C(8a) H(27a) . 2.1(2)
C(8a) H(27a) 2_555 2.2(2)
C(8a) H(27a) 4_555 2.1(2)
C(8a) H(18a) . 1.9(2)
C(8a) H(18a) 2_555 2.0(2)
C(8a) H(18a) 4_555 1.9(2)
C(8a) C(4b) . 1.6(1)
C(8a) C(4b) 2_555 1.5(2)
C(8a) C(4b) 4_555 1.6(1)
C(8a) C(3b) . 2.7(2)
C(8a) C(3b) 2_555 2.7(2)
C(8a) C(3b) 4_555 2.7(2)
C(8a) C(2b) 3_555 2.1(1)
C(8a) C(2b) 5_555 2.2(1)
C(8a) C(2b) 6_555 2.2(1)
C(8a) C(1b) 3_555 0.7(1)
C(8a) C(1b) 5_555 0.8(1)
C(8a) C(1b) 6_555 0.8(1)
C(8a) O(11b) 3_555 1.08(6)
C(8a) O(11b) 5_555 1.09(6)
C(8a) O(11b) 6_555 0.93(7)
C(8a) O(21b) 3_555 1.28(7)
C(8a) O(21b) 5_555 1.39(6)
C(8a) O(21b) 6_555 1.44(7)
C(8a) H(14b) . 2.1(1)
C(8a) H(14b) 2_555 2.1(1)
C(8a) H(14b) 4_555 2.2(1)
C(8a) H(24b) . 2.2(1)
C(8a) H(24b) 2_555 2.0(1)
C(8a) H(24b) 4_555 2.1(1)
C(8a) H(13b) . 3.0(1)
C(8a) H(13b) 2_555 3.0(1)
C(8a) H(13b) 4_555 2.9(2)
C(8a) H(23b) . 3.0(2)
C(8a) H(23b) 5_555 3.0(2)
C(8a) H(23b) 6_555 3.0(2)
C(8a) H(12b) 3_555 2.5(1)
C(8a) H(12b) 5_555 2.5(1)
C(8a) H(12b) 6_555 2.6(1)
C(8a) H(22b) 3_555 2.8(1)
C(8a) H(22b) 5_555 2.9(1)
C(8a) H(22b) 6_555 2.9(1)
C(8a) H(11b) 3_555 1.6(1)
C(8a) H(11b) 5_555 1.6(1)
C(8a) H(11b) 6_555 1.7(1)
C(8a) C(5b) . 0.2(1)
C(8a) C(5b) 2_555 0.34(9)
C(8a) C(5b) 4_555 0.2(1)
C(8a) C(6b) . 1.3(1)
C(8a) C(6b) 2_555 1.3(2)
C(8a) C(6b) 4_555 1.3(1)
C(8a) C(7b) . 2.4(2)
C(8a) C(7b) 2_555 2.4(2)
C(8a) C(7b) 4_555 2.4(2)
C(8a) C(8b) 3_556 2.9(2)
C(8a) C(8b) 5_556 2.9(2)
C(8a) C(8b) 6_556 2.9(2)
C(8a) O(28b) 3_556 2.1(2)
C(8a) O(28b) 5_556 2.0(2)
C(8a) O(28b) 6_556 2.0(2)
C(8a) H(15b) . 1.23(2)
C(8a) H(15b) 2_555 1.24(3)
C(8a) H(15b) 4_555 1.08(4)
C(8a) H(25b) . 1.20(6)
C(8a) H(25b) 2_555 1.38(5)
C(8a) H(25b) 4_555 1.31(5)
C(8a) H(16b) . 1.95(9)
C(8a) H(16b) 2_555 1.9(1)
C(8a) H(16b) 4_555 2.06(9)
C(8a) H(26b) . 2.0(1)
C(8a) H(26b) 2_555 1.8(1)
C(8a) H(26b) 4_555 1.9(1)
C(8a) H(17b) . 2.6(1)
C(8a) H(17b) 2_555 2.7(1)
C(8a) H(17b) 4_555 2.6(1)
C(8a) H(27b) . 2.7(1)
C(8a) H(27b) 2_555 2.8(1)
C(8a) H(27b) 4_555 2.8(1)
C(8a) H(18b) 3_556 1.2(1)
C(8a) H(18b) 5_556 1.1(2)
C(8a) H(18b) 6_556 1.1(1)
O(18a) O(18a) 2_555 2.13(2)
O(18a) O(18a) 4_555 2.13(2)
O(18a) O(28a) . 2.24(9)
O(18a) O(28a) 2_555 1.5(1)
O(18a) O(28a) 4_555 1.2(2)
O(18a) H(15a) 6_555 2.2(2)
O(18a) H(25a) 5_555 2.0(2)
O(18a) H(25a) 6_555 2.7(2)
O(18a) H(16a) . 2.9(2)
O(18a) H(26a) . 2.7(2)
O(18a) H(26a) 2_555 3.0(2)
O(18a) H(17a) 2_555 1.7(2)
O(18a) H(17a) 4_555 2.4(1)
O(18a) H(27a) 2_555 2.7(1)
O(18a) H(27a) 4_555 1.7(2)
O(18a) H(18a) . 2.4(2)
O(18a) H(18a) 2_555 2.1(2)
O(18a) H(18a) 4_555 1.9(2)
O(18a) C(4b) . 1.7(1)
O(18a) C(4b) 2_555 2.1(1)
O(18a) C(4b) 4_555 2.5(1)
O(18a) C(2b) 3_555 2.4(1)
O(18a) C(2b) 6_555 2.3(1)
O(18a) C(1b) 3_555 1.52(8)
O(18a) C(1b) 5_555 1.83(7)
O(18a) C(1b) 6_555 1.1(1)
O(18a) O(11b) 3_555 2.23(4)
O(18a) O(11b) 5_555 0.98(9)
O(18a) O(11b) 6_555 1.49(7)
O(18a) O(21b) 3_555 1.34(5)
O(18a) O(21b) 5_555 2.53(3)
O(18a) O(21b) 6_555 1.25(5)
O(18a) H(14b) . 1.7(2)
O(18a) H(14b) 2_555 2.93(9)
O(18a) H(14b) 4_555 2.93(9)
O(18a) H(24b) . 2.1(1)
O(18a) H(24b) 2_555 2.0(1)
O(18a) H(13b) 2_555 2.9(2)
O(18a) H(12b) 3_555 2.2(2)
O(18a) H(22b) 6_555 2.5(1)
O(18a) H(11b) 3_555 1.8(1)
O(18a) H(11b) 5_555 2.40(8)
O(18a) H(11b) 6_555 1.5(1)
O(18a) C(5b) . 1.42(4)
O(18a) C(5b) 2_555 1.34(5)
O(18a) C(5b) 4_555 1.09(6)
O(18a) C(6b) . 1.2(1)
O(18a) C(6b) 2_555 1.83(9)
O(18a) C(6b) 4_555 1.93(9)
O(18a) C(7b) . 2.6(1)
O(18a) C(7b) 2_555 2.7(1)
O(18a) C(7b) 4_555 2.3(2)
O(18a) C(8b) 3_556 2.8(2)
O(18a) O(18b) 3_556 2.6(2)
O(18a) O(28b) 3_556 2.4(1)
O(18a) O(28b) 5_556 1.8(2)
O(18a) O(28b) 6_556 2.6(1)
O(18a) H(15b) . 2.40(3)
O(18a) H(15b) 2_555 0.96(6)
O(18a) H(15b) 4_555 1.50(5)
O(18a) H(25b) . 2.00(5)
O(18a) H(25b) 2_555 2.36(4)
O(18a) H(25b) 4_555 0.6(1)
O(18a) H(16b) . 1.1(1)
O(18a) H(16b) 2_555 2.78(6)
O(18a) H(16b) 4_555 2.53(6)
O(18a) H(26b) . 1.7(1)
O(18a) H(26b) 2_555 1.8(1)
O(18a) H(26b) 4_555 2.83(7)
O(18a) H(17b) 2_555 2.6(1)
O(18a) H(17b) 4_555 2.4(2)
O(18a) H(27b) . 3.0(1)
O(18a) H(27b) 4_555 2.2(2)
O(18a) H(18b) 3_556 1.4(1)
O(18a) H(18b) 5_556 1.3(1)
O(18a) H(18b) 6_556 1.90(8)
O(28a) O(28a) 2_555 1.52(2)
O(28a) O(28a) 4_555 1.52(2)
O(28a) H(25a) 3_555 2.9(2)
O(28a) H(25a) 6_555 3.0(2)
O(28a) H(17a) . 2.6(2)
O(28a) H(17a) 4_555 2.8(2)
O(28a) H(27a) . 2.6(2)
O(28a) H(18a) . 1.0(2)
O(28a) H(18a) 2_555 1.4(1)
O(28a) H(18a) 4_555 1.5(1)
O(28a) C(4b) . 2.8(1)
O(28a) C(4b) 2_555 2.6(2)
O(28a) C(4b) 4_555 2.4(2)
O(28a) C(2b) 5_555 2.9(2)
O(28a) C(1b) 3_555 1.7(1)
O(28a) C(1b) 5_555 1.6(2)
O(28a) C(1b) 6_555 2.1(1)
O(28a) O(11b) 3_555 1.4(2)
O(28a) O(11b) 5_555 2.2(1)
O(28a) O(11b) 6_555 1.9(1)
O(28a) O(21b) 3_555 1.79(5)
O(28a) O(21b) 5_555 0.7(1)
O(28a) O(21b) 6_555 2.09(5)
O(28a) H(14b) 2_555 2.7(2)
O(28a) H(14b) 4_555 2.9(1)
O(28a) H(24b) 4_555 2.4(2)
O(28a) H(11b) 3_555 1.31(5)
O(28a) H(11b) 5_555 0.6(1)
O(28a) H(11b) 6_555 1.72(5)
O(28a) C(5b) . 1.4(1)
O(28a) C(5b) 2_555 1.5(1)
O(28a) C(5b) 4_555 1.6(1)
O(28a) C(6b) . 1.48(3)
O(28a) C(6b) 2_555 0.73(4)
O(28a) C(6b) 4_555 0.85(5)
O(28a) C(7b) . 1.5(1)
O(28a) C(7b) 2_555 1.5(1)
O(28a) C(7b) 4_555 2.0(1)
O(28a) C(8b) . 3.0(2)
O(28a) C(8b) 2_555 2.7(2)
O(28a) C(8b) 3_556 2.3(1)
O(28a) C(8b) 4_555 2.9(2)
O(28a) C(8b) 5_556 2.1(2)
O(28a) C(8b) 6_556 2.0(2)
O(28a) O(18b) 3_556 2.8(1)
O(28a) O(18b) 5_556 1.9(2)
O(28a) O(18b) 6_556 2.5(1)
O(28a) O(28b) 3_556 1.5(1)
O(28a) O(28b) 5_556 1.85(8)
O(28a) O(28b) 6_556 1.0(2)
O(28a) H(15b) . 1.3(1)
O(28a) H(15b) 2_555 2.27(8)
O(28a) H(15b) 4_555 1.8(1)
O(28a) H(25b) . 1.7(1)
O(28a) H(25b) 2_555 1.7(1)
O(28a) H(25b) 4_555 2.51(9)
O(28a) H(16b) . 2.47(2)
O(28a) H(16b) 2_555 1.05(4)
O(28a) H(16b) 4_555 1.81(4)
O(28a) H(26b) . 2.11(4)
O(28a) H(26b) 2_555 1.82(4)
O(28a) H(26b) 4_555 0.66(9)
O(28a) H(17b) . 1.4(2)
O(28a) H(17b) 2_555 2.3(1)
O(28a) H(17b) 4_555 2.2(1)
O(28a) H(27b) . 2.0(1)
O(28a) H(27b) 2_555 1.8(1)
O(28a) H(27b) 4_555 2.81(8)
O(28a) H(18b) 3_556 1.22(3)
O(28a) H(18b) 5_556 1.18(2)
O(28a) H(18b) 6_556 0.39(3)
H(15a) H(15a) 2_555 2.67(2)
H(15a) H(15a) 3_555 2.8(2)
H(15a) H(15a) 4_555 2.67(3)
H(15a) H(15a) 5_555 2.0(2)
H(15a) H(25a) . 1.77(4)
H(15a) H(25a) 2_555 1.09(5)
H(15a) H(25a) 3_555 2.1(2)
H(15a) H(25a) 4_555 2.78(3)
H(15a) H(16a) 2_555 2.0(1)
H(15a) H(16a) 3_555 2.29(6)
H(15a) H(16a) 4_555 1.7(2)
H(15a) H(16a) 5_555 2.71(6)
H(15a) H(16a) 6_555 0.8(2)
H(15a) H(26a) . 2.5(1)
H(15a) H(26a) 3_555 2.91(4)
H(15a) H(26a) 4_555 1.6(2)
H(15a) H(26a) 5_555 1.39(7)
H(15a) H(26a) 6_555 1.62(6)
H(15a) H(17a) . 2.5(2)
H(15a) H(17a) 3_555 1.80(8)
H(15a) H(17a) 5_555 1.5(1)
H(15a) H(27a) 2_555 2.5(2)
H(15a) H(27a) 3_555 0.5(2)
H(15a) H(27a) 5_555 2.79(5)
H(15a) H(27a) 6_555 2.75(5)
H(15a) C(4b) . 3.0(1)
H(15a) C(4b) 3_555 2.36(5)
H(15a) C(4b) 4_555 2.6(2)
H(15a) C(4b) 5_555 1.48(7)
H(15a) C(4b) 6_555 1.44(7)
H(15a) C(3b) . 1.7(1)
H(15a) C(3b) 2_555 2.04(9)
H(15a) C(3b) 3_555 1.76(7)
H(15a) C(3b) 4_555 1.97(9)
H(15a) C(3b) 5_555 1.50(9)
H(15a) C(3b) 6_555 1.91(7)
H(15a) C(2b) . 1.70(2)
H(15a) C(2b) 2_555 2.56(4)
H(15a) C(2b) 4_555 1.02(4)
H(15a) C(2b) 5_555 2.2(1)
H(15a) C(2b) 6_555 2.5(1)
H(15a) C(1b) . 1.9(1)
H(15a) C(1b) 2_555 2.5(1)
H(15a) C(1b) 4_555 2.1(1)
H(15a) O(11b) . 2.1(1)
H(15a) O(11b) 2_555 2.1(1)
H(15a) O(11b) 4_555 2.99(9)
H(15a) O(21b) 4_555 2.6(2)
H(15a) H(14b) 3_555 3.00(3)
H(15a) H(14b) 4_555 2.4(2)
H(15a) H(14b) 5_555 2.44(5)
H(15a) H(14b) 6_555 0.8(1)
H(15a) H(24b) 4_555 2.9(1)
H(15a) H(24b) 5_555 1.2(1)
H(15a) H(24b) 6_555 2.32(6)
H(15a) H(13b) . 1.2(2)
H(15a) H(13b) 2_555 2.50(8)
H(15a) H(13b) 3_555 1.75(7)
H(15a) H(13b) 4_555 2.91(7)
H(15a) H(13b) 5_555 1.45(8)
H(15a) H(13b) 6_555 2.94(4)
H(15a) H(23b) . 2.32(7)
H(15a) H(23b) 2_555 1.1(1)
H(15a) H(23b) 3_555 1.3(1)
H(15a) H(23b) 4_555 2.31(7)
H(15a) H(23b) 5_555 2.55(7)
H(15a) H(23b) 6_555 1.94(8)
H(15a) H(12b) . 2.79(2)
H(15a) H(12b) 2_555 2.90(4)
H(15a) H(12b) 4_555 0.24(7)
H(15a) H(12b) 5_555 2.9(1)
H(15a) H(12b) 6_555 2.2(1)
H(15a) H(22b) . 1.90(2)
H(15a) H(22b) 4_555 1.80(4)
H(15a) H(22b) 5_555 2.1(1)
H(15a) C(5b) 3_555 2.2(1)
H(15a) C(5b) 5_555 2.4(1)
H(15a) C(5b) 6_555 2.4(1)
H(15a) H(15b) 3_555 2.3(1)
H(15a) H(15b) 5_555 2.4(1)
H(15a) H(25b) 3_555 1.9(1)
H(15a) H(25b) 6_555 2.5(1)
H(25a) H(25a) 2_555 2.18(2)
H(25a) H(25a) 3_555 2.7(2)
H(25a) H(25a) 4_555 2.18(2)
H(25a) H(25a) 6_555 2.5(2)
H(25a) H(16a) . 2.5(1)
H(25a) H(16a) 2_555 1.4(2)
H(25a) H(16a) 3_555 2.68(8)
H(25a) H(16a) 4_555 2.7(1)
H(25a) H(16a) 5_555 1.5(1)
H(25a) H(16a) 6_555 1.5(1)
H(25a) H(26a) 2_555 2.3(2)
H(25a) H(26a) 3_555 2.05(7)
H(25a) H(26a) 4_555 1.9(2)
H(25a) H(26a) 5_555 0.8(2)
H(25a) H(26a) 6_555 2.54(6)
H(25a) H(17a) . 3.0(2)
H(25a) H(17a) 3_555 0.6(2)
H(25a) H(17a) 5_555 2.58(5)
H(25a) H(17a) 6_555 2.33(4)
H(25a) H(27a) . 2.6(2)
H(25a) H(27a) 3_555 1.84(5)
H(25a) H(27a) 5_555 2.84(3)
H(25a) H(27a) 6_555 1.11(7)
H(25a) C(4b) 2_555 2.9(2)
H(25a) C(4b) 3_555 1.66(4)
H(25a) C(4b) 4_555 2.8(2)
H(25a) C(4b) 5_555 0.68(9)
H(25a) C(4b) 6_555 1.89(5)
H(25a) C(3b) . 1.8(1)
H(25a) C(3b) 2_555 2.0(1)
H(25a) C(3b) 3_555 1.4(1)
H(25a) C(3b) 4_555 1.7(1)
H(25a) C(3b) 5_555 1.6(1)
H(25a) C(3b) 6_555 1.75(9)
H(25a) C(2b) . 2.26(3)
H(25a) C(2b) 2_555 1.55(3)
H(25a) C(2b) 3_555 2.7(1)
H(25a) C(2b) 4_555 0.75(5)
H(25a) C(2b) 5_555 2.2(2)
H(25a) C(1b) . 2.0(1)
H(25a) C(1b) 2_555 2.0(1)
H(25a) C(1b) 4_555 1.4(1)
H(25a) O(11b) . 1.5(2)
H(25a) O(11b) 2_555 2.51(*)
H(25a) O(11b) 4_555 2.2(1)
H(25a) O(21b) 2_555 2.8(1)
H(25a) O(21b) 4_555 2.3(2)
H(25a) H(14b) 2_555 2.7(2)
H(25a) H(14b) 3_555 2.71(3)
H(25a) H(14b) 5_555 0.71(8)
H(25a) H(14b) 6_555 2.17(4)
H(25a) H(24b) 3_555 1.96(5)
H(25a) H(24b) 4_555 2.9(2)
H(25a) H(24b) 5_555 1.25(8)
H(25a) H(24b) 6_555 2.97(5)
H(25a) H(13b) . 1.9(1)
H(25a) H(13b) 2_555 2.91(8)
H(25a) H(13b) 3_555 0.9(2)
H(25a) H(13b) 4_555 1.9(1)
H(25a) H(13b) 5_555 2.50(7)
H(25a) H(13b) 6_555 2.31(7)
H(25a) H(23b) . 1.4(1)
H(25a) H(23b) 2_555 1.8(1)
H(25a) H(23b) 3_555 2.12(9)
H(25a) H(23b) 4_555 2.41(8)
H(25a) H(23b) 5_555 2.25(9)
H(25a) H(23b) 6_555 1.2(2)
H(25a) H(12b) . 2.98(2)
H(25a) H(12b) 2_555 1.28(4)
H(25a) H(12b) 4_555 1.82(4)
H(25a) H(12b) 5_555 2.2(2)
H(25a) H(22b) 2_555 2.61(3)
H(25a) H(22b) 3_555 2.9(1)
H(25a) H(22b) 4_555 0.97(4)
H(25a) H(22b) 5_555 2.6(1)
H(25a) C(5b) 3_555 2.0(1)
H(25a) C(5b) 5_555 2.1(1)
H(25a) C(5b) 6_555 1.9(1)
H(25a) C(6b) 5_555 3.0(2)
H(25a) H(15b) 3_555 1.7(2)
H(25a) H(15b) 5_555 2.8(1)
H(25a) H(15b) 6_555 2.5(1)
H(25a) H(25b) 3_555 2.5(1)
H(25a) H(25b) 5_555 2.64(9)
H(25a) H(25b) 6_555 1.4(2)
H(25a) H(16b) 5_555 3.0(2)
H(25a) H(18b) 1_554 3.0(2)
H(25a) H(18b) 2_554 2.9(2)
H(16a) H(16a) 2_555 2.22(2)
H(16a) H(16a) 3_555 1.58(9)
H(16a) H(16a) 4_555 2.22(2)
H(16a) H(16a) 5_555 1.2(1)
H(16a) H(16a) 6_555 2.63(5)
H(16a) H(26a) . 1.76(4)
H(16a) H(26a) 2_555 0.86(6)
H(16a) H(26a) 3_555 0.9(2)
H(16a) H(26a) 4_555 2.58(3)
H(16a) H(26a) 5_555 2.55(8)
H(16a) H(26a) 6_555 2.26(9)
H(16a) H(17a) 2_555 2.1(1)
H(16a) H(17a) 4_555 1.7(2)
H(16a) H(17a) 6_555 1.8(2)
H(16a) H(27a) . 2.5(1)
H(16a) H(27a) 2_555 2.93(9)
H(16a) H(27a) 4_555 1.3(2)
H(16a) H(27a) 5_555 2.1(2)
H(16a) H(27a) 6_555 2.4(2)
H(16a) C(4b) . 1.8(1)
H(16a) C(4b) 2_555 1.5(1)
H(16a) C(4b) 3_555 1.9(2)
H(16a) C(4b) 4_555 2.34(9)
H(16a) C(4b) 5_555 2.6(1)
H(16a) C(4b) 6_555 2.5(1)
H(16a) C(3b) . 1.54(3)
H(16a) C(3b) 2_555 1.11(4)
H(16a) C(3b) 3_555 1.40(6)
H(16a) C(3b) 4_555 1.27(3)
H(16a) C(3b) 5_555 1.58(6)
H(16a) C(3b) 6_555 1.16(7)
H(16a) C(2b) . 2.1(1)
H(16a) C(2b) 2_555 1.4(2)
H(16a) C(2b) 3_555 0.9(1)
H(16a) C(2b) 4_555 2.58(8)
H(16a) C(2b) 5_555 2.32(6)
H(16a) C(2b) 6_555 1.89(7)
H(16a) C(1b) 2_555 2.8(2)
H(16a) C(1b) 3_555 2.3(1)
H(16a) C(1b) 5_555 2.7(1)
H(16a) C(1b) 6_555 2.4(1)
H(16a) O(11b) 4_555 2.8(2)
H(16a) O(11b) 5_555 2.7(1)
H(16a) O(11b) 6_555 2.4(2)
H(16a) H(14b) . 1.5(1)
H(16a) H(14b) 2_555 2.20(9)
H(16a) H(14b) 3_555 1.9(1)
H(16a) H(14b) 5_555 2.7(1)
H(16a) H(24b) . 2.71(9)
H(16a) H(24b) 2_555 1.5(2)
H(16a) H(24b) 3_555 2.2(1)
H(16a) H(24b) 6_555 2.8(1)
H(16a) H(13b) . 2.60(2)
H(16a) H(13b) 2_555 1.50(4)
H(16a) H(13b) 3_555 2.32(4)
H(16a) H(13b) 4_555 1.10(3)
H(16a) H(13b) 5_555 2.31(5)
H(16a) H(13b) 6_555 0.5(2)
H(16a) H(23b) . 1.29(4)
H(16a) H(23b) 2_555 2.19(4)
H(16a) H(23b) 3_555 2.05(4)
H(16a) H(23b) 4_555 1.07(6)
H(16a) H(23b) 5_555 0.59(9)
H(16a) H(23b) 6_555 1.74(3)
H(16a) H(12b) . 2.0(1)
H(16a) H(12b) 2_555 2.1(1)
H(16a) H(12b) 3_555 0.9(1)
H(16a) H(12b) 5_555 2.53(5)
H(16a) H(12b) 6_555 2.88(5)
H(16a) H(22b) 2_555 1.5(1)
H(16a) H(22b) 3_555 1.49(8)
H(16a) H(22b) 6_555 2.30(6)
H(16a) C(5b) . 2.7(1)
H(16a) C(5b) 2_555 2.8(1)
H(16a) C(5b) 4_555 2.6(2)
H(16a) H(15b) 2_555 3.0(1)
H(16a) H(15b) 4_555 2.6(2)
H(16a) H(25b) . 2.6(1)
H(16a) H(25b) 4_555 2.5(1)
H(16a) H(25b) 5_555 2.8(2)
H(26a) H(26a) 2_555 2.33(3)
H(26a) H(26a) 3_555 2.3(1)
H(26a) H(26a) 4_555 2.33(2)
H(26a) H(26a) 5_555 2.76(9)
H(26a) H(26a) 6_555 1.2(2)
H(26a) H(17a) . 2.56(9)
H(26a) H(17a) 2_555 1.1(2)
H(26a) H(17a) 4_555 2.83(9)
H(26a) H(17a) 5_555 2.2(2)
H(26a) H(17a) 6_555 2.8(2)
H(26a) H(27a) 2_555 1.7(1)
H(26a) H(27a) 3_555 2.8(2)
H(26a) H(27a) 4_555 1.8(1)
H(26a) H(27a) 5_555 2.1(2)
H(26a) C(4b) . 1.2(1)
H(26a) C(4b) 2_555 2.12(8)
H(26a) C(4b) 3_555 2.5(1)
H(26a) C(4b) 4_555 2.02(8)
H(26a) C(4b) 5_555 2.9(1)
H(26a) C(4b) 6_555 2.2(2)
H(26a) C(3b) . 1.36(5)
H(26a) C(3b) 2_555 1.22(6)
H(26a) C(3b) 3_555 1.75(7)
H(26a) C(3b) 4_555 1.63(5)
H(26a) C(3b) 5_555 1.44(8)
H(26a) C(3b) 6_555 1.40(9)
H(26a) C(2b) . 1.6(2)
H(26a) C(2b) 2_555 2.5(1)
H(26a) C(2b) 3_555 1.98(5)
H(26a) C(2b) 4_555 2.6(1)
H(26a) C(2b) 5_555 2.25(4)
H(26a) C(2b) 6_555 0.6(1)
H(26a) C(1b) 3_555 2.5(1)
H(26a) C(1b) 5_555 2.4(1)
H(26a) C(1b) 6_555 2.0(2)
H(26a) O(11b) 3_555 2.8(1)
H(26a) O(11b) 5_555 2.0(2)
H(26a) O(11b) 6_555 2.9(1)
H(26a) O(21b) 6_555 2.8(2)
H(26a) H(14b) . 1.5(1)
H(26a) H(14b) 3_555 2.3(1)
H(26a) H(14b) 4_555 2.02(8)
H(26a) H(14b) 6_555 2.6(1)
H(26a) H(24b) . 1.3(1)
H(26a) H(24b) 2_555 2.60(8)
H(26a) H(24b) 6_555 2.2(2)
H(26a) H(13b) . 2.16(3)
H(26a) H(13b) 2_555 0.4(1)
H(26a) H(13b) 3_555 2.71(5)
H(26a) H(13b) 4_555 2.46(4)
H(26a) H(13b) 5_555 1.1(1)
H(26a) H(13b) 6_555 1.92(7)
H(26a) H(23b) . 2.23(5)
H(26a) H(23b) 2_555 1.69(6)
H(26a) H(23b) 3_555 1.21(7)
H(26a) H(23b) 4_555 0.9(1)
H(26a) H(23b) 5_555 1.38(7)
H(26a) H(23b) 6_555 2.29(5)
H(26a) H(12b) . 1.7(1)
H(26a) H(12b) 3_555 1.85(5)
H(26a) H(12b) 4_555 2.7(1)
H(26a) H(12b) 6_555 1.45(6)
H(26a) H(22b) . 1.8(1)
H(26a) H(22b) 2_555 2.89(9)
H(26a) H(22b) 5_555 2.93(3)
H(26a) H(22b) 6_555 0.81(9)
H(26a) C(5b) . 2.7(1)
H(26a) C(5b) 2_555 2.5(1)
H(26a) C(5b) 4_555 2.5(1)
H(26a) H(15b) 2_555 2.2(2)
H(26a) H(25b) 2_555 2.8(1)
H(26a) H(25b) 4_555 2.1(2)
H(17a) H(17a) 2_555 2.68(1)
H(17a) H(17a) 4_555 2.68(2)
H(17a) H(27a) . 1.75(3)
H(17a) H(27a) 2_555 1.39(3)
H(17a) C(4b) . 1.99(2)
H(17a) C(4b) 2_555 2.06(3)
H(17a) C(4b) 4_555 0.81(2)
H(17a) C(3b) . 1.9(1)
H(17a) C(3b) 2_555 2.2(1)
H(17a) C(3b) 3_555 2.3(1)
H(17a) C(3b) 4_555 2.1(1)
H(17a) C(3b) 5_555 2.2(1)
H(17a) C(3b) 6_555 2.5(1)
H(17a) C(2b) 3_555 2.54(4)
H(17a) C(2b) 4_555 2.6(2)
H(17a) C(2b) 5_555 0.9(1)
H(17a) C(2b) 6_555 2.01(5)
H(17a) C(1b) 3_555 2.00(7)
H(17a) C(1b) 5_555 1.3(1)
H(17a) C(1b) 6_555 2.07(7)
H(17a) O(11b) 3_555 1.2(1)
H(17a) O(11b) 5_555 2.32(7)
H(17a) O(11b) 6_555 2.49(7)
H(17a) O(21b) 5_555 1.9(2)
H(17a) O(21b) 6_555 2.8(1)
H(17a) H(14b) 2_555 2.17(4)
H(17a) H(14b) 4_555 0.90(4)
H(17a) H(24b) . 2.27(3)
H(17a) H(24b) 4_555 0.90(4)
H(17a) H(13b) . 1.3(2)
H(17a) H(13b) 2_555 2.83(8)
H(17a) H(13b) 3_555 2.1(1)
H(17a) H(13b) 4_555 2.79(8)
H(17a) H(13b) 5_555 2.4(1)
H(17a) H(23b) . 2.5(1)
H(17a) H(23b) 2_555 1.7(1)
H(17a) H(23b) 3_555 2.0(1)
H(17a) H(23b) 4_555 2.76(9)
H(17a) H(23b) 5_555 2.88(9)
H(17a) H(23b) 6_555 2.1(1)
H(17a) H(12b) 4_555 2.6(2)
H(17a) H(12b) 5_555 1.79(6)
H(17a) H(12b) 6_555 1.67(6)
H(17a) H(22b) 4_555 2.8(1)
H(17a) H(22b) 5_555 0.8(1)
H(17a) H(11b) 5_555 2.8(2)
H(17a) C(5b) . 1.9(1)
H(17a) C(5b) 2_555 1.8(1)
H(17a) C(5b) 4_555 2.09(9)
H(17a) C(6b) 4_555 2.7(2)
H(17a) H(15b) . 1.3(2)
H(17a) H(15b) 2_555 2.54(8)
H(17a) H(15b) 4_555 2.78(8)
H(17a) H(25b) . 2.43(7)
H(17a) H(25b) 2_555 1.1(1)
H(17a) H(25b) 4_555 2.79(6)
H(17a) H(16b) 4_555 2.7(1)
H(17a) H(26b) 4_555 2.7(2)
H(17a) H(18b) 3_556 2.8(1)
H(17a) H(18b) 6_556 2.6(1)
H(27a) H(27a) 2_555 2.77(2)
H(27a) H(27a) 4_555 2.77(2)
H(27a) C(4b) . 2.34(3)
H(27a) C(4b) 2_555 1.35(2)
H(27a) C(4b) 4_555 1.42(4)
H(27a) C(3b) . 2.1(1)
H(27a) C(3b) 2_555 2.2(1)
H(27a) C(3b) 3_555 2.1(1)
H(27a) C(3b) 4_555 1.9(1)
H(27a) C(3b) 5_555 2.3(1)
H(27a) C(3b) 6_555 2.4(1)
H(27a) C(2b) 2_555 2.9(1)
H(27a) C(2b) 3_555 1.77(5)
H(27a) C(2b) 4_555 2.7(2)
H(27a) C(2b) 5_555 1.17(7)
H(27a) C(2b) 6_555 2.65(5)
H(27a) C(1b) 3_555 1.6(1)
H(27a) C(1b) 5_555 1.78(9)
H(27a) C(1b) 6_555 2.30(7)
H(27a) O(11b) 3_555 1.7(1)
H(27a) O(11b) 5_555 2.79(7)
H(27a) O(11b) 6_555 1.8(1)
H(27a) O(21b) 3_555 2.6(1)
H(27a) O(21b) 5_555 2.2(1)
H(27a) H(14b) . 2.99(2)
H(27a) H(14b) 2_555 0.54(3)
H(27a) H(14b) 4_555 2.45(4)
H(27a) H(14b) 5_555 2.9(2)
H(27a) H(24b) 2_555 2.22(3)
H(27a) H(24b) 4_555 1.05(5)
H(27a) H(13b) . 2.1(1)
H(27a) H(13b) 3_555 1.8(2)
H(27a) H(13b) 4_555 1.8(1)
H(27a) H(13b) 6_555 2.8(1)
H(27a) H(23b) . 1.7(1)
H(27a) H(23b) 2_555 2.3(1)
H(27a) H(23b) 3_555 2.63(9)
H(27a) H(23b) 4_555 2.82(9)
H(27a) H(23b) 5_555 2.60(9)
H(27a) H(23b) 6_555 1.6(1)
H(27a) H(12b) 2_555 2.7(2)
H(27a) H(12b) 3_555 2.84(3)
H(27a) H(12b) 5_555 0.5(1)
H(27a) H(12b) 6_555 2.99(5)
H(27a) H(22b) 3_555 1.95(5)
H(27a) H(22b) 4_555 2.6(2)
H(27a) H(22b) 5_555 1.92(6)
H(27a) C(5b) . 1.9(1)
H(27a) C(5b) 2_555 2.1(1)
H(27a) C(5b) 4_555 2.1(1)
H(27a) C(6b) 2_555 2.8(2)
H(27a) H(15b) . 1.9(1)
H(27a) H(15b) 4_555 2.0(1)
H(27a) H(25b) . 1.5(1)
H(27a) H(25b) 2_555 2.21(9)
H(27a) H(16b) 2_555 2.5(2)
H(27a) H(26b) 4_555 3.0(2)
H(27a) H(18b) 5_556 3.0(1)
H(27a) H(18b) 6_556 2.7(1)
H(18a) H(18a) 2_555 0.74(2)
H(18a) H(18a) 3_556 2.8(2)
H(18a) H(18a) 4_555 0.74(2)
H(18a) H(18a) 5_556 2.9(2)
H(18a) H(18a) 6_556 2.8(2)
H(18a) C(1b) 3_555 2.5(2)
H(18a) C(1b) 5_555 2.5(2)
H(18a) C(1b) 6_555 2.6(2)
H(18a) O(11b) 3_555 2.3(2)
H(18a) O(11b) 5_555 2.6(1)
H(18a) O(11b) 6_555 2.4(2)
H(18a) O(21b) 3_555 2.0(1)
H(18a) O(21b) 5_555 1.7(1)
H(18a) O(21b) 6_555 2.2(1)
H(18a) H(11b) 3_555 1.04(9)
H(18a) H(11b) 5_555 0.8(1)
H(18a) H(11b) 6_555 1.37(7)
H(18a) C(5b) . 2.1(2)
H(18a) C(5b) 2_555 2.1(2)
H(18a) C(5b) 4_555 2.1(2)
H(18a) C(6b) . 1.3(1)
H(18a) C(6b) 2_555 0.8(1)
H(18a) C(6b) 4_555 1.0(1)
H(18a) C(7b) . 0.6(1)
H(18a) C(7b) 2_555 0.7(1)
H(18a) C(7b) 3_556 2.5(2)
H(18a) C(7b) 4_555 1.07(7)
H(18a) C(7b) 5_556 2.5(2)
H(18a) C(7b) 6_556 2.4(2)
H(18a) C(8b) . 2.0(2)
H(18a) C(8b) 2_555 1.8(2)
H(18a) C(8b) 3_556 1.3(1)
H(18a) C(8b) 4_555 1.9(2)
H(18a) C(8b) 5_556 1.1(2)
H(18a) C(8b) 6_556 1.1(2)
H(18a) O(18b) . 2.7(1)
H(18a) O(18b) 2_555 2.3(1)
H(18a) O(18b) 3_556 1.97(7)
H(18a) O(18b) 4_555 2.4(1)
H(18a) O(18b) 5_556 1.4(1)
H(18a) O(18b) 6_556 1.88(8)
H(18a) O(28b) . 2.8(2)
H(18a) O(28b) 2_555 2.9(2)
H(18a) O(28b) 3_556 0.98(3)
H(18a) O(28b) 5_556 1.15(2)
H(18a) O(28b) 6_556 0.41(4)
H(18a) H(15b) . 2.2(2)
H(18a) H(15b) 2_555 2.5(1)
H(18a) H(15b) 4_555 2.3(1)
H(18a) H(25b) . 2.4(2)
H(18a) H(25b) 2_555 2.5(1)
H(18a) H(25b) 4_555 2.8(1)
H(18a) H(16b) . 2.15(6)
H(18a) H(16b) 2_555 1.49(9)
H(18a) H(16b) 4_555 1.92(8)
H(18a) H(26b) . 1.82(6)
H(18a) H(26b) 2_555 1.56(7)
H(18a) H(26b) 4_555 1.14(8)
H(18a) H(17b) . 0.93(8)
H(18a) H(17b) 2_555 1.62(6)
H(18a) H(17b) 3_556 2.5(2)
H(18a) H(17b) 4_555 1.46(5)
H(18a) H(17b) 5_556 2.8(1)
H(18a) H(17b) 6_556 2.6(1)
H(18a) H(27b) . 1.50(5)
H(18a) H(27b) 2_555 1.53(5)
H(18a) H(27b) 4_555 2.10(4)
H(18a) H(27b) 6_556 2.7(1)
H(18a) H(18b) 3_556 1.2(1)
H(18a) H(18b) 5_556 1.1(1)
H(18a) H(18b) 6_556 0.9(2)
C(4b) C(4b) 2_555 1.29(4)
C(4b) C(4b) 4_555 1.29(3)
C(4b) C(3b) . 1.53(1)
C(4b) C(3b) 2_555 1.43(1)
C(4b) C(3b) 3_555 1.95(2)
C(4b) C(3b) 4_555 1.65(2)
C(4b) C(3b) 5_555 1.81(1)
C(4b) C(3b) 6_555 1.77(1)
C(4b) C(2b) . 2.522(6)
C(4b) C(2b) 2_555 2.86(2)
C(4b) C(2b) 3_555 1.46(4)
C(4b) C(2b) 4_555 3.00(2)
C(4b) C(2b) 5_555 1.76(2)
C(4b) C(2b) 6_555 0.67(3)
C(4b) C(1b) 3_555 1.43(3)
C(4b) C(1b) 5_555 1.35(2)
C(4b) C(1b) 6_555 0.89(1)
C(4b) O(11b) 3_555 1.84(2)
C(4b) O(11b) 5_555 1.053(9)
C(4b) O(11b) 6_555 1.78(4)
C(4b) O(21b) 3_555 2.44(3)
C(4b) O(21b) 5_555 2.66(2)
C(4b) O(21b) 6_555 1.95(1)
C(4b) H(14b) . 1.10(3)
C(4b) H(14b) 2_555 2.30(4)
C(4b) H(14b) 4_555 1.67(3)
C(4b) H(24b) . 1.10(4)
C(4b) H(24b) 2_555 1.89(4)
C(4b) H(24b) 4_555 2.36(3)
C(4b) H(13b) . 2.17(2)
C(4b) H(13b) 2_555 1.40(1)
C(4b) H(13b) 3_555 2.67(2)
C(4b) H(13b) 4_555 2.25(4)
C(4b) H(13b) 5_555 1.96(2)
C(4b) H(13b) 6_555 2.19(2)
C(4b) H(23b) . 2.16(3)
C(4b) H(23b) 2_555 1.93(2)
C(4b) H(23b) 3_555 1.71(1)
C(4b) H(23b) 4_555 1.541(7)
C(4b) H(23b) 5_555 1.70(2)
C(4b) H(23b) 6_555 2.21(3)
C(4b) H(12b) . 2.726(9)
C(4b) H(12b) 3_555 1.61(3)
C(4b) H(12b) 5_555 2.52(3)
C(4b) H(12b) 6_555 1.56(3)
C(4b) H(22b) . 2.84(2)
C(4b) H(22b) 3_555 2.54(4)
C(4b) H(22b) 5_555 2.60(3)
C(4b) H(22b) 6_555 1.43(4)
C(4b) H(11b) 6_555 2.746(3)
C(4b) C(5b) . 1.52(2)
C(4b) C(5b) 2_555 1.39(1)
C(4b) C(5b) 4_555 1.36(2)
C(4b) C(6b) . 2.547(6)
C(4b) C(6b) 2_555 2.83(2)
C(4b) C(6b) 4_555 2.700(9)
C(4b) H(15b) . 2.15(2)
C(4b) H(15b) 2_555 1.35(1)
C(4b) H(15b) 4_555 2.06(4)
C(4b) H(25b) . 2.15(3)
C(4b) H(25b) 2_555 1.88(2)
C(4b) H(25b) 4_555 1.21(1)
C(4b) H(16b) . 2.78(1)
C(4b) H(16b) 4_555 2.93(2)
C(4b) H(26b) . 2.79(1)
C(4b) H(18b) 3_556 2.411(4)
C(4b) H(18b) 5_556 2.53(1)
C(4b) H(18b) 6_556 2.66(2)
C(3b) C(3b) 2_555 0.45(3)
C(3b) C(3b) 3_555 0.55(3)
C(3b) C(3b) 4_555 0.45(4)
C(3b) C(3b) 5_555 0.353(4)
C(3b) C(3b) 6_555 0.59(2)
C(3b) C(2b) . 1.52(2)
C(3b) C(2b) 2_555 1.75(3)
C(3b) C(2b) 3_555 1.54(3)
C(3b) C(2b) 4_555 1.48(2)
C(3b) C(2b) 5_555 1.24(2)
C(3b) C(2b) 6_555 1.26(3)
C(3b) C(1b) . 2.547(5)
C(3b) C(1b) 2_555 2.64(1)
C(3b) C(1b) 3_555 2.30(1)
C(3b) C(1b) 4_555 2.582(9)
C(3b) C(1b) 5_555 2.195(4)
C(3b) C(1b) 6_555 2.256(7)
C(3b) O(11b) . 2.843(9)
C(3b) O(11b) 2_555 2.82(1)
C(3b) O(11b) 3_555 2.476(7)
C(3b) O(11b) 4_555 2.96(1)
C(3b) O(11b) 5_555 2.54(1)
C(3b) O(11b) 6_555 2.64(2)
C(3b) H(14b) . 2.15(2)
C(3b) H(14b) 2_555 2.13(3)
C(3b) H(14b) 3_555 2.39(2)
C(3b) H(14b) 4_555 1.83(3)
C(3b) H(14b) 5_555 2.34(3)
C(3b) H(14b) 6_555 2.08(3)
C(3b) H(24b) . 2.16(3)
C(3b) H(24b) 2_555 2.45(3)
C(3b) H(24b) 3_555 2.67(3)
C(3b) H(24b) 4_555 2.17(2)
C(3b) H(24b) 5_555 2.38(2)
C(3b) H(24b) 6_555 2.46(3)
C(3b) H(13b) . 1.10(2)
C(3b) H(13b) 2_555 1.35(3)
C(3b) H(13b) 3_555 1.36(3)
C(3b) H(13b) 4_555 1.55(4)
C(3b) H(13b) 5_555 1.21(4)
C(3b) H(13b) 6_555 1.62(3)
C(3b) H(23b) . 1.10(4)
C(3b) H(23b) 2_555 0.66(4)
C(3b) H(23b) 3_555 0.68(4)
C(3b) H(23b) 4_555 1.02(3)
C(3b) H(23b) 5_555 1.13(3)
C(3b) H(23b) 6_555 0.97(4)
C(3b) H(12b) . 2.17(2)
C(3b) H(12b) 2_555 2.26(4)
C(3b) H(12b) 3_555 2.13(2)
C(3b) H(12b) 4_555 1.90(2)
C(3b) H(12b) 5_555 1.96(3)
C(3b) H(12b) 6_555 1.72(4)
C(3b) H(22b) . 2.18(3)
C(3b) H(22b) 2_555 2.55(4)
C(3b) H(22b) 3_555 2.41(4)
C(3b) H(22b) 4_555 2.25(3)
C(3b) H(22b) 5_555 2.00(3)
C(3b) H(22b) 6_555 2.16(3)
C(3b) C(5b) . 2.547(6)
C(3b) C(5b) 2_555 2.523(1)
C(3b) C(5b) 3_555 2.8711(9)
C(3b) C(5b) 4_555 2.557(5)
C(3b) C(5b) 5_555 2.896(4)
C(3b) C(5b) 6_555 2.899(6)
C(3b) H(15b) . 2.777(8)
C(3b) H(15b) 2_555 2.83(1)
C(3b) H(15b) 4_555 2.96(2)
C(3b) H(25b) . 2.77(2)
C(3b) H(25b) 2_555 2.57(1)
C(3b) H(25b) 3_555 2.90(1)
C(3b) H(25b) 4_555 2.72(1)
C(2b) C(2b) 2_555 1.81(4)
C(2b) C(2b) 3_555 2.66(3)
C(2b) C(2b) 4_555 1.81(3)
C(2b) C(2b) 5_555 2.71(2)
C(2b) C(2b) 6_555 1.992(1)
C(2b) C(1b) . 1.50(1)
C(2b) C(1b) 2_555 1.78(3)
C(2b) C(1b) 4_555 2.03(3)
C(2b) O(11b) . 2.41(2)
C(2b) O(11b) 2_555 1.553(5)
C(2b) O(11b) 4_555 2.20(3)
C(2b) O(21b) . 2.357(4)
C(2b) H(14b) . 2.75(1)
C(2b) H(14b) 3_555 1.49(3)
C(2b) H(14b) 4_555 2.85(1)
C(2b) H(14b) 5_555 2.67(4)
C(2b) H(14b) 6_555 1.44(2)
C(2b) H(24b) . 2.74(1)
C(2b) H(24b) 3_555 2.55(4)
C(2b) H(24b) 5_555 2.42(2)
C(2b) H(24b) 6_555 0.94(3)
C(2b) H(13b) . 2.16(2)
C(2b) H(13b) 2_555 1.33(1)
C(2b) H(13b) 3_555 2.40(3)
C(2b) H(13b) 4_555 2.55(4)
C(2b) H(13b) 5_555 0.98(2)
C(2b) H(13b) 6_555 1.89(4)
C(2b) H(23b) . 2.15(3)
C(2b) H(23b) 2_555 1.59(2)
C(2b) H(23b) 3_555 1.25(1)
C(2b) H(23b) 4_555 1.20(2)
C(2b) H(23b) 5_555 1.55(3)
C(2b) H(23b) 6_555 2.16(4)
C(2b) H(12b) . 1.10(2)
C(2b) H(12b) 2_555 2.73(4)
C(2b) H(12b) 3_555 2.73(2)
C(2b) H(12b) 4_555 1.91(2)
C(2b) H(12b) 6_555 2.32(2)
C(2b) H(22b) . 1.10(4)
C(2b) H(22b) 2_555 2.50(4)
C(2b) H(22b) 4_555 2.90(3)
C(2b) H(22b) 6_555 2.19(2)
C(2b) C(5b) 3_555 1.98(2)
C(2b) C(5b) 5_555 1.93(2)
C(2b) C(5b) 6_555 2.10(3)
C(2b) H(15b) 3_555 2.70(2)
C(2b) H(15b) 5_555 1.793(7)
C(2b) H(15b) 6_555 2.51(3)
C(2b) H(25b) 3_555 1.75(1)
C(2b) H(25b) 5_555 2.13(3)
C(2b) H(25b) 6_555 2.74(3)
C(2b) H(18b) 4_554 2.929(9)
C(1b) C(1b) 2_555 0.90(4)
C(1b) C(1b) 4_555 0.90(4)
C(1b) O(11b) . 1.23(3)
C(1b) O(11b) 2_555 0.52(4)
C(1b) O(11b) 4_555 1.40(4)
C(1b) O(21b) . 1.32(2)
C(1b) O(21b) 2_555 2.02(4)
C(1b) O(21b) 4_555 1.70(3)
C(1b) H(14b) 3_555 1.93(2)
C(1b) H(14b) 5_555 2.25(4)
C(1b) H(14b) 6_555 1.48(3)
C(1b) H(24b) 3_555 2.29(4)
C(1b) H(24b) 5_555 1.85(2)
C(1b) H(24b) 6_555 1.49(3)
C(1b) H(13b) . 2.84(1)
C(1b) H(13b) 2_555 2.80(1)
C(1b) H(13b) 3_555 2.67(2)
C(1b) H(13b) 5_555 2.27(2)
C(1b) H(13b) 6_555 2.70(2)
C(1b) H(23b) . 2.73(2)
C(1b) H(23b) 2_555 2.441(7)
C(1b) H(23b) 3_555 2.386(6)
C(1b) H(23b) 4_555 2.504(9)
C(1b) H(23b) 5_555 2.62(2)
C(1b) H(23b) 6_555 2.69(2)
C(1b) H(12b) . 2.09(2)
C(1b) H(12b) 2_555 2.62(4)
C(1b) H(12b) 4_555 1.99(2)
C(1b) H(22b) . 2.11(3)
C(1b) H(22b) 2_555 2.82(4)
C(1b) H(22b) 4_555 2.67(3)
C(1b) H(11b) . 1.931(7)
C(1b) H(11b) 2_555 2.29(2)
C(1b) H(11b) 4_555 2.18(2)
C(1b) C(5b) 3_555 0.53(3)
C(1b) C(5b) 5_555 0.62(4)
C(1b) C(5b) 6_555 0.79(4)
C(1b) C(6b) 3_555 1.88(2)
C(1b) C(6b) 5_555 1.97(2)
C(1b) C(6b) 6_555 1.680(3)
C(1b) C(7b) 3_555 2.841(1)
C(1b) C(7b) 5_555 2.97(1)
C(1b) O(28b) 1_554 2.74(2)
C(1b) O(28b) 2_554 2.477(6)
C(1b) O(28b) 4_554 2.555(9)
C(1b) H(15b) 3_555 1.45(3)
C(1b) H(15b) 5_555 0.81(3)
C(1b) H(15b) 6_555 1.65(4)
C(1b) H(25b) 3_555 0.77(4)
C(1b) H(25b) 5_555 1.52(4)
C(1b) H(25b) 6_555 1.65(4)
C(1b) H(16b) 3_555 2.31(2)
C(1b) H(16b) 5_555 2.68(3)
C(1b) H(16b) 6_555 2.06(2)
C(1b) H(26b) 3_555 2.60(3)
C(1b) H(26b) 5_555 2.34(2)
C(1b) H(26b) 6_555 2.08(2)
C(1b) H(17b) 5_555 2.996(8)
C(1b) H(27b) 3_555 2.98(1)
C(1b) H(18b) 1_554 1.82(2)
C(1b) H(18b) 2_554 1.64(1)
C(1b) H(18b) 4_554 1.564(6)
O(11b) O(11b) 2_555 1.68(3)
O(11b) O(11b) 4_555 1.68(3)
O(11b) O(21b) . 2.24(3)
O(11b) O(21b) 2_555 1.98(3)
O(11b) O(21b) 4_555 0.93(1)
O(11b) H(14b) 3_555 2.76(2)
O(11b) H(14b) 5_555 1.54(3)
O(11b) H(14b) 6_555 2.00(4)
O(11b) H(24b) 3_555 2.24(3)
O(11b) H(24b) 5_555 1.23(2)
O(11b) H(24b) 6_555 2.68(3)
O(11b) H(13b) . 2.87(1)
O(11b) H(13b) 3_555 2.332(6)
O(11b) H(13b) 5_555 2.97(2)
O(11b) H(23b) . 2.70(1)
O(11b) H(23b) 2_555 2.67(1)
O(11b) H(23b) 3_555 2.86(2)
O(11b) H(23b) 6_555 2.566(6)
O(11b) H(12b) 2_555 2.22(3)
O(11b) H(12b) 4_555 2.05(3)
O(11b) H(22b) 4_555 1.93(2)
O(11b) H(11b) . 2.36(2)
O(11b) H(11b) 2_555 2.31(2)
O(11b) H(11b) 4_555 1.719(3)
O(11b) C(5b) 3_555 0.92(3)
O(11b) C(5b) 5_555 1.18(2)
O(11b) C(5b) 6_555 0.90(3)
O(11b) C(6b) 3_555 2.14(2)
O(11b) C(6b) 5_555 1.60(1)
O(11b) C(6b) 6_555 1.86(2)
O(11b) C(7b) 3_555 2.90(1)
O(11b) C(7b) 6_555 2.721(5)
O(11b) O(28b) 1_554 2.41(1)
O(11b) O(28b) 2_554 2.42(1)
O(11b) O(28b) 4_554 2.85(2)
O(11b) H(15b) 3_555 0.32(2)
O(11b) H(15b) 5_555 1.90(3)
O(11b) H(15b) 6_555 1.86(3)
O(11b) H(25b) 3_555 1.65(4)
O(11b) H(25b) 5_555 2.12(3)
O(11b) H(25b) 6_555 0.56(4)
O(11b) H(16b) 3_555 2.98(2)
O(11b) H(16b) 5_555 1.96(3)
O(11b) H(16b) 6_555 2.11(3)
O(11b) H(26b) 3_555 2.49(2)
O(11b) H(26b) 5_555 1.75(1)
O(11b) H(26b) 6_555 2.74(3)
O(11b) H(17b) 3_555 2.744(8)
O(11b) H(27b) 6_555 2.71(1)
O(11b) H(18b) 1_554 1.74(2)
O(11b) H(18b) 2_554 1.47(1)
O(11b) H(18b) 4_554 1.95(2)
O(21b) O(21b) 2_555 2.23(4)
O(21b) O(21b) 4_555 2.23(3)
O(21b) H(14b) 3_555 2.44(2)
O(21b) H(14b) 6_555 2.38(1)
O(21b) H(24b) 6_555 1.746(9)
O(21b) H(12b) . 2.56(1)
O(21b) H(22b) . 2.58(1)
O(21b) H(11b) . 1.01(1)
O(21b) H(11b) 2_555 1.98(4)
O(21b) H(11b) 4_555 2.16(3)
O(21b) C(5b) 3_555 1.40(3)
O(21b) C(5b) 5_555 1.33(3)
O(21b) C(5b) 6_555 1.61(4)
O(21b) C(6b) 3_555 1.41(3)
O(21b) C(6b) 5_555 2.00(3)
O(21b) C(6b) 6_555 1.21(3)
O(21b) C(7b) 3_555 2.08(1)
O(21b) C(7b) 5_555 2.24(2)
O(21b) C(7b) 6_555 2.60(3)
O(21b) C(8b) 1_554 2.74(2)
O(21b) C(8b) 2_554 2.96(2)
O(21b) C(8b) 4_554 2.60(1)
O(21b) O(18b) 1_554 2.41(1)
O(21b) O(18b) 4_554 2.91(2)
O(21b) O(28b) 1_554 2.51(3)
O(21b) O(28b) 2_554 1.94(2)
O(21b) O(28b) 4_554 1.70(2)
O(21b) H(15b) 3_555 2.33(3)
O(21b) H(15b) 5_555 0.65(1)
O(21b) H(15b) 6_555 2.07(4)
O(21b) H(25b) 3_555 1.19(2)
O(21b) H(25b) 5_555 1.81(4)
O(21b) H(25b) 6_555 2.63(4)
O(21b) H(16b) 3_555 1.45(3)
O(21b) H(16b) 5_555 2.99(4)
O(21b) H(16b) 6_555 1.79(2)
O(21b) H(26b) 3_555 2.46(4)
O(21b) H(26b) 5_555 2.43(3)
O(21b) H(26b) 6_555 0.858(3)
O(21b) H(17b) 3_555 2.75(2)
O(21b) H(17b) 5_555 1.885(6)
O(21b) H(17b) 6_555 2.95(3)
O(21b) H(27b) 3_555 2.00(1)
O(21b) H(27b) 5_555 2.68(3)
O(21b) H(18b) 1_554 1.74(4)
O(21b) H(18b) 2_554 1.59(3)
O(21b) H(18b) 4_554 0.97(4)
H(14b) H(14b) 2_555 2.76(3)
H(14b) H(14b) 3_555 2.861(3)
H(14b) H(14b) 4_555 2.76(3)
H(14b) H(24b) . 1.77(4)
H(14b) H(24b) 2_555 1.55(4)
H(14b) H(13b) 2_555 1.46(2)
H(14b) H(13b) 4_555 2.37(3)
H(14b) H(13b) 5_555 2.52(3)
H(14b) H(13b) 6_555 1.93(2)
H(14b) H(23b) . 2.48(2)
H(14b) H(23b) 2_555 2.71(2)
H(14b) H(23b) 3_555 2.40(2)
H(14b) H(23b) 4_555 1.62(1)
H(14b) H(23b) 5_555 1.65(1)
H(14b) H(23b) 6_555 2.75(3)
H(14b) H(12b) . 2.495(8)
H(14b) H(12b) 3_555 0.83(3)
H(14b) H(12b) 6_555 2.49(3)
H(14b) H(22b) 2_555 2.81(2)
H(14b) H(22b) 3_555 2.40(4)
H(14b) H(22b) 6_555 1.44(4)
H(14b) C(5b) . 2.15(2)
H(14b) C(5b) 2_555 2.08(2)
H(14b) C(5b) 4_555 1.89(2)
H(14b) C(6b) . 2.777(8)
H(14b) H(15b) 2_555 1.74(2)
H(14b) H(15b) 4_555 2.18(3)
H(14b) H(25b) . 2.49(3)
H(14b) H(25b) 2_555 2.87(3)
H(14b) H(25b) 4_555 1.23(1)
H(14b) H(16b) . 2.559(5)
H(14b) H(18b) 3_556 2.87(1)
H(14b) H(18b) 5_556 2.78(1)
H(24b) H(24b) 2_555 2.94(4)
H(24b) H(24b) 4_555 2.94(4)
H(24b) H(13b) . 2.54(2)
H(24b) H(13b) 2_555 1.70(2)
H(24b) H(13b) 5_555 1.965(8)
H(24b) H(23b) 2_555 2.31(2)
H(24b) H(23b) 3_555 1.97(2)
H(24b) H(23b) 4_555 2.12(3)
H(24b) H(23b) 5_555 2.48(3)
H(24b) H(12b) . 3.00(1)
H(24b) H(12b) 3_555 2.49(4)
H(24b) H(12b) 6_555 1.12(2)
H(24b) H(22b) . 2.604(6)
H(24b) H(22b) 5_555 2.90(3)
H(24b) H(22b) 6_555 1.11(2)
H(24b) H(11b) 6_555 2.74(1)
H(24b) C(5b) . 2.15(3)
H(24b) C(5b) 2_555 1.87(3)
H(24b) C(5b) 4_555 1.97(4)
H(24b) C(6b) . 2.77(2)
H(24b) C(6b) 4_555 2.82(2)
H(24b) H(15b) . 2.49(3)
H(24b) H(15b) 2_555 1.32(2)
H(24b) H(15b) 4_555 2.93(4)
H(24b) H(25b) 2_555 1.99(2)
H(24b) H(25b) 4_555 1.53(3)
H(24b) H(16b) 4_555 2.64(1)
H(24b) H(26b) . 2.567(6)
H(24b) H(18b) 3_556 2.52(2)
H(24b) H(18b) 5_556 2.95(3)
H(13b) H(13b) 2_555 2.29(2)
H(13b) H(13b) 3_555 1.20(4)
H(13b) H(13b) 4_555 2.29(4)
H(13b) H(13b) 5_555 1.59(3)
H(13b) H(13b) 6_555 2.67(3)
H(13b) H(23b) . 1.76(3)
H(13b) H(23b) 2_555 0.59(2)
H(13b) H(23b) 3_555 1.08(2)
H(13b) H(23b) 4_555 2.08(2)
H(13b) H(23b) 5_555 2.22(3)
H(13b) H(23b) 6_555 1.30(4)
H(13b) H(12b) 2_555 2.75(4)
H(13b) H(12b) 4_555 1.36(2)
H(13b) H(12b) 5_555 1.83(4)
H(13b) H(12b) 6_555 1.68(4)
H(13b) H(22b) . 2.51(3)
H(13b) H(22b) 4_555 1.76(3)
H(13b) H(22b) 5_555 1.04(2)
H(13b) H(22b) 6_555 2.88(3)
H(13b) C(5b) . 2.78(1)
H(13b) C(5b) 2_555 2.74(1)
H(13b) C(5b) 4_555 2.90(1)
H(13b) H(15b) . 2.559(5)
H(13b) H(25b) 2_555 2.337(5)
H(23b) H(23b) 2_555 1.54(4)
H(23b) H(23b) 3_555 1.74(4)
H(23b) H(23b) 4_555 1.54(4)
H(23b) H(23b) 5_555 1.20(3)
H(23b) H(23b) 6_555 0.54(3)
H(23b) H(12b) . 2.56(3)
H(23b) H(12b) 2_555 1.32(3)
H(23b) H(12b) 3_555 2.09(2)
H(23b) H(12b) 4_555 2.49(3)
H(23b) H(12b) 5_555 1.56(2)
H(23b) H(12b) 6_555 2.78(4)
H(23b) H(22b) 2_555 1.97(3)
H(23b) H(22b) 3_555 1.61(3)
H(23b) H(22b) 4_555 2.03(2)
H(23b) H(22b) 5_555 2.45(3)
H(23b) H(22b) 6_555 2.98(4)
H(23b) C(5b) . 2.79(1)
H(23b) C(5b) 2_555 2.90(2)
H(23b) C(5b) 3_555 2.88(1)
H(23b) C(5b) 4_555 2.85(1)
H(23b) C(5b) 5_555 2.87(1)
H(23b) C(5b) 6_555 2.78(1)
H(23b) H(15b) 3_555 2.99(1)
H(23b) H(15b) 4_555 2.834(6)
H(23b) H(15b) 6_555 2.928(8)
H(23b) H(25b) . 2.567(6)
H(23b) H(25b) 5_555 2.91(1)
H(23b) H(25b) 6_555 2.654(7)
H(12b) H(12b) 3_555 2.38(2)
H(12b) H(12b) 6_555 2.98(2)
H(12b) H(22b) . 1.75(3)
H(12b) H(22b) 2_555 2.07(4)
H(12b) H(22b) 6_555 2.10(2)
H(12b) C(5b) 3_555 2.47(2)
H(12b) C(5b) 5_555 2.28(2)
H(12b) C(5b) 6_555 2.51(2)
H(12b) H(15b) 5_555 2.21(2)
H(12b) H(15b) 6_555 2.46(3)
H(12b) H(25b) 3_555 2.45(2)
H(12b) H(25b) 5_555 1.91(2)
H(12b) H(16b) 3_555 2.981(5)
H(22b) H(22b) 6_555 2.13(1)
H(22b) C(5b) 3_555 2.63(3)
H(22b) C(5b) 5_555 2.66(3)
H(22b) C(5b) 6_555 2.86(3)
H(22b) H(15b) 5_555 2.04(2)
H(22b) H(25b) 3_555 1.92(2)
H(22b) H(25b) 5_555 2.99(4)
H(11b) H(11b) 2_555 1.50(4)
H(11b) H(11b) 4_555 1.50(4)
H(11b) C(5b) 3_555 1.73(2)
H(11b) C(5b) 5_555 1.73(2)
H(11b) C(5b) 6_555 1.87(2)
H(11b) C(6b) 3_555 1.01(4)
H(11b) C(6b) 5_555 1.45(4)
H(11b) C(6b) 6_555 0.58(3)
H(11b) C(7b) 2_554 2.990(8)
H(11b) C(7b) 3_555 1.07(1)
H(11b) C(7b) 4_554 2.953(9)
H(11b) C(7b) 5_555 1.38(3)
H(11b) C(7b) 6_555 1.68(3)
H(11b) C(8b) 1_554 1.82(2)
H(11b) C(8b) 2_554 1.98(2)
H(11b) C(8b) 3_555 2.39(1)
H(11b) C(8b) 4_554 1.60(1)
H(11b) C(8b) 5_555 2.65(2)
H(11b) C(8b) 6_555 2.46(1)
H(11b) O(18b) 1_554 1.74(2)
H(11b) O(18b) 2_554 2.70(4)
H(11b) O(18b) 4_554 2.01(2)
H(11b) O(18b) 6_555 2.61(1)
H(11b) O(28b) 1_554 1.74(4)
H(11b) O(28b) 2_554 1.02(2)
H(11b) O(28b) 4_554 0.95(3)
H(11b) H(15b) 3_555 2.32(2)
H(11b) H(15b) 5_555 1.505(9)
H(11b) H(15b) 6_555 2.29(3)
H(11b) H(25b) 3_555 1.82(1)
H(11b) H(25b) 5_555 2.28(3)
H(11b) H(25b) 6_555 2.66(3)
H(11b) H(16b) 3_555 1.48(3)
H(11b) H(16b) 5_555 2.52(4)
H(11b) H(16b) 6_555 1.42(3)
H(11b) H(26b) 3_555 2.05(4)
H(11b) H(26b) 5_555 1.82(3)
H(11b) H(26b) 6_555 0.55(4)
H(11b) H(17b) 2_554 2.877(5)
H(11b) H(17b) 3_555 1.85(2)
H(11b) H(17b) 5_555 1.11(1)
H(11b) H(17b) 6_555 2.21(4)
H(11b) H(27b) 3_555 1.27(3)
H(11b) H(27b) 5_555 2.13(4)
H(11b) H(27b) 6_555 2.55(4)
H(11b) H(18b) 1_554 1.34(4)
H(11b) H(18b) 2_554 1.10(3)
H(11b) H(18b) 4_554 0.59(3)
C(5b) C(5b) 2_555 0.34(4)
C(5b) C(5b) 4_555 0.34(3)
C(5b) C(6b) . 1.53(1)
C(5b) C(6b) 2_555 1.39(1)
C(5b) C(6b) 4_555 1.47(2)
C(5b) C(7b) . 2.522(6)
C(5b) C(7b) 2_555 2.56(1)
C(5b) C(7b) 4_555 2.596(9)
C(5b) O(28b) 3_556 2.26(2)
C(5b) O(28b) 5_556 2.26(1)
C(5b) O(28b) 6_556 2.15(1)
C(5b) H(15b) . 1.10(3)
C(5b) H(15b) 2_555 1.38(3)
C(5b) H(15b) 4_555 1.09(4)
C(5b) H(25b) . 1.10(4)
C(5b) H(25b) 2_555 1.27(4)
C(5b) H(25b) 4_555 1.44(3)
C(5b) H(16b) . 2.17(2)
C(5b) H(16b) 2_555 1.93(3)
C(5b) H(16b) 4_555 2.16(3)
C(5b) H(26b) . 2.16(3)
C(5b) H(26b) 2_555 2.00(3)
C(5b) H(26b) 4_555 1.94(2)
C(5b) H(17b) . 2.726(9)
C(5b) H(17b) 2_555 2.87(2)
C(5b) H(17b) 4_555 2.79(1)
C(5b) H(27b) . 2.84(2)
C(5b) H(27b) 2_555 2.91(2)
C(5b) H(18b) 3_556 1.35(2)
C(5b) H(18b) 5_556 1.28(1)
C(5b) H(18b) 6_556 1.222(7)
C(6b) C(6b) 2_555 1.04(3)
C(6b) C(6b) 4_555 1.04(3)
C(6b) C(7b) . 1.52(2)
C(6b) C(7b) 2_555 1.56(2)
C(6b) C(7b) 4_555 1.171(2)
C(6b) C(8b) . 2.547(5)
C(6b) C(8b) 2_555 2.73(1)
C(6b) C(8b) 3_556 1.745(2)
C(6b) C(8b) 4_555 2.623(7)
C(6b) C(8b) 5_556 1.94(1)
C(6b) C(8b) 6_556 1.99(1)
C(6b) O(18b) . 2.843(9)
C(6b) O(18b) 3_556 1.89(2)
C(6b) O(18b) 5_556 2.58(2)
C(6b) O(18b) 6_556 2.21(3)
C(6b) O(28b) 3_556 1.27(2)
C(6b) O(28b) 5_556 0.83(2)
C(6b) O(28b) 6_556 1.53(3)
C(6b) H(15b) . 2.15(2)
C(6b) H(15b) 2_555 1.48(2)
C(6b) H(15b) 4_555 1.78(3)
C(6b) H(25b) . 2.16(3)
C(6b) H(25b) 2_555 2.25(2)
C(6b) H(25b) 4_555 1.62(1)
C(6b) H(16b) . 1.10(2)
C(6b) H(16b) 2_555 2.14(3)
C(6b) H(16b) 4_555 1.85(3)
C(6b) H(26b) . 1.10(4)
C(6b) H(26b) 2_555 1.29(4)
C(6b) H(26b) 4_555 1.96(3)
C(6b) H(17b) . 2.17(2)
C(6b) H(17b) 2_555 1.60(3)
C(6b) H(17b) 4_555 1.58(3)
C(6b) H(27b) . 2.18(3)
C(6b) H(27b) 2_555 2.37(3)
C(6b) H(27b) 4_555 1.53(3)
C(6b) H(18b) 3_556 0.59(3)
C(6b) H(18b) 5_556 0.56(4)
C(6b) H(18b) 6_556 1.10(3)
C(7b) C(7b) 2_555 0.97(4)
C(7b) C(7b) 3_556 2.21(2)
C(7b) C(7b) 4_555 0.97(4)
C(7b) C(7b) 5_556 2.06(1)
C(7b) C(7b) 6_556 1.950(5)
C(7b) C(8b) . 1.50(1)
C(7b) C(8b) 2_555 1.40(1)
C(7b) C(8b) 3_556 1.07(3)
C(7b) C(8b) 4_555 1.68(3)
C(7b) C(8b) 5_556 0.579(7)
C(7b) C(8b) 6_556 1.03(3)
C(7b) O(18b) . 2.41(2)
C(7b) O(18b) 2_555 1.79(2)
C(7b) O(18b) 3_556 1.55(2)
C(7b) O(18b) 4_555 2.36(3)
C(7b) O(18b) 5_556 1.19(2)
C(7b) O(18b) 6_556 2.06(4)
C(7b) O(28b) . 2.357(4)
C(7b) O(28b) 2_555 2.64(2)
C(7b) O(28b) 3_556 1.38(4)
C(7b) O(28b) 4_555 2.61(2)
C(7b) O(28b) 5_556 1.06(2)
C(7b) O(28b) 6_556 0.60(2)
C(7b) H(15b) . 2.75(1)
C(7b) H(15b) 2_555 2.95(2)
C(7b) H(15b) 4_555 2.54(1)
C(7b) H(25b) . 2.74(1)
C(7b) H(16b) . 2.16(2)
C(7b) H(16b) 2_555 1.68(2)
C(7b) H(16b) 4_555 2.45(4)
C(7b) H(26b) . 2.15(3)
C(7b) H(26b) 2_555 1.44(3)
C(7b) H(26b) 4_555 1.66(2)
C(7b) H(17b) . 1.10(2)
C(7b) H(17b) 2_555 1.78(4)
C(7b) H(17b) 3_556 2.33(2)
C(7b) H(17b) 4_555 1.02(3)
C(7b) H(17b) 5_556 2.57(2)
C(7b) H(17b) 6_556 2.06(1)
C(7b) H(27b) . 1.10(4)
C(7b) H(27b) 2_555 1.91(4)
C(7b) H(27b) 3_556 2.96(3)
C(7b) H(27b) 4_555 2.05(4)
C(7b) H(27b) 5_556 2.56(2)
C(7b) H(27b) 6_556 2.39(2)
C(7b) H(18b) 3_556 1.68(2)
C(7b) H(18b) 5_556 1.412(9)
C(7b) H(18b) 6_556 1.43(1)
C(8b) C(8b) 2_555 0.79(2)
C(8b) C(8b) 3_556 0.86(2)
C(8b) C(8b) 4_555 0.79(4)
C(8b) C(8b) 5_556 0.96(2)
C(8b) C(8b) 6_556 1.20(2)
C(8b) O(18b) . 1.23(3)
C(8b) O(18b) 2_555 1.44(4)
C(8b) O(18b) 3_556 1.41(2)
C(8b) O(18b) 4_555 1.94(3)
C(8b) O(18b) 5_556 2.00(2)
C(8b) O(18b) 6_556 2.01(4)
C(8b) O(28b) . 1.32(2)
C(8b) O(28b) 2_555 1.58(3)
C(8b) O(28b) 3_556 2.11(2)
C(8b) O(28b) 4_555 1.11(2)
C(8b) O(28b) 5_556 1.812(5)
C(8b) O(28b) 6_556 2.06(2)
C(8b) H(16b) . 2.84(1)
C(8b) H(16b) 3_556 2.19(1)
C(8b) H(16b) 5_556 2.47(2)
C(8b) H(16b) 6_556 2.72(2)
C(8b) H(26b) . 2.73(2)
C(8b) H(26b) 2_555 2.56(2)
C(8b) H(26b) 3_556 1.88(2)
C(8b) H(26b) 4_555 2.95(2)
C(8b) H(26b) 5_556 2.38(2)
C(8b) H(26b) 6_556 2.07(3)
C(8b) H(17b) . 2.09(2)
C(8b) H(17b) 2_555 1.90(3)
C(8b) H(17b) 3_556 1.76(2)
C(8b) H(17b) 4_555 1.57(2)
C(8b) H(17b) 5_556 1.27(4)
C(8b) H(17b) 6_556 1.14(4)
C(8b) H(27b) . 2.11(3)
C(8b) H(27b) 2_555 2.54(3)
C(8b) H(27b) 3_556 2.00(4)
C(8b) H(27b) 4_555 2.00(3)
C(8b) H(27b) 5_556 1.35(3)
C(8b) H(27b) 6_556 2.04(3)
C(8b) H(18b) . 1.931(7)
C(8b) H(18b) 2_555 2.11(1)
C(8b) H(18b) 3_556 2.77(1)
C(8b) H(18b) 4_555 1.96(1)
C(8b) H(18b) 5_556 2.679(3)
C(8b) H(18b) 6_556 2.819(8)
O(18b) O(18b) 2_555 2.58(4)
O(18b) O(18b) 3_556 1.61(3)
O(18b) O(18b) 4_555 2.58(2)
O(18b) O(18b) 6_556 2.13(2)
O(18b) O(28b) . 2.24(3)
O(18b) O(28b) 2_555 2.08(2)
O(18b) O(28b) 3_556 2.53(1)
O(18b) O(28b) 4_555 1.09(2)
O(18b) O(28b) 5_556 2.17(2)
O(18b) O(28b) 6_556 2.97(3)
O(18b) H(16b) . 2.87(1)
O(18b) H(16b) 3_556 1.675(9)
O(18b) H(16b) 6_556 2.96(2)
O(18b) H(26b) . 2.70(1)
O(18b) H(26b) 3_556 2.38(3)
O(18b) H(26b) 6_556 1.63(2)
O(18b) H(17b) 2_555 1.92(2)
O(18b) H(17b) 3_556 2.61(2)
O(18b) H(17b) 4_555 2.17(3)
O(18b) H(17b) 5_556 0.73(3)
O(18b) H(17b) 6_556 2.06(4)
O(18b) H(27b) 3_556 1.87(3)
O(18b) H(27b) 4_555 1.616(5)
O(18b) H(27b) 5_556 1.40(4)
O(18b) H(18b) . 2.36(2)
O(18b) H(18b) 2_555 2.56(2)
O(18b) H(18b) 4_555 2.01(1)
O(28b) O(28b) 2_555 1.38(4)
O(28b) O(28b) 4_555 1.38(4)
O(28b) O(28b) 6_556 2.791(4)
O(28b) H(15b) 3_556 2.26(1)
O(28b) H(15b) 5_556 2.81(3)
O(28b) H(15b) 6_556 2.25(1)
O(28b) H(25b) 3_556 2.99(3)
O(28b) H(25b) 5_556 2.65(1)
O(28b) H(25b) 6_556 2.343(8)
O(28b) H(16b) 3_556 2.25(3)
O(28b) H(16b) 5_556 1.17(3)
O(28b) H(16b) 6_556 2.34(4)
O(28b) H(26b) 3_556 1.12(2)
O(28b) H(26b) 5_556 1.51(3)
O(28b) H(26b) 6_556 2.21(4)
O(28b) H(17b) . 2.56(1)
O(28b) H(17b) 3_556 1.48(3)
O(28b) H(17b) 4_555 2.56(1)
O(28b) H(17b) 5_556 2.01(4)
O(28b) H(17b) 6_556 0.84(2)
O(28b) H(27b) . 2.58(1)
O(28b) H(27b) 3_556 2.43(4)
O(28b) H(27b) 5_556 1.73(2)
O(28b) H(27b) 6_556 1.20(3)
O(28b) H(18b) . 1.01(1)
O(28b) H(18b) 2_555 1.28(3)
O(28b) H(18b) 4_555 1.54(4)
H(15b) H(15b) 2_555 2.04(3)
H(15b) H(15b) 4_555 2.04(3)
H(15b) H(25b) . 1.77(4)
H(15b) H(25b) 2_555 0.63(4)
H(15b) H(25b) 4_555 2.35(3)
H(15b) H(16b) 2_555 1.96(4)
H(15b) H(16b) 4_555 1.83(3)
H(15b) H(26b) . 2.48(2)
H(15b) H(26b) 2_555 2.74(3)
H(15b) H(26b) 4_555 1.48(1)
H(15b) H(17b) . 2.495(8)
H(15b) H(27b) 2_555 2.44(1)
H(15b) H(18b) 3_556 1.71(2)
H(15b) H(18b) 5_556 1.95(3)
H(15b) H(18b) 6_556 1.35(2)
H(25b) H(25b) 2_555 2.17(4)
H(25b) H(25b) 4_555 2.17(4)
H(25b) H(16b) . 2.54(2)
H(25b) H(16b) 2_555 1.64(1)
H(25b) H(26b) 2_555 1.90(1)
H(25b) H(26b) 4_555 2.33(2)
H(25b) H(17b) . 3.00(1)
H(25b) H(17b) 4_555 2.88(1)
H(25b) H(27b) . 2.604(6)
H(25b) H(18b) 3_556 2.19(3)
H(25b) H(18b) 5_556 1.69(2)
H(25b) H(18b) 6_556 1.76(3)
H(16b) H(16b) 2_555 2.85(3)
H(16b) H(16b) 4_555 2.85(3)
H(16b) H(26b) . 1.76(3)
H(16b) H(26b) 2_555 1.31(3)
H(16b) H(17b) 2_555 2.26(3)
H(16b) H(17b) 4_555 1.62(2)
H(16b) H(27b) . 2.51(3)
H(16b) H(27b) 4_555 1.50(3)
H(16b) H(18b) 3_556 1.65(3)
H(16b) H(18b) 5_556 1.30(2)
H(16b) H(18b) 6_556 2.11(3)
H(26b) H(26b) 2_555 2.36(4)
H(26b) H(26b) 4_555 2.36(4)
H(26b) H(17b) . 2.56(3)
H(26b) H(17b) 2_555 1.048(7)
H(26b) H(17b) 4_555 2.34(4)
H(26b) H(17b) 5_556 2.922(6)
H(26b) H(27b) 2_555 2.22(2)
H(26b) H(27b) 4_555 1.33(2)
H(26b) H(18b) 3_556 0.95(3)
H(26b) H(18b) 5_556 1.62(4)
H(26b) H(18b) 6_556 1.76(4)
H(17b) H(17b) 2_555 2.11(3)
H(17b) H(17b) 3_556 1.97(1)
H(17b) H(17b) 4_555 2.11(3)
H(17b) H(17b) 6_556 2.59(2)
H(17b) H(27b) . 1.75(3)
H(17b) H(27b) 2_555 1.20(4)
H(17b) H(27b) 3_556 2.97(3)
H(17b) H(27b) 4_555 2.85(3)
H(17b) H(27b) 6_556 2.08(1)
H(17b) H(18b) 3_556 2.02(2)
H(17b) H(18b) 5_556 2.03(2)
H(17b) H(18b) 6_556 1.52(1)
H(27b) H(27b) 2_555 2.85(4)
H(27b) H(27b) 4_555 2.85(4)
H(27b) H(27b) 5_556 2.74(2)
H(27b) H(27b) 6_556 2.56(2)
H(27b) H(18b) 3_556 2.46(3)
H(27b) H(18b) 5_556 1.84(3)
H(27b) H(18b) 6_556 2.00(3)
H(18b) H(18b) 2_555 0.85(4)
H(18b) H(18b) 4_555 0.85(4)
